data_7132087
loop_
_publ_author_name
'Soldner, Simon'
'Anhalt, Olga'
'S\'arosi, Menyh\'art B.'
'Stolte, Matthias'
'Wuerthner, Frank'

_publ_section_title
;
 Donor-acceptor complex formation by social self-sorting of polycyclic
 aromatic hydrocarbons and perylene bisimides
;
_journal_name_full 'Chemical Communications'
_journal_paper_doi 10.1039/D3CC03704E
_journal_year 2023
_chemical_formula_moiety 'C84 H82 N2 O4, 0.134(C H4 O)'
_chemical_formula_sum 'C84.13 H82.54 N2 O4.13'
_chemical_formula_weight 1187.80
_space_group_crystal_system triclinic
_space_group_IT_number 2
_space_group_name_Hall '-P 1'
_space_group_name_H-M_alt 'P -1'
_atom_sites_solution_hydrogens geom
_atom_sites_solution_primary dual
_atom_sites_solution_secondary difmap
_audit_creation_method SHELXL-2018/3
_audit_update_record
;
2023-07-27 deposited with the CCDC.	2023-08-31 downloaded from the CCDC.
;
_cell_angle_alpha 79.520(2)
_cell_angle_beta 87.831(2)
_cell_angle_gamma 73.246(2)
_cell_formula_units_Z 8
_cell_length_a 16.7684(6)
_cell_length_b 28.0025(11)
_cell_length_c 29.4188(10)
_cell_measurement_reflns_used 9318
_cell_measurement_temperature 100(2)
_cell_measurement_theta_max 72.26
_cell_measurement_theta_min 3.05
_cell_volume 13005.2(8)
_computing_cell_refinement 'Bruker SAINT'
_computing_data_collection 'Bruker APEX3'
_computing_data_reduction 'Bruker SAINT'
_computing_structure_refinement 'SHELXL-2018/3 (Sheldrick, 2018)'
_computing_structure_solution 'SHELXT 2014/5 (Sheldrick, 2014)'
_diffrn_ambient_temperature 100(2)
_diffrn_measured_fraction_theta_full 1.000
_diffrn_measured_fraction_theta_max 0.991
_diffrn_measurement_device_type Bruker-Kappa-D8Quest_PhotonII
_diffrn_measurement_method omega_and_phi_scan
_diffrn_radiation_type CuK\a
_diffrn_radiation_wavelength 1.54178
_diffrn_reflns_av_R_equivalents 0.0727
_diffrn_reflns_av_unetI/netI 0.0491
_diffrn_reflns_Laue_measured_fraction_full 1.000
_diffrn_reflns_Laue_measured_fraction_max 0.991
_diffrn_reflns_limit_h_max 20
_diffrn_reflns_limit_h_min -20
_diffrn_reflns_limit_k_max 34
_diffrn_reflns_limit_k_min -34
_diffrn_reflns_limit_l_max 36
_diffrn_reflns_limit_l_min -36
_diffrn_reflns_number 271671
_diffrn_reflns_point_group_measured_fraction_full 1.000
_diffrn_reflns_point_group_measured_fraction_max 0.991
_diffrn_reflns_theta_full 67.679
_diffrn_reflns_theta_max 72.704
_diffrn_reflns_theta_min 2.055
_diffrn_source Cu/K(alpha)_ImuS_Microsource
_exptl_absorpt_coefficient_mu 0.567
_exptl_absorpt_correction_T_max 0.7536
_exptl_absorpt_correction_T_min 0.6667
_exptl_absorpt_correction_type multi-scan
_exptl_absorpt_process_details Bruker-SADABS
_exptl_crystal_colour red
_exptl_crystal_density_diffrn 1.213
_exptl_crystal_description block
_exptl_crystal_F_000 5075.3
_exptl_crystal_size_max 0.095
_exptl_crystal_size_mid 0.074
_exptl_crystal_size_min 0.067
_refine_diff_density_max 0.488
_refine_diff_density_min -0.321
_refine_diff_density_rms 0.046
_refine_ls_extinction_method none
_refine_ls_goodness_of_fit_ref 1.028
_refine_ls_hydrogen_treatment constr
_refine_ls_matrix_type full
_refine_ls_number_parameters 3527
_refine_ls_number_reflns 51309
_refine_ls_number_restraints 596
_refine_ls_restrained_S_all 1.031
_refine_ls_R_factor_all 0.0891
_refine_ls_R_factor_gt 0.0618
_refine_ls_shift/su_max 0.001
_refine_ls_shift/su_mean 0.000
_refine_ls_structure_factor_coef Fsqd
_refine_ls_weighting_details 'w=1/[\s^2^(Fo^2^)+(0.0617P)^2^+7.1602P] where P=(Fo^2^+2Fc^2^)/3'
_refine_ls_weighting_scheme calc
_refine_ls_wR_factor_gt 0.1410
_refine_ls_wR_factor_ref 0.1548
_reflns_Friedel_coverage 0.000
_reflns_number_gt 36889
_reflns_number_total 51309
_reflns_threshold_expression 'I > 2\s(I)'
_cod_data_source_file d3cc03704e2.cif
_cod_data_source_block 3b
_cod_database_code 7132087
_shelx_shelxl_version_number 2018/3
_shelx_space_group_comment
;
The symmetry employed for this shelxl refinement is uniquely defined
by the following loop, which should always be used as a source of
symmetry information in preference to the above space-group names.
They are only intended as comments.
;

loop_
_space_group_symop_operation_xyz
'x, y, z'
'-x, -y, -z'

loop_
_atom_site_label
_atom_site_type_symbol
_atom_site_fract_x
_atom_site_fract_y
_atom_site_fract_z
_atom_site_U_iso_or_equiv
_atom_site_adp_type
_atom_site_occupancy
_atom_site_site_symmetry_order
_atom_site_calc_flag
_atom_site_refinement_flags_posn
_atom_site_refinement_flags_adp
_atom_site_refinement_flags_occupancy
_atom_site_disorder_assembly
_atom_site_disorder_group
N1A N 0.14322(11) 0.38326(7) 0.62479(6) 0.0286(4) Uani 1 1 d . . . . .
N2A N 0.10647(11) 0.13899(7) 0.36175(6) 0.0271(4) Uani 1 1 d . . . . .
O1A O 0.07176(10) 0.45385(6) 0.57522(5) 0.0348(4) Uani 1 1 d . . . . .
O2A O 0.04148(10) 0.20952(6) 0.31032(5) 0.0340(3) Uani 1 1 d . . . . .
O3A O 0.17947(10) 0.06860(6) 0.41108(5) 0.0326(3) Uani 1 1 d . . . . .
O4A O 0.21208(10) 0.31256(6) 0.67497(5) 0.0360(4) Uani 1 1 d . . . . .
C1A C 0.10360(14) 0.40808(8) 0.58234(7) 0.0293(5) Uani 1 1 d . . . . .
C2A C 0.10419(13) 0.37625(8) 0.54745(7) 0.0282(4) Uani 1 1 d . . . . .
C3A C 0.07168(15) 0.39854(9) 0.50382(7) 0.0318(5) Uani 1 1 d . . . . .
H3A H 0.050298 0.434369 0.496196 0.038 Uiso 1 1 calc R U . . .
C4A C 0.06993(15) 0.36881(8) 0.47072(7) 0.0326(5) Uani 1 1 d . . . . .
H4A H 0.048142 0.385021 0.440699 0.039 Uiso 1 1 calc R U . . .
C5A C 0.09911(13) 0.31630(8) 0.48044(7) 0.0276(4) Uani 1 1 d . . . . .
C6A C 0.09462(13) 0.28466(8) 0.44622(7) 0.0270(4) Uani 1 1 d . . . . .
C7A C 0.06226(14) 0.30556(8) 0.40177(7) 0.0287(4) Uani 1 1 d . . . . .
H7A H 0.043485 0.341377 0.392842 0.034 Uiso 1 1 calc R U . . .
C8A C 0.05678(13) 0.27521(8) 0.37011(7) 0.0281(4) Uani 1 1 d . . . . .
H8A H 0.033990 0.290605 0.340121 0.034 Uiso 1 1 calc R U . . .
C9A C 0.08393(13) 0.22323(8) 0.38168(7) 0.0266(4) Uani 1 1 d . . . . .
C10A C 0.07497(13) 0.19176(8) 0.34813(7) 0.0287(4) Uani 1 1 d . . . . .
C11A C 0.14911(13) 0.11452(8) 0.40352(7) 0.0284(4) Uani 1 1 d . . . . .
C12A C 0.15244(14) 0.14681(8) 0.43729(7) 0.0286(4) Uani 1 1 d . . . . .
C13A C 0.18855(15) 0.12474(8) 0.48015(8) 0.0328(5) Uani 1 1 d . . . . .
H13A H 0.211130 0.088960 0.487459 0.039 Uiso 1 1 calc R U . . .
C14A C 0.19235(14) 0.15425(8) 0.51290(8) 0.0321(5) Uani 1 1 d . . . . .
H14A H 0.216690 0.138069 0.542410 0.038 Uiso 1 1 calc R U . . .
C15A C 0.16142(13) 0.20684(8) 0.50350(7) 0.0273(4) Uani 1 1 d . . . . .
C16A C 0.16669(13) 0.23827(8) 0.53739(7) 0.0269(4) Uani 1 1 d . . . . .
C17A C 0.20195(13) 0.21764(8) 0.58122(7) 0.0274(4) Uani 1 1 d . . . . .
H17A H 0.224014 0.181900 0.589477 0.033 Uiso 1 1 calc R U . . .
C18A C 0.20588(13) 0.24779(8) 0.61333(7) 0.0286(4) Uani 1 1 d . . . . .
H18A H 0.230829 0.232473 0.642862 0.034 Uiso 1 1 calc R U . . .
C19A C 0.17385(13) 0.29964(8) 0.60257(7) 0.0274(4) Uani 1 1 d . . . . .
C20A C 0.17903(14) 0.33068(8) 0.63720(7) 0.0289(4) Uani 1 1 d . . . . .
C21A C 0.13722(13) 0.32275(8) 0.55836(7) 0.0266(4) Uani 1 1 d . . . . .
C22A C 0.13429(13) 0.29225(8) 0.52521(7) 0.0262(4) Uani 1 1 d . . . . .
C23A C 0.12444(13) 0.23085(8) 0.45889(7) 0.0267(4) Uani 1 1 d . . . . .
C24A C 0.11983(13) 0.20021(8) 0.42618(7) 0.0264(4) Uani 1 1 d . . . . .
C25A C 0.14220(14) 0.41266(8) 0.66096(7) 0.0303(5) Uani 1 1 d . . . . .
C26A C 0.20942(14) 0.43121(8) 0.66645(7) 0.0303(5) Uani 1 1 d . . . . .
C27A C 0.20888(15) 0.45543(9) 0.70390(8) 0.0338(5) Uani 1 1 d . . . . .
H27A H 0.254678 0.467533 0.708872 0.041 Uiso 1 1 calc R U . . .
C28A C 0.14254(15) 0.46216(9) 0.73403(8) 0.0351(5) Uani 1 1 d . . . . .
H28A H 0.142548 0.479553 0.758902 0.042 Uiso 1 1 calc R U . . .
C29A C 0.07608(15) 0.44353(9) 0.72794(7) 0.0330(5) Uani 1 1 d . . . . .
H29A H 0.030598 0.448422 0.748533 0.040 Uiso 1 1 calc R U . . .
C30A C 0.07598(14) 0.41759(8) 0.69157(7) 0.0309(5) Uani 1 1 d . . . . .
C31A C 0.28186(14) 0.42507(8) 0.63489(7) 0.0305(5) Uani 1 1 d . . . . .
C32A C 0.27388(15) 0.44512(8) 0.58769(8) 0.0330(5) Uani 1 1 d . . . . .
H32A H 0.220092 0.460973 0.574096 0.040 Uiso 1 1 calc R U . . .
C33A C 0.34389(16) 0.44205(9) 0.56054(8) 0.0360(5) Uani 1 1 d . . . . .
H33A H 0.337005 0.456657 0.528640 0.043 Uiso 1 1 calc R U . . .
C34A C 0.42411(15) 0.41820(9) 0.57853(8) 0.0349(5) Uani 1 1 d . . . . .
C35A C 0.43160(16) 0.39729(9) 0.62541(8) 0.0372(5) Uani 1 1 d . . . . .
H35A H 0.485334 0.380067 0.638583 0.045 Uiso 1 1 calc R U . . .
C36A C 0.36223(15) 0.40108(9) 0.65333(8) 0.0337(5) Uani 1 1 d . . . . .
H36A H 0.369357 0.387219 0.685380 0.040 Uiso 1 1 calc R U . . .
C37A C 0.50014(16) 0.41567(11) 0.54879(9) 0.0428(6) Uani 1 1 d D . . . .
H37E H 0.482077 0.435518 0.517619 0.051 Uiso 0.823(3) 1 calc R U P A 1
H37F H 0.526024 0.379986 0.545393 0.051 Uiso 0.823(3) 1 calc R U P A 1
H37G H 0.511413 0.449054 0.543096 0.051 Uiso 0.177(3) 1 calc R U P A 2
H37H H 0.549107 0.390329 0.565186 0.051 Uiso 0.177(3) 1 calc R U P A 2
C38A C 0.56574(17) 0.43536(12) 0.56733(10) 0.0382(7) Uani 0.823(3) 1 d D . P A 1
H38G H 0.539095 0.470279 0.572719 0.046 Uiso 0.823(3) 1 calc R U P A 1
H38H H 0.586745 0.414017 0.597541 0.046 Uiso 0.823(3) 1 calc R U P A 1
C39A C 0.63915(18) 0.43583(12) 0.53560(10) 0.0389(7) Uani 0.823(3) 1 d D . P A 1
H39G H 0.617633 0.454505 0.504556 0.047 Uiso 0.823(3) 1 calc R U P A 1
H39H H 0.668703 0.400489 0.532500 0.047 Uiso 0.823(3) 1 calc R U P A 1
C40A C 0.70164(17) 0.45974(12) 0.55170(10) 0.0378(7) Uani 0.823(3) 1 d D . P A 1
H40G H 0.676180 0.496855 0.547866 0.045 Uiso 0.823(3) 1 calc R U P A 1
H40H H 0.713880 0.446551 0.585031 0.045 Uiso 0.823(3) 1 calc R U P A 1
C41A C 0.78308(19) 0.44924(12) 0.52534(11) 0.0454(8) Uani 0.823(3) 1 d D . P A 1
H41G H 0.769965 0.456022 0.491835 0.054 Uiso 0.823(3) 1 calc R U P A 1
H41H H 0.813585 0.412849 0.534069 0.054 Uiso 0.823(3) 1 calc R U P A 1
C42A C 0.8402(3) 0.4807(2) 0.53402(19) 0.0514(11) Uani 0.823(3) 1 d D . P A 1
H42J H 0.814883 0.516340 0.520382 0.077 Uiso 0.823(3) 1 calc R U P A 1
H42K H 0.894344 0.468246 0.519839 0.077 Uiso 0.823(3) 1 calc R U P A 1
H42L H 0.848067 0.477635 0.567376 0.077 Uiso 0.823(3) 1 calc R U P A 1
C38E C 0.4870(7) 0.4013(6) 0.5035(3) 0.045(4) Uani 0.177(3) 1 d D . P A 2
H38I H 0.440538 0.427581 0.485766 0.054 Uiso 0.177(3) 1 calc R U P A 2
H38J H 0.473562 0.368597 0.508706 0.054 Uiso 0.177(3) 1 calc R U P A 2
C39E C 0.5677(8) 0.3970(7) 0.4773(5) 0.050(4) Uani 0.177(3) 1 d D . P A 2
H39I H 0.613890 0.371846 0.496138 0.060 Uiso 0.177(3) 1 calc R U P A 2
H39J H 0.579877 0.430143 0.472104 0.060 Uiso 0.177(3) 1 calc R U P A 2
C40E C 0.5631(12) 0.3811(7) 0.4310(5) 0.057(4) Uani 0.177(3) 1 d D . P A 2
H40I H 0.534234 0.354375 0.435273 0.068 Uiso 0.177(3) 1 calc R U P A 2
H40J H 0.620525 0.365990 0.421047 0.068 Uiso 0.177(3) 1 calc R U P A 2
C41E C 0.5187(11) 0.4236(7) 0.3926(6) 0.0541(10) Uani 0.177(3) 1 d D . P A 2
H41I H 0.472887 0.448280 0.405488 0.065 Uiso 0.177(3) 1 calc R U P A 2
H41J H 0.494576 0.409609 0.369605 0.065 Uiso 0.177(3) 1 calc R U P A 2
C42E C 0.582(2) 0.4495(15) 0.3696(10) 0.0541(10) Uani 0.177(3) 1 d D . P A 2
H42M H 0.556103 0.474243 0.342389 0.081 Uiso 0.177(3) 1 calc R U P A 2
H42N H 0.629971 0.424041 0.360133 0.081 Uiso 0.177(3) 1 calc R U P A 2
H42O H 0.600093 0.466816 0.391540 0.081 Uiso 0.177(3) 1 calc R U P A 2
C43A C 0.00750(14) 0.39427(8) 0.68752(7) 0.0312(5) Uani 1 1 d . . . . .
C44A C 0.01223(15) 0.34596(9) 0.71189(8) 0.0331(5) Uani 1 1 d . . . . .
H44A H 0.061072 0.326975 0.729489 0.040 Uiso 1 1 calc R U . . .
C45A C -0.05330(15) 0.32512(9) 0.71086(8) 0.0331(5) Uani 1 1 d . . . . .
H45A H -0.048487 0.292027 0.727646 0.040 Uiso 1 1 calc R U . . .
C46A C -0.12584(15) 0.35192(9) 0.68566(7) 0.0329(5) Uani 1 1 d . . . . .
C47A C -0.12994(16) 0.39998(9) 0.66078(8) 0.0367(5) Uani 1 1 d . . . . .
H47A H -0.178565 0.418785 0.642927 0.044 Uiso 1 1 calc R U . . .
C48A C -0.06461(16) 0.42090(9) 0.66154(8) 0.0362(5) Uani 1 1 d . . . . .
H48A H -0.068990 0.453694 0.644195 0.043 Uiso 1 1 calc R U . . .
C49A C -0.19937(16) 0.33062(10) 0.68659(8) 0.0378(5) Uani 1 1 d . . . . .
H49E H -0.248106 0.353808 0.698977 0.045 Uiso 1 1 calc R U . . .
H49F H -0.186143 0.297543 0.707868 0.045 Uiso 1 1 calc R U . . .
C50A C -0.22250(15) 0.32333(10) 0.63911(8) 0.0364(5) Uani 1 1 d . . . . .
H50G H -0.238285 0.356697 0.618269 0.044 Uiso 1 1 calc R U . . .
H50H H -0.172885 0.301522 0.626076 0.044 Uiso 1 1 calc R U . . .
C51A C -0.29398(15) 0.29953(10) 0.64004(8) 0.0384(5) Uani 1 1 d . . . . .
H51G H -0.280627 0.267796 0.663188 0.046 Uiso 1 1 calc R U . . .
H51H H -0.345100 0.322973 0.650085 0.046 Uiso 1 1 calc R U . . .
C52A C -0.31119(15) 0.28768(10) 0.59364(9) 0.0392(5) Uani 1 1 d . . . . .
H52G H -0.260748 0.263064 0.584349 0.047 Uiso 1 1 calc R U . . .
H52H H -0.321732 0.319140 0.570247 0.047 Uiso 1 1 calc R U . . .
C53A C -0.38465(16) 0.26615(10) 0.59326(9) 0.0413(6) Uani 1 1 d . . . . .
H53G H -0.376493 0.236208 0.618269 0.050 Uiso 1 1 calc R U . . .
H53H H -0.436101 0.291874 0.599819 0.050 Uiso 1 1 calc R U . . .
C54A C -0.39582(18) 0.25074(12) 0.54763(10) 0.0503(7) Uani 1 1 d . . . . .
H54J H -0.405301 0.280383 0.522791 0.075 Uiso 1 1 calc R U . . .
H54K H -0.443808 0.237171 0.549386 0.075 Uiso 1 1 calc R U . . .
H54L H -0.345588 0.224706 0.541231 0.075 Uiso 1 1 calc R U . . .
C55A C 0.09971(13) 0.10860(8) 0.32798(7) 0.0279(4) Uani 1 1 d . . . . .
C56A C 0.02999(14) 0.09095(8) 0.32745(7) 0.0294(5) Uani 1 1 d . . . . .
C57A C 0.02404(15) 0.06496(9) 0.29208(8) 0.0334(5) Uani 1 1 d . . . . .
H57A H -0.022326 0.052094 0.291030 0.040 Uiso 1 1 calc R U . . .
C58A C 0.08442(15) 0.05749(9) 0.25840(8) 0.0346(5) Uani 1 1 d . . . . .
H58A H 0.078749 0.040077 0.234397 0.042 Uiso 1 1 calc R U . . .
C59A C 0.15278(14) 0.07542(8) 0.25983(8) 0.0328(5) Uani 1 1 d . . . . .
H59A H 0.193780 0.070316 0.236621 0.039 Uiso 1 1 calc R U . . .
C60A C 0.16232(14) 0.10089(8) 0.29489(7) 0.0293(4) Uani 1 1 d . . . . .
C61A C 0.23766(14) 0.11806(8) 0.29889(7) 0.0297(5) Uani 1 1 d . . . . .
C62A C 0.24548(14) 0.16404(9) 0.27481(8) 0.0325(5) Uani 1 1 d . . . . .
H62A H 0.201813 0.185783 0.254671 0.039 Uiso 1 1 calc R U . . .
C63A C 0.31725(15) 0.17834(9) 0.28012(8) 0.0340(5) Uani 1 1 d . . . . .
H63A H 0.321626 0.209868 0.263445 0.041 Uiso 1 1 calc R U . . .
C64A C 0.38247(14) 0.14752(9) 0.30924(8) 0.0316(5) Uani 1 1 d . . . . .
C65A C 0.37412(15) 0.10149(9) 0.33291(8) 0.0360(5) Uani 1 1 d . . . . .
H65A H 0.418167 0.079421 0.352618 0.043 Uiso 1 1 calc R U . . .
C66A C 0.30290(14) 0.08734(9) 0.32826(8) 0.0348(5) Uani 1 1 d . . . . .
H66A H 0.298290 0.056063 0.345397 0.042 Uiso 1 1 calc R U . . .
C67A C 0.45985(15) 0.16380(9) 0.31452(8) 0.0357(5) Uani 1 1 d . . . . .
H67G H 0.443930 0.201269 0.309852 0.043 Uiso 1 1 calc R U . . .
H67H H 0.499074 0.153095 0.289814 0.043 Uiso 1 1 calc R U . . .
C68A C 0.50519(15) 0.14247(9) 0.36130(8) 0.0355(5) Uani 1 1 d . . . . .
H68G H 0.466640 0.154069 0.385992 0.043 Uiso 1 1 calc R U . . .
H68H H 0.519724 0.105012 0.366451 0.043 Uiso 1 1 calc R U . . .
C69A C 0.58425(15) 0.15784(10) 0.36561(9) 0.0404(6) Uani 1 1 d . . . . .
H69I H 0.607018 0.144364 0.397436 0.048 Uiso 1 1 calc R U . . .
H69J H 0.626023 0.141630 0.344220 0.048 Uiso 1 1 calc R U . . .
C70A C 0.57317(15) 0.21438(10) 0.35541(9) 0.0403(6) Uani 1 1 d . . . . .
H70I H 0.555919 0.227134 0.322577 0.048 Uiso 1 1 calc R U . . .
H70J H 0.627928 0.220062 0.359283 0.048 Uiso 1 1 calc R U . . .
C71A C 0.51012(15) 0.24597(10) 0.38514(9) 0.0412(6) Uani 1 1 d . . . . .
H71I H 0.499626 0.282321 0.371619 0.049 Uiso 1 1 calc R U . . .
H71J H 0.456835 0.237511 0.384431 0.049 Uiso 1 1 calc R U . . .
C72A C 0.53862(17) 0.23745(12) 0.43456(10) 0.0492(6) Uani 1 1 d . . . . .
H72M H 0.592125 0.244869 0.435531 0.074 Uiso 1 1 calc R U . . .
H72N H 0.545138 0.202073 0.448901 0.074 Uiso 1 1 calc R U . . .
H72O H 0.497175 0.259864 0.451479 0.074 Uiso 1 1 calc R U . . .
C73A C -0.03750(14) 0.10015(8) 0.36191(8) 0.0302(5) Uani 1 1 d . . . . .
C74A C -0.02150(15) 0.08751(9) 0.40959(8) 0.0350(5) Uani 1 1 d . . . . .
H74A H 0.033847 0.071296 0.420826 0.042 Uiso 1 1 calc R U . . .
C75A C -0.08562(15) 0.09842(10) 0.44052(8) 0.0385(5) Uani 1 1 d . . . . .
H75A H -0.073224 0.089771 0.472733 0.046 Uiso 1 1 calc R U . . .
C76A C -0.16749(15) 0.12163(9) 0.42576(8) 0.0359(5) Uani 1 1 d . . . . .
C77A C -0.18356(15) 0.13244(9) 0.37834(8) 0.0378(5) Uani 1 1 d . . . . .
H77A H -0.239330 0.147200 0.367269 0.045 Uiso 1 1 calc R U . . .
C78A C -0.11991(15) 0.12212(9) 0.34695(8) 0.0353(5) Uani 1 1 d . . . . .
H78A H -0.132672 0.130137 0.314776 0.042 Uiso 1 1 calc R U . . .
C79A C -0.23606(16) 0.13298(9) 0.46043(9) 0.0388(5) Uani 1 1 d . . . . .
H79E H -0.284582 0.159642 0.444993 0.047 Uiso 1 1 calc R U . . .
H79F H -0.216344 0.146326 0.485443 0.047 Uiso 1 1 calc R U . . .
C80A C -0.26365(15) 0.08622(9) 0.48165(8) 0.0360(5) Uani 1 1 d . . . . .
H80E H -0.287320 0.074417 0.456939 0.043 Uiso 1 1 calc R U . . .
H80F H -0.214337 0.058665 0.495020 0.043 Uiso 1 1 calc R U . . .
C81A C -0.32833(15) 0.09675(9) 0.51924(8) 0.0362(5) Uani 1 1 d . . . . .
H81E H -0.381119 0.119758 0.504758 0.043 Uiso 1 1 calc R U . . .
H81F H -0.308806 0.114383 0.540891 0.043 Uiso 1 1 calc R U . . .
C82A C -0.34528(15) 0.04877(9) 0.54661(8) 0.0365(5) Uani 1 1 d . . . . .
H82E H -0.292210 0.025577 0.560586 0.044 Uiso 1 1 calc R U . . .
H82F H -0.383351 0.058163 0.572157 0.044 Uiso 1 1 calc R U . . .
C83A C -0.38316(16) 0.02076(10) 0.51807(9) 0.0415(6) Uani 1 1 d . . . . .
H83E H -0.342825 0.008069 0.494500 0.050 Uiso 1 1 calc R U . . .
H83F H -0.433546 0.044587 0.501692 0.050 Uiso 1 1 calc R U . . .
C84A C -0.40661(18) -0.02369(10) 0.54763(11) 0.0500(7) Uani 1 1 d . . . . .
H84G H -0.433561 -0.039570 0.528104 0.075 Uiso 1 1 calc R U . . .
H84H H -0.445086 -0.011462 0.571682 0.075 Uiso 1 1 calc R U . . .
H84I H -0.356272 -0.048608 0.562104 0.075 Uiso 1 1 calc R U . . .
N1B N 0.51558(12) 0.86870(7) 0.32844(6) 0.0313(4) Uani 1 1 d . . . . .
N2B N 0.78167(11) 0.63083(7) 0.67427(6) 0.0285(4) Uani 1 1 d . . . . .
O1B O 0.52167(12) 0.79710(6) 0.30071(5) 0.0406(4) Uani 1 1 d . . . . .
O2B O 0.77286(11) 0.55972(6) 0.65003(5) 0.0362(4) Uani 1 1 d . . . . .
O3B O 0.78648(10) 0.70227(6) 0.69920(5) 0.0339(3) Uani 1 1 d . . . . .
O4B O 0.51006(11) 0.94045(6) 0.35597(5) 0.0360(4) Uani 1 1 d . . . . .
C1B C 0.53457(14) 0.81606(8) 0.33270(7) 0.0313(5) Uani 1 1 d . . . . .
C2B C 0.57006(13) 0.78535(8) 0.37785(7) 0.0285(4) Uani 1 1 d . . . . .
C3B C 0.59384(14) 0.73323(8) 0.38359(7) 0.0302(5) Uani 1 1 d . . . . .
H3B H 0.588316 0.717252 0.358509 0.036 Uiso 1 1 calc R U . . .
C4B C 0.62599(14) 0.70372(8) 0.42599(7) 0.0294(4) Uani 1 1 d . . . . .
H4B H 0.641756 0.667831 0.429267 0.035 Uiso 1 1 calc R U . . .
C5B C 0.63549(13) 0.72541(8) 0.46337(7) 0.0274(4) Uani 1 1 d . . . . .
C6B C 0.66866(13) 0.69486(8) 0.50879(7) 0.0272(4) Uani 1 1 d . . . . .
C7B C 0.68744(14) 0.64227(8) 0.51738(7) 0.0310(5) Uani 1 1 d . . . . .
H7B H 0.679946 0.625356 0.493362 0.037 Uiso 1 1 calc R U . . .
C8B C 0.71723(15) 0.61372(8) 0.56083(8) 0.0325(5) Uani 1 1 d . . . . .
H8B H 0.727533 0.577954 0.566115 0.039 Uiso 1 1 calc R U . . .
C9B C 0.73165(13) 0.63671(8) 0.59572(7) 0.0293(4) Uani 1 1 d . . . . .
C10B C 0.76316(14) 0.60538(8) 0.64127(7) 0.0305(5) Uani 1 1 d . . . . .
C11B C 0.76882(13) 0.68361(8) 0.66842(7) 0.0287(4) Uani 1 1 d . . . . .
C12B C 0.73174(13) 0.71388(8) 0.62352(7) 0.0276(4) Uani 1 1 d . . . . .
C13B C 0.71498(13) 0.76601(8) 0.61645(7) 0.0284(4) Uani 1 1 d . . . . .
H13B H 0.727335 0.781892 0.640131 0.034 Uiso 1 1 calc R U . . .
C14B C 0.67990(13) 0.79535(8) 0.57451(7) 0.0270(4) Uani 1 1 d . . . . .
H14B H 0.667709 0.831185 0.570374 0.032 Uiso 1 1 calc R U . . .
C15B C 0.66235(13) 0.77358(8) 0.53868(7) 0.0263(4) Uani 1 1 d . . . . .
C16B C 0.62473(13) 0.80420(8) 0.49443(7) 0.0277(4) Uani 1 1 d . . . . .
C17B C 0.60133(14) 0.85699(8) 0.48688(7) 0.0313(5) Uani 1 1 d . . . . .
H17B H 0.607508 0.873697 0.511317 0.038 Uiso 1 1 calc R U . . .
C18B C 0.56905(14) 0.88591(8) 0.44431(7) 0.0316(5) Uani 1 1 d . . . . .
H18B H 0.554207 0.921849 0.440054 0.038 Uiso 1 1 calc R U . . .
C19B C 0.55854(13) 0.86271(8) 0.40840(7) 0.0287(4) Uani 1 1 d . . . . .
C20B C 0.52609(14) 0.89456(8) 0.36316(7) 0.0302(5) Uani 1 1 d . . . . .
C21B C 0.57999(13) 0.80929(8) 0.41475(7) 0.0266(4) Uani 1 1 d . . . . .
C22B C 0.61329(13) 0.77942(8) 0.45802(7) 0.0262(4) Uani 1 1 d . . . . .
C23B C 0.68160(13) 0.71959(8) 0.54491(7) 0.0269(4) Uani 1 1 d . . . . .
C24B C 0.71517(13) 0.68990(8) 0.58827(7) 0.0268(4) Uani 1 1 d . . . . .
C25B C 0.48930(15) 0.89940(8) 0.28303(7) 0.0335(5) Uani 1 1 d . . . . .
C26B C 0.55187(16) 0.90632(9) 0.25217(8) 0.0346(5) Uani 1 1 d . . . . .
C27B C 0.52818(17) 0.93752(9) 0.20903(8) 0.0392(5) Uani 1 1 d . . . . .
H27B H 0.569471 0.942567 0.187170 0.047 Uiso 1 1 calc R U . . .
C28B C 0.44501(18) 0.96091(9) 0.19824(8) 0.0424(6) Uani 1 1 d . . . . .
H28B H 0.429527 0.982005 0.168943 0.051 Uiso 1 1 calc R U . . .
C29B C 0.38420(17) 0.95403(9) 0.22944(8) 0.0398(6) Uani 1 1 d . . . . .
H29B H 0.327331 0.970560 0.221392 0.048 Uiso 1 1 calc R U . . .
C30B C 0.40507(16) 0.92289(9) 0.27307(8) 0.0353(5) Uani 1 1 d . . . . .
C31B C 0.64149(16) 0.88182(9) 0.26434(8) 0.0362(5) Uani 1 1 d . . . . .
C32B C 0.68527(18) 0.90225(11) 0.29027(12) 0.0545(7) Uani 1 1 d . . . . .
H32B H 0.657525 0.932721 0.301019 0.065 Uiso 1 1 calc R U . . .
C33B C 0.76932(18) 0.87929(11) 0.30113(12) 0.0538(7) Uani 1 1 d . . . . .
H33B H 0.797649 0.894388 0.319173 0.065 Uiso 1 1 calc R U . . .
C34B C 0.81211(16) 0.83531(9) 0.28630(8) 0.0394(6) Uani 1 1 d . . . . .
C35B C 0.7681(2) 0.81466(12) 0.26119(11) 0.0623(9) Uani 1 1 d . . . . .
H35B H 0.795769 0.783765 0.251123 0.075 Uiso 1 1 calc R U . . .
C36B C 0.6848(2) 0.83720(12) 0.24992(11) 0.0611(9) Uani 1 1 d . . . . .
H36B H 0.656759 0.821793 0.232008 0.073 Uiso 1 1 calc R U . . .
C37B C 0.90341(16) 0.80891(10) 0.29666(9) 0.0447(6) Uani 1 1 d . . . . .
H37A H 0.934542 0.814303 0.267826 0.054 Uiso 1 1 calc R U . . .
H37B H 0.910410 0.772053 0.305221 0.054 Uiso 1 1 calc R U . . .
C38B C 0.94335(16) 0.82489(10) 0.33433(9) 0.0436(6) Uani 1 1 d . . . . .
H38A H 0.912358 0.820419 0.363360 0.052 Uiso 1 1 calc R U . . .
H38B H 0.939939 0.861279 0.325522 0.052 Uiso 1 1 calc R U . . .
C39B C 1.03429(16) 0.79398(10) 0.34250(9) 0.0460(6) Uani 1 1 d . . . . .
H39A H 1.037244 0.757606 0.350568 0.055 Uiso 1 1 calc R U . . .
H39B H 1.064887 0.798842 0.313386 0.055 Uiso 1 1 calc R U . . .
C40B C 1.07732(18) 0.80797(11) 0.38062(11) 0.0528(7) Uani 1 1 d . . . . .
H40A H 1.072292 0.844647 0.372960 0.063 Uiso 1 1 calc R U . . .
H40B H 1.137340 0.789454 0.380921 0.063 Uiso 1 1 calc R U . . .
C41B C 1.04383(19) 0.79669(12) 0.42904(11) 0.0550(7) Uani 1 1 d . . . . .
H41A H 1.073155 0.809368 0.450695 0.066 Uiso 1 1 calc R U . . .
H41B H 0.983985 0.815525 0.429041 0.066 Uiso 1 1 calc R U . . .
C42B C 1.05364(18) 0.74128(12) 0.44647(10) 0.0526(7) Uani 1 1 d . . . . .
H42A H 1.022735 0.728685 0.426032 0.079 Uiso 1 1 calc R U . . .
H42B H 1.031802 0.736797 0.477839 0.079 Uiso 1 1 calc R U . . .
H42C H 1.112761 0.722289 0.446871 0.079 Uiso 1 1 calc R U . . .
C43B C 0.33806(15) 0.91986(9) 0.30683(8) 0.0352(5) Uani 1 1 d . . . . .
C44B C 0.32470(16) 0.87456(9) 0.32949(9) 0.0392(5) Uani 1 1 d . . . . .
H44B H 0.359461 0.843135 0.323256 0.047 Uiso 1 1 calc R U . . .
C45B C 0.26088(16) 0.87513(10) 0.36109(9) 0.0412(6) Uani 1 1 d . . . . .
H45B H 0.252697 0.843908 0.376111 0.049 Uiso 1 1 calc R U . . .
C46B C 0.20870(16) 0.92026(9) 0.37130(8) 0.0379(5) Uani 1 1 d . . . . .
C47B C 0.22122(17) 0.96533(9) 0.34818(9) 0.0417(6) Uani 1 1 d . . . . .
H47B H 0.186039 0.996762 0.354149 0.050 Uiso 1 1 calc R U . . .
C48B C 0.28439(16) 0.96483(9) 0.31660(8) 0.0405(6) Uani 1 1 d . . . . .
H48B H 0.291434 0.996164 0.301057 0.049 Uiso 1 1 calc R U . . .
C49B C 0.14198(16) 0.92117(10) 0.40720(9) 0.0426(6) Uani 1 1 d . . . . .
H49A H 0.153805 0.938306 0.431690 0.051 Uiso 1 1 calc R U . . .
H49B H 0.145604 0.885778 0.421627 0.051 Uiso 1 1 calc R U . . .
C50B C 0.05268(17) 0.94754(10) 0.38940(10) 0.0511(7) Uani 1 1 d D . . . .
H50A H 0.036669 0.928120 0.368134 0.061 Uiso 0.613(6) 1 calc R U P B 1
H50B H 0.048851 0.981977 0.372158 0.061 Uiso 0.613(6) 1 calc R U P B 1
H50C H 0.048812 0.983487 0.377084 0.061 Uiso 0.387(6) 1 calc R U P B 2
H50D H 0.043353 0.932220 0.363019 0.061 Uiso 0.387(6) 1 calc R U P B 2
C51B C -0.0065(3) 0.9510(6) 0.4306(2) 0.052(2) Uani 0.613(6) 1 d D U P B 1
H51A H 0.011859 0.970424 0.450970 0.062 Uiso 0.613(6) 1 calc R U P B 1
H51B H 0.002402 0.916152 0.448155 0.062 Uiso 0.613(6) 1 calc R U P B 1
C52B C -0.1018(2) 0.97455(15) 0.42280(16) 0.0383(11) Uani 0.613(6) 1 d D U P B 1
H52A H -0.128751 0.975351 0.453302 0.046 Uiso 0.613(6) 1 calc R U P B 1
H52B H -0.112512 1.010023 0.406467 0.046 Uiso 0.613(6) 1 calc R U P B 1
C53B C -0.1423(2) 0.94664(17) 0.39530(14) 0.0414(12) Uani 0.613(6) 1 d D U P B 1
H53A H -0.123599 0.909935 0.408205 0.050 Uiso 0.613(6) 1 calc R U P B 1
H53B H -0.123717 0.951375 0.362873 0.050 Uiso 0.613(6) 1 calc R U P B 1
C54B C -0.2371(4) 0.9651(3) 0.3961(3) 0.0474(19) Uani 0.613(6) 1 d D U P B 1
H54A H -0.260373 0.948503 0.375447 0.071 Uiso 0.613(6) 1 calc R U P B 1
H54B H -0.255815 1.001891 0.385628 0.071 Uiso 0.613(6) 1 calc R U P B 1
H54C H -0.256195 0.956740 0.427629 0.071 Uiso 0.613(6) 1 calc R U P B 1
C51F C -0.0183(4) 0.9466(10) 0.4225(4) 0.067(4) Uani 0.387(6) 1 d D U P B 2
H51C H -0.016907 0.966430 0.446966 0.080 Uiso 0.387(6) 1 calc R U P B 2
H51D H -0.015218 0.911371 0.437263 0.080 Uiso 0.387(6) 1 calc R U P B 2
C52F C -0.0972(4) 0.9705(3) 0.3926(2) 0.0373(17) Uani 0.387(6) 1 d D U P B 2
H52C H -0.104222 1.007005 0.381091 0.045 Uiso 0.387(6) 1 calc R U P B 2
H52D H -0.095534 0.953292 0.365858 0.045 Uiso 0.387(6) 1 calc R U P B 2
C53F C -0.1668(4) 0.9628(3) 0.4252(2) 0.0417(18) Uani 0.387(6) 1 d D U P B 2
H53C H -0.166957 0.980730 0.451335 0.050 Uiso 0.387(6) 1 calc R U P B 2
H53D H -0.155338 0.926256 0.438064 0.050 Uiso 0.387(6) 1 calc R U P B 2
C54F C -0.2527(6) 0.9819(5) 0.4021(5) 0.053(3) Uani 0.387(6) 1 d D U P B 2
H54D H -0.252267 0.965873 0.375126 0.079 Uiso 0.387(6) 1 calc R U P B 2
H54E H -0.267188 1.018778 0.392287 0.079 Uiso 0.387(6) 1 calc R U P B 2
H54F H -0.294019 0.973371 0.424125 0.079 Uiso 0.387(6) 1 calc R U P B 2
C55B C 0.80892(14) 0.60300(8) 0.72040(7) 0.0297(5) Uani 1 1 d . . . . .
C56B C 0.74814(14) 0.60341(8) 0.75420(8) 0.0314(5) Uani 1 1 d . . . . .
C57B C 0.77418(15) 0.58215(9) 0.79968(8) 0.0346(5) Uani 1 1 d . . . . .
H57B H 0.733878 0.581569 0.823197 0.041 Uiso 1 1 calc R U . . .
C58B C 0.85796(15) 0.56186(9) 0.81109(8) 0.0351(5) Uani 1 1 d . . . . .
H58B H 0.874846 0.548065 0.842348 0.042 Uiso 1 1 calc R U . . .
C59B C 0.91708(14) 0.56165(8) 0.77703(8) 0.0320(5) Uani 1 1 d . . . . .
H59B H 0.974429 0.547368 0.785125 0.038 Uiso 1 1 calc R U . . .
C60B C 0.89378(14) 0.58211(8) 0.73086(7) 0.0298(5) Uani 1 1 d . . . . .
C61B C 0.96197(14) 0.58242(8) 0.69670(7) 0.0299(5) Uani 1 1 d . . . . .
C62B C 1.02196(14) 0.60568(8) 0.70479(7) 0.0311(5) Uani 1 1 d . . . . .
H62B H 1.016366 0.622445 0.730556 0.037 Uiso 1 1 calc R U . . .
C63B C 1.08955(14) 0.60484(9) 0.67604(8) 0.0348(5) Uani 1 1 d . . . . .
H63B H 1.128477 0.621957 0.681770 0.042 Uiso 1 1 calc R U . . .
C64B C 1.10108(15) 0.57926(9) 0.63892(8) 0.0361(5) Uani 1 1 d . . . . .
C65B C 1.04309(16) 0.55460(9) 0.63164(8) 0.0381(6) Uani 1 1 d . . . . .
H65B H 1.050866 0.536022 0.607037 0.046 Uiso 1 1 calc R U . . .
C66B C 0.97332(15) 0.55648(8) 0.65976(8) 0.0344(5) Uani 1 1 d . . . . .
H66B H 0.933698 0.540031 0.653592 0.041 Uiso 1 1 calc R U . . .
C67B C 1.17377(17) 0.57977(10) 0.60659(9) 0.0454(6) Uani 1 1 d D . . . .
H67A H 1.162540 0.613889 0.587195 0.055 Uiso 0.810(3) 1 calc R U P C 1
H67B H 1.176423 0.555346 0.585711 0.055 Uiso 0.810(3) 1 calc R U P C 1
H67C H 1.198550 0.545812 0.598514 0.055 Uiso 0.190(3) 1 calc R U P C 2
H67D H 1.217333 0.589449 0.621462 0.055 Uiso 0.190(3) 1 calc R U P C 2
C68B C 1.26086(18) 0.56644(11) 0.63080(9) 0.0333(6) Uani 0.810(3) 1 d . . P C 1
H68A H 1.257400 0.588843 0.653690 0.040 Uiso 0.810(3) 1 calc R U P C 1
H68B H 1.275060 0.531069 0.647775 0.040 Uiso 0.810(3) 1 calc R U P C 1
C69B C 1.33013(19) 0.57206(12) 0.59720(10) 0.0365(7) Uani 0.810(3) 1 d . . P C 1
H69A H 1.317824 0.608011 0.581956 0.044 Uiso 0.810(3) 1 calc R U P C 1
H69B H 1.330534 0.551728 0.572921 0.044 Uiso 0.810(3) 1 calc R U P C 1
C70B C 1.4165(4) 0.5555(2) 0.61971(12) 0.0455(11) Uani 0.810(3) 1 d . . P C 1
H70A H 1.432599 0.518348 0.630378 0.055 Uiso 0.810(3) 1 calc R U P C 1
H70B H 1.413636 0.571533 0.647312 0.055 Uiso 0.810(3) 1 calc R U P C 1
C71B C 1.4849(2) 0.56888(17) 0.58798(13) 0.0541(10) Uani 0.810(3) 1 d . . P C 1
H71A H 1.539517 0.552494 0.603911 0.065 Uiso 0.810(3) 1 calc R U P C 1
H71B H 1.485709 0.554433 0.559598 0.065 Uiso 0.810(3) 1 calc R U P C 1
C72B C 1.4751(3) 0.62459(19) 0.57426(17) 0.0672(13) Uani 0.810(3) 1 d . . P C 1
H72A H 1.521172 0.629770 0.554393 0.101 Uiso 0.810(3) 1 calc R U P C 1
H72B H 1.475382 0.639276 0.602033 0.101 Uiso 0.810(3) 1 calc R U P C 1
H72C H 1.422144 0.641121 0.557401 0.101 Uiso 0.810(3) 1 calc R U P C 1
C68F C 1.1387(7) 0.6187(5) 0.5633(3) 0.040(3) Uani 0.190(3) 1 d D . P C 2
H68C H 1.091181 0.610584 0.550791 0.048 Uiso 0.190(3) 1 calc R U P C 2
H68D H 1.118034 0.652832 0.571562 0.048 Uiso 0.190(3) 1 calc R U P C 2
C69F C 1.2049(8) 0.6189(5) 0.5265(4) 0.044(3) Uani 0.190(3) 1 d D . P C 2
H69C H 1.186302 0.650693 0.503552 0.052 Uiso 0.190(3) 1 calc R U P C 2
H69D H 1.256918 0.619087 0.541235 0.052 Uiso 0.190(3) 1 calc R U P C 2
C70F C 1.2241(8) 0.5743(5) 0.5011(4) 0.044(3) Uani 0.190(3) 1 d D . P C 2
H70C H 1.250327 0.542992 0.523346 0.053 Uiso 0.190(3) 1 calc R U P C 2
H70D H 1.265344 0.578717 0.476956 0.053 Uiso 0.190(3) 1 calc R U P C 2
C71F C 1.1493(9) 0.5670(6) 0.4785(5) 0.056(4) Uani 0.190(3) 1 d D . P C 2
H71C H 1.125075 0.596426 0.453906 0.067 Uiso 0.190(3) 1 calc R U P C 2
H71D H 1.105984 0.563810 0.501731 0.067 Uiso 0.190(3) 1 calc R U P C 2
C72F C 1.1801(17) 0.5188(9) 0.4581(11) 0.0514(11) Uani 0.190(3) 1 d D . P C 2
H72D H 1.227961 0.520620 0.438402 0.077 Uiso 0.190(3) 1 calc R U P C 2
H72E H 1.135307 0.515409 0.439611 0.077 Uiso 0.190(3) 1 calc R U P C 2
H72F H 1.196778 0.489465 0.483157 0.077 Uiso 0.190(3) 1 calc R U P C 2
C73B C 0.65721(14) 0.62612(9) 0.74360(7) 0.0318(5) Uani 1 1 d . . . . .
C74B C 0.61245(15) 0.60075(9) 0.72293(8) 0.0364(5) Uani 1 1 d . . . . .
H74B H 0.641097 0.570228 0.712515 0.044 Uiso 1 1 calc R U . . .
C75B C 0.52658(15) 0.61940(9) 0.71730(8) 0.0362(5) Uani 1 1 d . . . . .
H75B H 0.497435 0.601079 0.703481 0.043 Uiso 1 1 calc R U . . .
C76B C 0.48217(14) 0.66438(9) 0.73145(7) 0.0325(5) Uani 1 1 d . . . . .
C77B C 0.52726(15) 0.69047(9) 0.75066(7) 0.0335(5) Uani 1 1 d . . . . .
H77B H 0.498800 0.721784 0.759759 0.040 Uiso 1 1 calc R U . . .
C78B C 0.61348(15) 0.67173(9) 0.75691(7) 0.0334(5) Uani 1 1 d . . . . .
H78B H 0.642694 0.690263 0.770384 0.040 Uiso 1 1 calc R U . . .
C79B C 0.38819(14) 0.68344(10) 0.72711(8) 0.0360(5) Uani 1 1 d . . . . .
H79A H 0.370111 0.719155 0.731609 0.043 Uiso 1 1 calc R U . . .
H79B H 0.364150 0.663478 0.752286 0.043 Uiso 1 1 calc R U . . .
C80B C 0.35254(15) 0.68053(10) 0.68102(8) 0.0394(5) Uani 1 1 d . . . . .
H80A H 0.386894 0.692329 0.655794 0.047 Uiso 1 1 calc R U . . .
H80B H 0.357435 0.644601 0.680218 0.047 Uiso 1 1 calc R U . . .
C81B C 0.26221(15) 0.71134(10) 0.67156(8) 0.0395(5) Uani 1 1 d . . . . .
H81A H 0.254057 0.745223 0.679639 0.047 Uiso 1 1 calc R U . . .
H81B H 0.226106 0.694416 0.691760 0.047 Uiso 1 1 calc R U . . .
C82B C 0.23514(15) 0.71789(10) 0.62110(8) 0.0397(5) Uani 1 1 d . . . . .
H82A H 0.268037 0.737529 0.601290 0.048 Uiso 1 1 calc R U . . .
H82B H 0.248687 0.684012 0.612267 0.048 Uiso 1 1 calc R U . . .
C83B C 0.14395(16) 0.74414(11) 0.61128(9) 0.0437(6) Uani 1 1 d . . . . .
H83A H 0.129279 0.777204 0.621780 0.052 Uiso 1 1 calc R U . . .
H83B H 0.110803 0.723391 0.629330 0.052 Uiso 1 1 calc R U . . .
C84B C 0.12066(18) 0.75292(12) 0.56053(10) 0.0527(7) Uani 1 1 d . . . . .
H84A H 0.150474 0.775300 0.542639 0.079 Uiso 1 1 calc R U . . .
H84B H 0.060499 0.768728 0.556416 0.079 Uiso 1 1 calc R U . . .
H84C H 0.135933 0.720411 0.549709 0.079 Uiso 1 1 calc R U . . .
N1C N 0.70876(11) 0.37913(7) 0.11992(6) 0.0278(4) Uani 1 1 d . . . . .
N2C N 0.95038(15) 0.14401(8) -0.15914(7) 0.0427(5) Uani 1 1 d . . . . .
O1C O 0.71225(10) 0.45045(6) 0.06965(5) 0.0350(4) Uani 1 1 d . . . . .
O2C O 0.93871(13) 0.21588(6) -0.21195(6) 0.0454(4) Uani 1 1 d . . . . .
O3C O 0.96362(17) 0.07185(7) -0.10648(7) 0.0666(7) Uani 1 1 d . . . . .
O4C O 0.70576(11) 0.30729(6) 0.16993(5) 0.0370(4) Uani 1 1 d . . . . .
C1C C 0.72472(14) 0.40479(8) 0.07661(7) 0.0298(5) Uani 1 1 d . . . . .
C2C C 0.75626(13) 0.37348(8) 0.04074(7) 0.0279(4) Uani 1 1 d . . . . .
C3C C 0.76656(14) 0.39693(8) -0.00369(7) 0.0314(5) Uani 1 1 d . . . . .
H3C H 0.751945 0.432870 -0.011058 0.038 Uiso 1 1 calc R U . . .
C4C C 0.79822(14) 0.36828(8) -0.03780(7) 0.0317(5) Uani 1 1 d . . . . .
H4C H 0.803714 0.385211 -0.068296 0.038 Uiso 1 1 calc R U . . .
C5C C 0.82198(13) 0.31570(8) -0.02848(7) 0.0279(4) Uani 1 1 d . . . . .
C6C C 0.85500(14) 0.28535(8) -0.06439(7) 0.0292(4) Uani 1 1 d . . . . .
C7C C 0.86349(14) 0.30752(9) -0.11000(7) 0.0315(5) Uani 1 1 d . . . . .
H7C H 0.850457 0.343384 -0.117833 0.038 Uiso 1 1 calc R U . . .
C8C C 0.89059(14) 0.27857(9) -0.14452(8) 0.0329(5) Uani 1 1 d . . . . .
H8C H 0.895770 0.294862 -0.175310 0.040 Uiso 1 1 calc R U . . .
C9C C 0.90981(15) 0.22662(9) -0.13423(8) 0.0343(5) Uani 1 1 d . . . . .
C10C C 0.93353(17) 0.19657(9) -0.17168(8) 0.0396(6) Uani 1 1 d . . . . .
C11C C 0.9478(2) 0.11791(10) -0.11404(9) 0.0482(7) Uani 1 1 d . . . . .
C12C C 0.92414(18) 0.14881(9) -0.07752(9) 0.0428(6) Uani 1 1 d . . . . .
C13C C 0.9190(2) 0.12517(10) -0.03238(9) 0.0494(7) Uani 1 1 d . . . . .
H13C H 0.933222 0.089235 -0.025145 0.059 Uiso 1 1 calc R U . . .
C14C C 0.89325(18) 0.15354(9) 0.00261(8) 0.0421(6) Uani 1 1 d . . . . .
H14C H 0.891799 0.136438 0.033503 0.051 Uiso 1 1 calc R U . . .
C15C C 0.86967(15) 0.20614(9) -0.00654(8) 0.0334(5) Uani 1 1 d . . . . .
C16C C 0.83426(14) 0.23648(8) 0.02914(7) 0.0309(5) Uani 1 1 d . . . . .
C17C C 0.81928(15) 0.21451(9) 0.07377(7) 0.0333(5) Uani 1 1 d . . . . .
H17C H 0.833950 0.178616 0.081936 0.040 Uiso 1 1 calc R U . . .
C18C C 0.78329(15) 0.24382(9) 0.10677(7) 0.0324(5) Uani 1 1 d . . . . .
H18C H 0.772776 0.227656 0.136741 0.039 Uiso 1 1 calc R U . . .
C19C C 0.76279(14) 0.29586(8) 0.09654(7) 0.0292(4) Uani 1 1 d . . . . .
C20C C 0.72391(14) 0.32629(8) 0.13183(7) 0.0295(5) Uani 1 1 d . . . . .
C21C C 0.77721(13) 0.32000(8) 0.05161(7) 0.0278(4) Uani 1 1 d . . . . .
C22C C 0.81152(13) 0.29049(8) 0.01726(7) 0.0282(4) Uani 1 1 d . . . . .
C23C C 0.87719(14) 0.23141(8) -0.05272(7) 0.0313(5) Uani 1 1 d . . . . .
C24C C 0.90477(16) 0.20219(9) -0.08798(8) 0.0351(5) Uani 1 1 d . . . . .
C25C C 0.67865(14) 0.40821(8) 0.15653(7) 0.0286(4) Uani 1 1 d . . . . .
C26C C 0.73691(14) 0.40887(8) 0.18911(7) 0.0298(5) Uani 1 1 d . . . . .
C27C C 0.70809(15) 0.43324(9) 0.22640(7) 0.0329(5) Uani 1 1 d . . . . .
H27C H 0.746628 0.434440 0.248719 0.039 Uiso 1 1 calc R U . . .
C28C C 0.62348(15) 0.45578(9) 0.23121(7) 0.0342(5) Uani 1 1 d . . . . .
H28C H 0.604452 0.471954 0.256932 0.041 Uiso 1 1 calc R U . . .
C29C C 0.56676(15) 0.45473(8) 0.19855(7) 0.0324(5) Uani 1 1 d . . . . .
H29C H 0.509063 0.470378 0.201977 0.039 Uiso 1 1 calc R U . . .
C30C C 0.59374(14) 0.43087(8) 0.16065(7) 0.0296(5) Uani 1 1 d . . . . .
C31C C 0.82772(14) 0.38222(9) 0.18735(7) 0.0302(5) Uani 1 1 d . . . . .
C32C C 0.88232(15) 0.40178(9) 0.15806(8) 0.0358(5) Uani 1 1 d . . . . .
H32C H 0.861125 0.431533 0.135644 0.043 Uiso 1 1 calc R U . . .
C33C C 0.96760(15) 0.37815(10) 0.16131(8) 0.0379(5) Uani 1 1 d . . . . .
H33C H 1.003827 0.392164 0.141077 0.046 Uiso 1 1 calc R U . . .
C34C C 1.00108(15) 0.33432(9) 0.19365(8) 0.0353(5) Uani 1 1 d . . . . .
C35C C 0.94619(15) 0.31395(9) 0.22166(8) 0.0366(5) Uani 1 1 d . . . . .
H35C H 0.967237 0.283401 0.243156 0.044 Uiso 1 1 calc R U . . .
C36C C 0.86122(15) 0.33745(9) 0.21877(8) 0.0351(5) Uani 1 1 d . . . . .
H36C H 0.825032 0.322860 0.238515 0.042 Uiso 1 1 calc R U . . .
C37C C 1.09399(15) 0.30966(11) 0.20026(9) 0.0429(6) Uani 1 1 d . . . . .
H37C H 1.103051 0.273841 0.215252 0.052 Uiso 1 1 calc R U . . .
H37D H 1.115267 0.326634 0.221824 0.052 Uiso 1 1 calc R U . . .
C38C C 1.14565(16) 0.31085(11) 0.15649(10) 0.0480(6) Uani 1 1 d D . . . .
H38C H 1.113905 0.304913 0.131424 0.058 Uiso 0.659(6) 1 calc R U P D 1
H38D H 1.152142 0.345326 0.147358 0.058 Uiso 0.659(6) 1 calc R U P D 1
H38E H 1.144125 0.346089 0.142665 0.058 Uiso 0.341(6) 1 calc R U P D 2
H38F H 1.124473 0.295659 0.133374 0.058 Uiso 0.341(6) 1 calc R U P D 2
C39C C 1.2318(3) 0.2729(3) 0.1597(2) 0.0475(19) Uani 0.659(6) 1 d D U P D 1
H39C H 1.266567 0.281503 0.181681 0.057 Uiso 0.659(6) 1 calc R U P D 1
H39D H 1.226569 0.238692 0.172497 0.057 Uiso 0.659(6) 1 calc R U P D 1
C40C C 1.2761(3) 0.27121(19) 0.1138(2) 0.0602(16) Uani 0.659(6) 1 d D U P D 1
H40C H 1.238408 0.266939 0.090692 0.072 Uiso 0.659(6) 1 calc R U P D 1
H40D H 1.287927 0.304050 0.102954 0.072 Uiso 0.659(6) 1 calc R U P D 1
C41C C 1.3555(3) 0.22973(19) 0.11599(17) 0.0632(15) Uani 0.659(6) 1 d D U P D 1
H41C H 1.344995 0.197128 0.129623 0.076 Uiso 0.659(6) 1 calc R U P D 1
H41D H 1.395672 0.235853 0.136468 0.076 Uiso 0.659(6) 1 calc R U P D 1
C42C C 1.3932(4) 0.2260(3) 0.06904(18) 0.0733(17) Uani 0.659(6) 1 d D U P D 1
H42D H 1.352970 0.221064 0.048330 0.110 Uiso 0.659(6) 1 calc R U P D 1
H42E H 1.443606 0.197116 0.071838 0.110 Uiso 0.659(6) 1 calc R U P D 1
H42F H 1.407634 0.257230 0.056392 0.110 Uiso 0.659(6) 1 calc R U P D 1
C39G C 1.2339(4) 0.2797(5) 0.1723(4) 0.044(3) Uani 0.341(6) 1 d D U P D 2
H39E H 1.244364 0.288472 0.202197 0.053 Uiso 0.341(6) 1 calc R U P D 2
H39F H 1.234697 0.243617 0.178602 0.053 Uiso 0.341(6) 1 calc R U P D 2
C40G C 1.3071(5) 0.2837(4) 0.1418(3) 0.062(3) Uani 0.341(6) 1 d D U P D 2
H40E H 1.320238 0.315344 0.144377 0.074 Uiso 0.341(6) 1 calc R U P D 2
H40F H 1.356047 0.255009 0.153616 0.074 Uiso 0.341(6) 1 calc R U P D 2
C41G C 1.2945(9) 0.2835(5) 0.0919(4) 0.086(4) Uani 0.341(6) 1 d D U P D 2
H41E H 1.235352 0.299856 0.082811 0.104 Uiso 0.341(6) 1 calc R U P D 2
H41F H 1.328939 0.302468 0.072593 0.104 Uiso 0.341(6) 1 calc R U P D 2
C42G C 1.3195(11) 0.2300(5) 0.0853(5) 0.110(5) Uani 0.341(6) 1 d D U P D 2
H42G H 1.316832 0.228862 0.052276 0.165 Uiso 0.341(6) 1 calc R U P D 2
H42H H 1.281638 0.212395 0.102177 0.165 Uiso 0.341(6) 1 calc R U P D 2
H42I H 1.376555 0.213312 0.096967 0.165 Uiso 0.341(6) 1 calc R U P D 2
C43C C 0.52921(14) 0.42872(8) 0.12773(7) 0.0302(5) Uani 1 1 d . . . . .
C44C C 0.47373(14) 0.40089(9) 0.14367(8) 0.0340(5) Uani 1 1 d . . . . .
H44C H 0.478729 0.383098 0.174652 0.041 Uiso 1 1 calc R U . . .
C45C C 0.41162(15) 0.39872(10) 0.11523(8) 0.0363(5) Uani 1 1 d . . . . .
H45C H 0.375605 0.378758 0.126772 0.044 Uiso 1 1 calc R U . . .
C46C C 0.40077(14) 0.42544(10) 0.06968(8) 0.0363(5) Uani 1 1 d . . . . .
C47C C 0.45499(14) 0.45429(9) 0.05434(8) 0.0351(5) Uani 1 1 d . . . . .
H47C H 0.448298 0.473491 0.023876 0.042 Uiso 1 1 calc R U . . .
C48C C 0.51877(14) 0.45561(9) 0.08265(7) 0.0331(5) Uani 1 1 d . . . . .
H48C H 0.555491 0.475072 0.071063 0.040 Uiso 1 1 calc R U . . .
C49C C 0.33488(16) 0.42138(12) 0.03803(9) 0.0458(6) Uani 1 1 d . . . . .
H49C H 0.332083 0.446499 0.009273 0.055 Uiso 1 1 calc R U . . .
H49D H 0.352713 0.387300 0.029508 0.055 Uiso 1 1 calc R U . . .
C50C C 0.24847(15) 0.42966(10) 0.05769(9) 0.0406(6) Uani 1 1 d . . . . .
H50E H 0.251949 0.406445 0.087730 0.049 Uiso 1 1 calc R U . . .
H50F H 0.228718 0.464755 0.063809 0.049 Uiso 1 1 calc R U . . .
C51C C 0.18463(16) 0.42156(12) 0.02751(9) 0.0486(7) Uani 1 1 d . . . . .
H51E H 0.181116 0.445007 -0.002397 0.058 Uiso 1 1 calc R U . . .
H51F H 0.205085 0.386611 0.021077 0.058 Uiso 1 1 calc R U . . .
C52C C 0.09858(16) 0.42892(12) 0.04623(9) 0.0492(7) Uani 1 1 d . . . . .
H52E H 0.078086 0.463756 0.052931 0.059 Uiso 1 1 calc R U . . .
H52F H 0.101749 0.405171 0.075922 0.059 Uiso 1 1 calc R U . . .
C53C C 0.03600(19) 0.42120(16) 0.01542(11) 0.0674(9) Uani 1 1 d . . . . .
H53E H 0.032890 0.445289 -0.014064 0.081 Uiso 1 1 calc R U . . .
H53F H 0.057653 0.386614 0.008256 0.081 Uiso 1 1 calc R U . . .
C54C C -0.04977(19) 0.42719(15) 0.03245(11) 0.0648(9) Uani 1 1 d . . . . .
H54G H -0.086407 0.427809 0.007037 0.097 Uiso 1 1 calc R U . . .
H54H H -0.069566 0.459017 0.044322 0.097 Uiso 1 1 calc R U . . .
H54I H -0.050214 0.398718 0.057274 0.097 Uiso 1 1 calc R U . . .
C55C C 0.97581(19) 0.11377(9) -0.19556(9) 0.0457(6) Uani 1 1 d . . . . .
C56C C 0.9139(2) 0.10719(10) -0.22154(9) 0.0484(7) Uani 1 1 d . . . . .
C57C C 0.9387(2) 0.07765(11) -0.25623(10) 0.0568(8) Uani 1 1 d . . . . .
H57C H 0.897904 0.072961 -0.275193 0.068 Uiso 1 1 calc R U . . .
C58C C 1.0222(2) 0.05542(11) -0.26277(10) 0.0564(8) Uani 1 1 d . . . . .
H58C H 1.038290 0.035571 -0.286351 0.068 Uiso 1 1 calc R U . . .
C59C C 1.0824(2) 0.06146(10) -0.23589(9) 0.0535(8) Uani 1 1 d . . . . .
H59C H 1.139462 0.045437 -0.240808 0.064 Uiso 1 1 calc R U . . .
C60C C 1.0604(2) 0.09130(10) -0.20097(9) 0.0477(7) Uani 1 1 d . . . . .
C61C C 1.12597(19) 0.09489(10) -0.17069(10) 0.0486(7) Uani 1 1 d . . . . .
C62C C 1.1319(2) 0.14076(11) -0.16077(10) 0.0528(7) Uani 1 1 d . . . . .
H62C H 1.094294 0.171672 -0.175423 0.063 Uiso 1 1 calc R U . . .
C63C C 1.1912(2) 0.14195(11) -0.13007(11) 0.0586(8) Uani 1 1 d . . . . .
H63C H 1.194020 0.173813 -0.124517 0.070 Uiso 1 1 calc R U . . .
C64C C 1.2472(2) 0.09790(13) -0.10699(12) 0.0622(8) Uani 1 1 d . . . . .
C65C C 1.2439(2) 0.05207(12) -0.11829(12) 0.0634(8) Uani 1 1 d . . . . .
H65C H 1.282990 0.021340 -0.104496 0.076 Uiso 1 1 calc R U . . .
C66C C 1.1847(2) 0.05071(11) -0.14924(11) 0.0570(8) Uani 1 1 d . . . . .
H66C H 1.183859 0.018968 -0.156073 0.068 Uiso 1 1 calc R U . . .
C67C C 1.3098(2) 0.09871(14) -0.07185(13) 0.0707(9) Uani 1 1 d . . . . .
H67E H 1.299315 0.079143 -0.041797 0.085 Uiso 1 1 calc R U . . .
H67F H 1.301071 0.134160 -0.067751 0.085 Uiso 1 1 calc R U . . .
C68C C 1.4001(2) 0.07703(15) -0.08473(13) 0.0701(9) Uani 1 1 d . . . . .
H68E H 1.410611 0.096177 -0.114986 0.084 Uiso 1 1 calc R U . . .
H68F H 1.409405 0.041320 -0.088156 0.084 Uiso 1 1 calc R U . . .
C69C C 1.4620(2) 0.07922(15) -0.04895(14) 0.0752(10) Uani 1 1 d D . . . .
H69E H 1.462715 0.053767 -0.020688 0.090 Uiso 0.479(7) 1 calc R U P E 1
H69F H 1.447486 0.113275 -0.040421 0.090 Uiso 0.479(7) 1 calc R U P E 1
H69G H 1.446035 0.063254 -0.018495 0.090 Uiso 0.521(7) 1 calc R U P E 2
H69H H 1.453588 0.115421 -0.047639 0.090 Uiso 0.521(7) 1 calc R U P E 2
C70C C 1.5465(4) 0.0675(4) -0.0726(3) 0.052(2) Uani 0.479(7) 1 d D U P E 1
H70E H 1.561001 0.032968 -0.080037 0.062 Uiso 0.479(7) 1 calc R U P E 1
H70F H 1.543753 0.091918 -0.101859 0.062 Uiso 0.479(7) 1 calc R U P E 1
C71C C 1.6129(5) 0.0713(3) -0.0405(2) 0.056(2) Uani 0.479(7) 1 d D U P E 1
H71E H 1.598416 0.106137 -0.033785 0.067 Uiso 0.479(7) 1 calc R U P E 1
H71F H 1.667157 0.064740 -0.056282 0.067 Uiso 0.479(7) 1 calc R U P E 1
C72C C 1.6214(5) 0.0335(3) 0.0052(3) 0.057(2) Uani 0.479(7) 1 d D U P E 1
H72G H 1.631520 -0.000791 -0.001297 0.086 Uiso 0.479(7) 1 calc R U P E 1
H72H H 1.569966 0.042369 0.022711 0.086 Uiso 0.479(7) 1 calc R U P E 1
H72I H 1.668206 0.034957 0.023386 0.086 Uiso 0.479(7) 1 calc R U P E 1
C70G C 1.5562(4) 0.0552(4) -0.0540(3) 0.071(2) Uani 0.521(7) 1 d D U P E 2
H70G H 1.564776 0.019392 -0.056773 0.085 Uiso 0.521(7) 1 calc R U P E 2
H70H H 1.573185 0.072401 -0.083656 0.085 Uiso 0.521(7) 1 calc R U P E 2
C71G C 1.6159(4) 0.0560(4) -0.0165(4) 0.078(3) Uani 0.521(7) 1 d D U P E 2
H71G H 1.605627 0.034404 0.012436 0.093 Uiso 0.521(7) 1 calc R U P E 2
H71H H 1.603465 0.091081 -0.010495 0.093 Uiso 0.521(7) 1 calc R U P E 2
C72G C 1.7080(4) 0.0376(3) -0.0285(3) 0.089(3) Uani 0.521(7) 1 d D U P E 2
H72J H 1.718611 0.058263 -0.057474 0.133 Uiso 0.521(7) 1 calc R U P E 2
H72K H 1.722050 0.002057 -0.032109 0.133 Uiso 0.521(7) 1 calc R U P E 2
H72L H 1.742379 0.040803 -0.003627 0.133 Uiso 0.521(7) 1 calc R U P E 2
C73C C 0.8238(2) 0.12693(10) -0.21153(9) 0.0496(7) Uani 1 1 d . . . . .
C74C C 0.7885(2) 0.09977(12) -0.17624(12) 0.0661(9) Uani 1 1 d . . . . .
H74C H 0.823072 0.070307 -0.157557 0.079 Uiso 1 1 calc R U . . .
C75C C 0.7043(2) 0.11471(13) -0.16782(12) 0.0670(9) Uani 1 1 d . . . . .
H75C H 0.682150 0.095817 -0.143024 0.080 Uiso 1 1 calc R U . . .
C76C C 0.6507(2) 0.15737(11) -0.19524(10) 0.0543(7) Uani 1 1 d . . . . .
C77C C 0.6870(2) 0.18472(12) -0.22894(11) 0.0622(8) Uani 1 1 d . . . . .
H77C H 0.652772 0.214629 -0.247241 0.075 Uiso 1 1 calc R U . . .
C78C C 0.7713(2) 0.17023(12) -0.23712(10) 0.0629(9) Uani 1 1 d . . . . .
H78C H 0.793809 0.190339 -0.260743 0.075 Uiso 1 1 calc R U . . .
C79C C 0.5589(2) 0.17218(12) -0.18591(11) 0.0594(8) Uani 1 1 d . . . . .
H79C H 0.539623 0.141402 -0.180725 0.071 Uiso 1 1 calc R U . . .
H79D H 0.529042 0.195127 -0.213543 0.071 Uiso 1 1 calc R U . . .
C80C C 0.5367(2) 0.19813(12) -0.14471(11) 0.0582(8) Uani 1 1 d . . . . .
H80C H 0.550795 0.230679 -0.151368 0.070 Uiso 1 1 calc R U . . .
H80D H 0.571406 0.176737 -0.117918 0.070 Uiso 1 1 calc R U . . .
C81C C 0.4460(2) 0.20853(12) -0.13159(13) 0.0651(9) Uani 1 1 d . . . . .
H81C H 0.430777 0.176401 -0.127496 0.078 Uiso 1 1 calc R U . . .
H81D H 0.411641 0.232206 -0.157450 0.078 Uiso 1 1 calc R U . . .
C82C C 0.4247(2) 0.23095(13) -0.08762(13) 0.0662(9) Uani 1 1 d . . . . .
H82C H 0.365926 0.233008 -0.080001 0.079 Uiso 1 1 calc R U . . .
H82D H 0.459898 0.207580 -0.061901 0.079 Uiso 1 1 calc R U . . .
C83C C 0.4365(2) 0.28303(12) -0.09065(13) 0.0681(9) Uani 1 1 d . . . . .
H83C H 0.496229 0.280623 -0.095425 0.082 Uiso 1 1 calc R U . . .
H83D H 0.404951 0.305940 -0.117810 0.082 Uiso 1 1 calc R U . . .
C84C C 0.4081(2) 0.30553(15) -0.04794(15) 0.0811(11) Uani 1 1 d . . . . .
H84D H 0.419580 0.338341 -0.051005 0.122 Uiso 1 1 calc R U . . .
H84E H 0.438016 0.282581 -0.020797 0.122 Uiso 1 1 calc R U . . .
H84F H 0.348099 0.310291 -0.044253 0.122 Uiso 1 1 calc R U . . .
N1D N 0.39160(14) 0.86872(7) -0.17016(6) 0.0365(4) Uani 1 1 d . . . . .
N2D N 0.35551(11) 0.62047(7) 0.17677(6) 0.0293(4) Uani 1 1 d . . . . .
O1D O 0.30146(12) 0.93605(6) -0.14481(6) 0.0436(4) Uani 1 1 d . . . . .
O2D O 0.28430(10) 0.69040(6) 0.20585(5) 0.0363(4) Uani 1 1 d . . . . .
O3D O 0.43116(10) 0.55110(6) 0.14828(5) 0.0345(4) Uani 1 1 d . . . . .
O4D O 0.47191(12) 0.80002(6) -0.19798(5) 0.0419(4) Uani 1 1 d . . . . .
C1D C 0.34014(17) 0.89140(9) -0.13681(8) 0.0371(5) Uani 1 1 d . . . . .
C2D C 0.33899(16) 0.85873(9) -0.09139(8) 0.0350(5) Uani 1 1 d . . . . .
C3D C 0.29844(17) 0.88020(9) -0.05540(8) 0.0383(5) Uani 1 1 d . . . . .
H3D H 0.270793 0.915514 -0.060138 0.046 Uiso 1 1 calc R U . . .
C4D C 0.29760(16) 0.85051(9) -0.01198(8) 0.0373(5) Uani 1 1 d . . . . .
H4D H 0.270982 0.866234 0.012782 0.045 Uiso 1 1 calc R U . . .
C5D C 0.33476(15) 0.79847(9) -0.00405(7) 0.0320(5) Uani 1 1 d . . . . .
C6D C 0.33299(14) 0.76668(9) 0.04154(7) 0.0310(5) Uani 1 1 d . . . . .
C7D C 0.30141(15) 0.78713(9) 0.08025(7) 0.0330(5) Uani 1 1 d . . . . .
H7D H 0.281986 0.822935 0.077599 0.040 Uiso 1 1 calc R U . . .
C8D C 0.29724(15) 0.75664(9) 0.12316(7) 0.0326(5) Uani 1 1 d . . . . .
H8D H 0.274395 0.771798 0.148915 0.039 Uiso 1 1 calc R U . . .
C9D C 0.32627(14) 0.70473(9) 0.12796(7) 0.0296(5) Uani 1 1 d . . . . .
C10D C 0.31913(14) 0.67307(8) 0.17324(7) 0.0298(5) Uani 1 1 d . . . . .
C11D C 0.39650(13) 0.59647(9) 0.14118(7) 0.0296(5) Uani 1 1 d . . . . .
C12D C 0.39467(13) 0.62892(8) 0.09537(7) 0.0281(4) Uani 1 1 d . . . . .
C13D C 0.42697(14) 0.60671(8) 0.05794(7) 0.0300(5) Uani 1 1 d . . . . .
H13D H 0.448010 0.570869 0.061625 0.036 Uiso 1 1 calc R U . . .
C14D C 0.42890(14) 0.63673(9) 0.01456(7) 0.0317(5) Uani 1 1 d . . . . .
H14D H 0.450507 0.620797 -0.010967 0.038 Uiso 1 1 calc R U . . .
C15D C 0.39999(14) 0.68923(8) 0.00797(7) 0.0292(4) Uani 1 1 d . . . . .
C16D C 0.40656(14) 0.72140(8) -0.03700(7) 0.0307(5) Uani 1 1 d . . . . .
C17D C 0.44314(15) 0.70107(9) -0.07510(8) 0.0342(5) Uani 1 1 d . . . . .
H17D H 0.463292 0.665306 -0.072567 0.041 Uiso 1 1 calc R U . . .
C18D C 0.45094(16) 0.73199(9) -0.11698(8) 0.0359(5) Uani 1 1 d . . . . .
H18D H 0.478286 0.717085 -0.142002 0.043 Uiso 1 1 calc R U . . .
C19D C 0.41943(15) 0.78379(9) -0.12234(7) 0.0337(5) Uani 1 1 d . . . . .
C20D C 0.43088(16) 0.81648(9) -0.16655(8) 0.0361(5) Uani 1 1 d . . . . .
C21D C 0.37794(15) 0.80601(9) -0.08513(7) 0.0324(5) Uani 1 1 d . . . . .
C22D C 0.37366(15) 0.77495(8) -0.04154(7) 0.0313(5) Uani 1 1 d . . . . .
C23D C 0.36474(14) 0.71299(8) 0.04600(7) 0.0286(4) Uani 1 1 d . . . . .
C24D C 0.36152(13) 0.68207(8) 0.08992(7) 0.0282(4) Uani 1 1 d . . . . .
C25D C 0.39750(17) 0.90156(9) -0.21401(8) 0.0379(6) Uani 1 1 d . . . . .
C26D C 0.46126(17) 0.92486(9) -0.22022(8) 0.0389(6) Uani 1 1 d . . . . .
C27D C 0.46439(17) 0.95542(9) -0.26355(8) 0.0407(6) Uani 1 1 d . . . . .
H27D H 0.507270 0.971627 -0.269278 0.049 Uiso 1 1 calc R U . . .
C28D C 0.40613(18) 0.96218(9) -0.29781(8) 0.0423(6) Uani 1 1 d . . . . .
H28D H 0.409638 0.982694 -0.326896 0.051 Uiso 1 1 calc R U . . .
C29D C 0.34262(17) 0.93933(9) -0.29018(8) 0.0412(6) Uani 1 1 d . . . . .
H29D H 0.302081 0.944929 -0.313761 0.049 Uiso 1 1 calc R U . . .
C30D C 0.33784(17) 0.90803(9) -0.24790(8) 0.0382(5) Uani 1 1 d . . . . .
C31D C 0.52480(18) 0.91859(9) -0.18420(8) 0.0425(6) Uani 1 1 d . . . . .
C32D C 0.5033(2) 0.93000(10) -0.14008(9) 0.0493(7) Uani 1 1 d . . . . .
H32D H 0.446220 0.941264 -0.132397 0.059 Uiso 1 1 calc R U . . .
C33D C 0.5636(2) 0.92513(11) -0.10777(9) 0.0550(8) Uani 1 1 d . . . . .
H33D H 0.547048 0.932910 -0.078095 0.066 Uiso 1 1 calc R U . . .
C34D C 0.6471(2) 0.90933(11) -0.11719(9) 0.0545(8) Uani 1 1 d . . . . .
C35D C 0.6691(2) 0.89829(11) -0.16145(10) 0.0537(7) Uani 1 1 d . . . . .
H35D H 0.726309 0.887359 -0.169010 0.064 Uiso 1 1 calc R U . . .
C36D C 0.60898(19) 0.90305(10) -0.19426(9) 0.0459(6) Uani 1 1 d . . . . .
H36D H 0.625472 0.895595 -0.224043 0.055 Uiso 1 1 calc R U . . .
C37D C 0.7138(3) 0.90409(13) -0.08167(11) 0.0688(9) Uani 1 1 d D . . . .
H37I H 0.690121 0.902121 -0.050274 0.083 Uiso 0.506(4) 1 calc R U P F 1
H37J H 0.759765 0.872765 -0.082420 0.083 Uiso 0.506(4) 1 calc R U P F 1
H37K H 0.740151 0.867437 -0.070885 0.083 Uiso 0.494(4) 1 calc R U P F 2
H37L H 0.685597 0.918057 -0.054778 0.083 Uiso 0.494(4) 1 calc R U P F 2
C38D C 0.7455(5) 0.9492(2) -0.0931(2) 0.0589(19) Uani 0.506(4) 1 d D . P F 1
H38K H 0.699327 0.980778 -0.094257 0.071 Uiso 0.506(4) 1 calc R U P F 1
H38L H 0.773193 0.949972 -0.123461 0.071 Uiso 0.506(4) 1 calc R U P F 1
C39D C 0.8075(4) 0.9438(2) -0.05471(19) 0.0515(15) Uani 0.506(4) 1 d D . P F 1
H39K H 0.777758 0.946039 -0.025108 0.062 Uiso 0.506(4) 1 calc R U P F 1
H39L H 0.849056 0.910042 -0.051449 0.062 Uiso 0.506(4) 1 calc R U P F 1
C40D C 0.8520(4) 0.9847(2) -0.0647(2) 0.0569(16) Uani 0.506(4) 1 d D . P F 1
H40K H 0.810440 1.018398 -0.067592 0.068 Uiso 0.506(4) 1 calc R U P F 1
H40L H 0.881098 0.982687 -0.094491 0.068 Uiso 0.506(4) 1 calc R U P F 1
C41D C 0.9151(3) 0.9792(2) -0.02655(17) 0.0529(15) Uani 0.506(4) 1 d D . P F 1
H41K H 0.953079 0.944220 -0.022117 0.063 Uiso 0.506(4) 1 calc R U P F 1
H41L H 0.949080 1.002546 -0.037339 0.063 Uiso 0.506(4) 1 calc R U P F 1
C42D C 0.8792(4) 0.9895(3) 0.0201(2) 0.074(2) Uani 0.506(4) 1 d D . P F 1
H42P H 0.836065 1.022178 0.015900 0.111 Uiso 0.506(4) 1 calc R U P F 1
H42Q H 0.923648 0.990390 0.040381 0.111 Uiso 0.506(4) 1 calc R U P F 1
H42R H 0.854770 0.962544 0.034232 0.111 Uiso 0.506(4) 1 calc R U P F 1
C38H C 0.7856(4) 0.9295(3) -0.0961(3) 0.069(2) Uani 0.494(4) 1 d D . P F 2
H38M H 0.811527 0.917066 -0.124113 0.082 Uiso 0.494(4) 1 calc R U P F 2
H38N H 0.759291 0.966453 -0.105245 0.082 Uiso 0.494(4) 1 calc R U P F 2
C39H C 0.8567(4) 0.9222(3) -0.0611(2) 0.0602(17) Uani 0.494(4) 1 d D . P F 2
H39M H 0.830814 0.931203 -0.031854 0.072 Uiso 0.494(4) 1 calc R U P F 2
H39N H 0.887315 0.885702 -0.054630 0.072 Uiso 0.494(4) 1 calc R U P F 2
C40H C 0.9205(4) 0.9517(2) -0.0742(2) 0.0621(18) Uani 0.494(4) 1 d D . P F 2
H40M H 0.890358 0.987938 -0.084244 0.074 Uiso 0.494(4) 1 calc R U P F 2
H40N H 0.953933 0.948896 -0.046286 0.074 Uiso 0.494(4) 1 calc R U P F 2
C41H C 0.9788(5) 0.9340(3) -0.1119(3) 0.077(2) Uani 0.494(4) 1 d D . P F 2
H41M H 0.947726 0.945090 -0.141768 0.093 Uiso 0.494(4) 1 calc R U P F 2
H41N H 0.997513 0.896455 -0.105902 0.093 Uiso 0.494(4) 1 calc R U P F 2
C42H C 1.0554(8) 0.9535(7) -0.1165(6) 0.067(4) Uani 0.494(4) 1 d D . P F 2
H42S H 1.043525 0.985318 -0.138805 0.101 Uiso 0.494(4) 1 calc R U P F 2
H42T H 1.102466 0.928290 -0.127159 0.101 Uiso 0.494(4) 1 calc R U P F 2
H42U H 1.069444 0.959396 -0.086320 0.101 Uiso 0.494(4) 1 calc R U P F 2
C43D C 0.27041(16) 0.88320(9) -0.23903(8) 0.0377(5) Uani 1 1 d . . . . .
C44D C 0.28221(17) 0.83318(9) -0.24420(8) 0.0401(6) Uani 1 1 d . . . . .
H44D H 0.334246 0.814450 -0.254521 0.048 Uiso 1 1 calc R U . . .
C45D C 0.21866(17) 0.81045(9) -0.23442(8) 0.0396(6) Uani 1 1 d . . . . .
H45D H 0.227940 0.776297 -0.238188 0.048 Uiso 1 1 calc R U . . .
C46D C 0.14145(17) 0.83668(10) -0.21919(8) 0.0411(6) Uani 1 1 d . . . . .
C47D C 0.13040(17) 0.88661(10) -0.21376(9) 0.0449(6) Uani 1 1 d . . . . .
H47D H 0.078517 0.905289 -0.203233 0.054 Uiso 1 1 calc R U . . .
C48D C 0.19344(17) 0.90939(10) -0.22339(8) 0.0414(6) Uani 1 1 d . . . . .
H48D H 0.184285 0.943430 -0.219316 0.050 Uiso 1 1 calc R U . . .
C49D C 0.07238(18) 0.81163(12) -0.20994(10) 0.0512(7) Uani 1 1 d . . . . .
H49G H 0.097566 0.774423 -0.204505 0.061 Uiso 1 1 calc R U . . .
H49H H 0.036625 0.820797 -0.238033 0.061 Uiso 1 1 calc R U . . .
C50D C 0.01750(18) 0.82532(12) -0.16915(10) 0.0520(7) Uani 1 1 d . . . . .
H50I H 0.053033 0.817810 -0.141145 0.062 Uiso 1 1 calc R U . . .
H50J H -0.010955 0.862173 -0.175226 0.062 Uiso 1 1 calc R U . . .
C51D C -0.04713(19) 0.79685(14) -0.16011(10) 0.0574(8) Uani 1 1 d . . . . .
H51I H -0.018676 0.760086 -0.156599 0.069 Uiso 1 1 calc R U . . .
H51J H -0.084922 0.806370 -0.187390 0.069 Uiso 1 1 calc R U . . .
C52D C -0.0989(2) 0.80662(18) -0.11753(11) 0.0802(12) Uani 1 1 d . . . . .
H52I H -0.125084 0.843632 -0.120873 0.096 Uiso 1 1 calc R U . . .
H52J H -0.144485 0.790636 -0.117362 0.096 Uiso 1 1 calc R U . . .
C53D C -0.0554(3) 0.7885(2) -0.07101(13) 0.1001(17) Uani 1 1 d . . . . .
H53I H -0.095232 0.800708 -0.047076 0.120 Uiso 1 1 calc R U . . .
H53J H -0.009287 0.803995 -0.070856 0.120 Uiso 1 1 calc R U . . .
C54D C -0.0203(3) 0.7316(2) -0.05794(16) 0.1050(17) Uani 1 1 d . . . . .
H54M H 0.020301 0.719064 -0.080980 0.157 Uiso 1 1 calc R U . . .
H54N H -0.065597 0.715811 -0.056866 0.157 Uiso 1 1 calc R U . . .
H54O H 0.007101 0.723088 -0.027496 0.157 Uiso 1 1 calc R U . . .
C55D C 0.35630(14) 0.58931(8) 0.22217(7) 0.0307(5) Uani 1 1 d . . . . .
C56D C 0.29616(14) 0.56383(8) 0.23281(7) 0.0305(5) Uani 1 1 d . . . . .
C57D C 0.29690(15) 0.53581(9) 0.27758(8) 0.0348(5) Uani 1 1 d . . . . .
H57D H 0.256009 0.518442 0.285871 0.042 Uiso 1 1 calc R U . . .
C58D C 0.35705(16) 0.53329(9) 0.30984(8) 0.0381(5) Uani 1 1 d . . . . .
H58D H 0.357915 0.513544 0.339817 0.046 Uiso 1 1 calc R U . . .
C59D C 0.41562(16) 0.55938(9) 0.29855(8) 0.0367(5) Uani 1 1 d . . . . .
H59D H 0.455989 0.557758 0.321020 0.044 Uiso 1 1 calc R U . . .
C60D C 0.41622(15) 0.58823(9) 0.25432(7) 0.0330(5) Uani 1 1 d . . . . .
C61D C 0.47894(15) 0.61701(9) 0.24358(7) 0.0326(5) Uani 1 1 d . . . . .
C62D C 0.46750(16) 0.66323(9) 0.25830(8) 0.0393(5) Uani 1 1 d . . . . .
H62D H 0.416819 0.678056 0.272518 0.047 Uiso 1 1 calc R U . . .
C63D C 0.52886(17) 0.68755(9) 0.25243(9) 0.0413(6) Uani 1 1 d . . . . .
H63D H 0.519359 0.719060 0.262513 0.050 Uiso 1 1 calc R U . . .
C64D C 0.60464(16) 0.66706(9) 0.23203(8) 0.0374(5) Uani 1 1 d . . . . .
C65D C 0.61453(16) 0.62185(9) 0.21604(8) 0.0368(5) Uani 1 1 d . . . . .
H65D H 0.664513 0.607566 0.200958 0.044 Uiso 1 1 calc R U . . .
C66D C 0.55278(15) 0.59719(9) 0.22168(7) 0.0341(5) Uani 1 1 d . . . . .
H66D H 0.561197 0.566418 0.210422 0.041 Uiso 1 1 calc R U . . .
C67D C 0.67362(19) 0.69181(11) 0.23086(9) 0.0469(6) Uani 1 1 d . . . . .
H67I H 0.703277 0.680226 0.261110 0.056 Uiso 1 1 calc R U . . .
H67J H 0.648021 0.728868 0.227502 0.056 Uiso 1 1 calc R U . . .
C68D C 0.73773(16) 0.68216(10) 0.19312(10) 0.0461(6) Uani 1 1 d . . . . .
H68I H 0.708725 0.687528 0.163126 0.055 Uiso 1 1 calc R U . . .
H68J H 0.772622 0.646471 0.199894 0.055 Uiso 1 1 calc R U . . .
C69D C 0.79326(18) 0.71712(11) 0.18953(11) 0.0548(7) Uani 1 1 d . . . . .
H69K H 0.757488 0.752570 0.182230 0.066 Uiso 1 1 calc R U . . .
H69L H 0.819416 0.712560 0.220230 0.066 Uiso 1 1 calc R U . . .
C70D C 0.86181(19) 0.70982(12) 0.15397(15) 0.0687(10) Uani 1 1 d . . . . .
H70K H 0.894776 0.733606 0.155842 0.082 Uiso 1 1 calc R U . . .
H70L H 0.899537 0.674965 0.161987 0.082 Uiso 1 1 calc R U . . .
C71D C 0.8312(2) 0.71801(14) 0.10514(15) 0.0737(11) Uani 1 1 d . . . . .
H71K H 0.785321 0.749980 0.098934 0.088 Uiso 1 1 calc R U . . .
H71L H 0.808326 0.689987 0.101551 0.088 Uiso 1 1 calc R U . . .
C72D C 0.8997(3) 0.72068(19) 0.0692(2) 0.118(2) Uani 1 1 d . . . . .
H72P H 0.876516 0.725462 0.038106 0.177 Uiso 1 1 calc R U . . .
H72Q H 0.945219 0.689057 0.075028 0.177 Uiso 1 1 calc R U . . .
H72R H 0.921099 0.749211 0.071724 0.177 Uiso 1 1 calc R U . . .
C73D C 0.22855(14) 0.56629(8) 0.20007(7) 0.0306(5) Uani 1 1 d . . . . .
C74D C 0.24382(15) 0.54362(8) 0.16090(7) 0.0325(5) Uani 1 1 d . . . . .
H74D H 0.299372 0.527754 0.152954 0.039 Uiso 1 1 calc R U . . .
C75D C 0.17770(15) 0.54430(8) 0.13355(7) 0.0327(5) Uani 1 1 d . . . . .
H75D H 0.189060 0.528472 0.107126 0.039 Uiso 1 1 calc R U . . .
C76D C 0.09540(15) 0.56738(9) 0.14353(7) 0.0331(5) Uani 1 1 d . . . . .
C77D C 0.08081(15) 0.59040(9) 0.18250(8) 0.0335(5) Uani 1 1 d . . . . .
H77D H 0.025336 0.607071 0.189945 0.040 Uiso 1 1 calc R U . . .
C78D C 0.14640(15) 0.58926(9) 0.21055(7) 0.0329(5) Uani 1 1 d . . . . .
H78D H 0.134947 0.604421 0.237361 0.040 Uiso 1 1 calc R U . . .
C79D C 0.02486(16) 0.56810(10) 0.11259(8) 0.0390(5) Uani 1 1 d . . . . .
H79G H 0.045465 0.541052 0.093942 0.047 Uiso 1 1 calc R U . . .
H79H H 0.009520 0.600905 0.090904 0.047 Uiso 1 1 calc R U . . .
C80D C -0.05357(15) 0.56085(10) 0.13730(8) 0.0384(5) Uani 1 1 d . . . . .
H80G H -0.038755 0.528293 0.159351 0.046 Uiso 1 1 calc R U . . .
H80H H -0.075660 0.588355 0.155303 0.046 Uiso 1 1 calc R U . . .
C81D C -0.12126(15) 0.56088(10) 0.10434(8) 0.0381(5) Uani 1 1 d . . . . .
H81G H -0.100193 0.531818 0.088047 0.046 Uiso 1 1 calc R U . . .
H81H H -0.132519 0.592255 0.080802 0.046 Uiso 1 1 calc R U . . .
C82D C -0.20295(15) 0.55764(10) 0.12738(8) 0.0385(5) Uani 1 1 d . . . . .
H82G H -0.192133 0.526484 0.151168 0.046 Uiso 1 1 calc R U . . .
H82H H -0.225125 0.587044 0.143139 0.046 Uiso 1 1 calc R U . . .
C83D C -0.26773(15) 0.55697(10) 0.09317(8) 0.0394(5) Uani 1 1 d . . . . .
H83G H -0.245655 0.527121 0.077998 0.047 Uiso 1 1 calc R U . . .
H83H H -0.276937 0.587666 0.068928 0.047 Uiso 1 1 calc R U . . .
C84D C -0.35126(16) 0.55511(10) 0.11471(9) 0.0425(6) Uani 1 1 d . . . . .
H84J H -0.387950 0.551356 0.091279 0.064 Uiso 1 1 calc R U . . .
H84K H -0.377070 0.586564 0.126396 0.064 Uiso 1 1 calc R U . . .
H84L H -0.342403 0.526215 0.140279 0.064 Uiso 1 1 calc R U . . .
O1M O 0.9905(6) 0.0200(2) 0.1513(3) 0.083(3) Uani 0.336(6) 1 d D . P G 3
H1M H 1.010559 -0.009398 0.145623 0.124 Uiso 0.336(6) 1 calc R U P G 3
C1M C 0.9277(13) 0.0487(7) 0.1172(7) 0.066(5) Uani 0.336(6) 1 d D . P G 3
H1MA H 0.953894 0.063951 0.090275 0.100 Uiso 0.336(6) 1 calc R U P G 3
H1MB H 0.887625 0.075501 0.130341 0.100 Uiso 0.336(6) 1 calc R U P G 3
H1MC H 0.898802 0.026228 0.107650 0.100 Uiso 0.336(6) 1 calc R U P G 3
O2M O 0.1161(8) 0.9631(4) 0.9278(4) 0.068(4) Uani 0.201(6) 1 d D . P H 4
H2M H 0.148856 0.948648 0.950337 0.102 Uiso 0.201(6) 1 calc R U P H 4
C2M C 0.1271(14) 0.9299(7) 0.8936(6) 0.071(5) Uani 0.201(6) 1 d D . P H 4
H2MA H 0.157235 0.942387 0.867105 0.107 Uiso 0.201(6) 1 calc R U P H 4
H2MB H 0.072440 0.929493 0.883293 0.107 Uiso 0.201(6) 1 calc R U P H 4
H2MC H 0.159003 0.895410 0.907608 0.107 Uiso 0.201(6) 1 calc R U P H 4

loop_
_atom_site_aniso_label
_atom_site_aniso_U_11
_atom_site_aniso_U_22
_atom_site_aniso_U_33
_atom_site_aniso_U_23
_atom_site_aniso_U_13
_atom_site_aniso_U_12
N1A 0.0334(10) 0.0268(9) 0.0256(9) -0.0048(7) -0.0018(7) -0.0083(8)
N2A 0.0294(9) 0.0256(9) 0.0256(9) -0.0043(7) -0.0012(7) -0.0068(7)
O1A 0.0455(9) 0.0273(8) 0.0300(8) -0.0041(6) -0.0047(7) -0.0080(7)
O2A 0.0418(9) 0.0304(8) 0.0271(8) -0.0032(6) -0.0062(7) -0.0063(7)
O3A 0.0364(8) 0.0259(8) 0.0330(8) -0.0044(6) -0.0024(6) -0.0050(7)
O4A 0.0452(9) 0.0335(8) 0.0274(8) -0.0039(6) -0.0058(7) -0.0083(7)
C1A 0.0319(11) 0.0290(12) 0.0260(10) -0.0018(8) 0.0006(8) -0.0092(9)
C2A 0.0312(11) 0.0287(11) 0.0250(10) -0.0031(8) 0.0025(8) -0.0104(9)
C3A 0.0404(13) 0.0271(11) 0.0265(11) -0.0017(9) -0.0014(9) -0.0089(9)
C4A 0.0435(13) 0.0290(11) 0.0231(10) -0.0013(8) -0.0020(9) -0.0087(10)
C5A 0.0288(11) 0.0285(11) 0.0251(10) -0.0034(8) 0.0024(8) -0.0088(9)
C6A 0.0267(10) 0.0274(11) 0.0258(10) -0.0028(8) 0.0022(8) -0.0074(8)
C7A 0.0317(11) 0.0255(10) 0.0267(10) -0.0013(8) 0.0004(8) -0.0066(9)
C8A 0.0292(11) 0.0276(11) 0.0249(10) -0.0008(8) -0.0002(8) -0.0064(9)
C9A 0.0254(10) 0.0282(11) 0.0253(10) -0.0041(8) 0.0012(8) -0.0070(8)
C10A 0.0279(11) 0.0287(11) 0.0275(11) -0.0020(9) 0.0023(8) -0.0073(9)
C11A 0.0270(11) 0.0286(11) 0.0277(10) -0.0026(8) -0.0003(8) -0.0066(9)
C12A 0.0311(11) 0.0284(11) 0.0255(10) -0.0041(8) -0.0007(8) -0.0074(9)
C13A 0.0390(12) 0.0247(11) 0.0309(11) -0.0009(9) -0.0042(9) -0.0051(9)
C14A 0.0384(12) 0.0280(11) 0.0264(11) -0.0010(9) -0.0018(9) -0.0063(9)
C15A 0.0285(11) 0.0277(11) 0.0246(10) -0.0023(8) 0.0029(8) -0.0081(9)
C16A 0.0268(10) 0.0283(11) 0.0248(10) -0.0020(8) 0.0022(8) -0.0082(9)
C17A 0.0288(11) 0.0250(10) 0.0258(10) -0.0011(8) 0.0010(8) -0.0058(8)
C18A 0.0300(11) 0.0301(11) 0.0242(10) -0.0017(8) -0.0001(8) -0.0081(9)
C19A 0.0279(11) 0.0301(11) 0.0240(10) -0.0022(8) 0.0030(8) -0.0100(9)
C20A 0.0307(11) 0.0310(11) 0.0254(10) -0.0040(9) 0.0015(8) -0.0101(9)
C21A 0.0254(10) 0.0284(11) 0.0253(10) -0.0028(8) 0.0039(8) -0.0085(8)
C22A 0.0246(10) 0.0273(10) 0.0260(10) -0.0021(8) 0.0044(8) -0.0082(8)
C23A 0.0262(10) 0.0270(11) 0.0255(10) -0.0025(8) 0.0024(8) -0.0071(8)
C24A 0.0251(10) 0.0277(11) 0.0252(10) -0.0019(8) 0.0021(8) -0.0075(8)
C25A 0.0390(12) 0.0260(11) 0.0248(10) -0.0035(8) -0.0031(9) -0.0080(9)
C26A 0.0358(12) 0.0256(11) 0.0265(10) 0.0009(8) -0.0036(9) -0.0070(9)
C27A 0.0388(12) 0.0301(12) 0.0331(12) -0.0028(9) -0.0061(9) -0.0119(10)
C28A 0.0443(13) 0.0330(12) 0.0279(11) -0.0068(9) -0.0023(10) -0.0098(10)
C29A 0.0399(13) 0.0314(12) 0.0259(10) -0.0038(9) 0.0010(9) -0.0083(10)
C30A 0.0371(12) 0.0264(11) 0.0260(10) -0.0012(8) -0.0031(9) -0.0056(9)
C31A 0.0388(12) 0.0257(11) 0.0282(11) -0.0032(8) -0.0026(9) -0.0115(9)
C32A 0.0408(13) 0.0292(11) 0.0296(11) -0.0004(9) -0.0036(9) -0.0135(10)
C33A 0.0492(14) 0.0324(12) 0.0287(11) -0.0002(9) -0.0018(10) -0.0180(11)
C34A 0.0432(13) 0.0344(12) 0.0319(12) -0.0066(9) 0.0019(10) -0.0182(10)
C35A 0.0393(13) 0.0404(13) 0.0329(12) -0.0035(10) -0.0036(10) -0.0142(11)
C36A 0.0410(13) 0.0332(12) 0.0268(11) -0.0023(9) -0.0018(9) -0.0121(10)
C37A 0.0480(15) 0.0496(15) 0.0347(13) -0.0076(11) 0.0053(11) -0.0205(12)
C38A 0.0395(16) 0.0414(16) 0.0326(15) -0.0073(12) 0.0045(12) -0.0101(13)
C39A 0.0474(17) 0.0386(16) 0.0296(14) -0.0054(12) 0.0089(12) -0.0122(13)
C40A 0.0386(16) 0.0418(16) 0.0287(14) 0.0011(12) 0.0026(12) -0.0095(13)
C41A 0.044(2) 0.0420(18) 0.0445(18) 0.0033(15) 0.0089(14) -0.0104(15)
C42A 0.039(3) 0.0606(19) 0.051(3) -0.0001(17) 0.0092(18) -0.0161(19)
C38E 0.031(7) 0.047(8) 0.050(8) -0.005(7) 0.003(6) -0.006(6)
C39E 0.033(7) 0.066(10) 0.058(7) -0.019(7) 0.007(6) -0.020(7)
C40E 0.040(10) 0.082(12) 0.050(7) -0.020(6) 0.014(6) -0.017(8)
C41E 0.0445(18) 0.081(3) 0.036(2) -0.0137(19) 0.0080(17) -0.0151(17)
C42E 0.0445(18) 0.081(3) 0.036(2) -0.0137(19) 0.0080(17) -0.0151(17)
C43A 0.0384(12) 0.0313(11) 0.0238(10) -0.0055(9) 0.0029(9) -0.0098(10)
C44A 0.0349(12) 0.0320(12) 0.0294(11) -0.0046(9) 0.0010(9) -0.0057(10)
C45A 0.0386(12) 0.0303(11) 0.0291(11) -0.0043(9) 0.0038(9) -0.0091(10)
C46A 0.0402(13) 0.0361(12) 0.0244(10) -0.0082(9) 0.0047(9) -0.0130(10)
C47A 0.0395(13) 0.0388(13) 0.0307(11) -0.0032(10) -0.0064(10) -0.0106(11)
C48A 0.0458(14) 0.0325(12) 0.0301(11) -0.0006(9) -0.0046(10) -0.0134(10)
C49A 0.0410(13) 0.0425(14) 0.0322(12) -0.0065(10) 0.0043(10) -0.0162(11)
C50A 0.0363(12) 0.0398(13) 0.0349(12) -0.0094(10) 0.0019(10) -0.0123(10)
C51A 0.0345(12) 0.0430(14) 0.0381(13) -0.0082(10) 0.0023(10) -0.0113(11)
C52A 0.0361(13) 0.0417(14) 0.0398(13) -0.0079(11) -0.0031(10) -0.0104(11)
C53A 0.0380(13) 0.0428(14) 0.0442(14) -0.0083(11) -0.0011(11) -0.0127(11)
C54A 0.0457(15) 0.0559(17) 0.0554(16) -0.0159(13) -0.0032(12) -0.0199(13)
C55A 0.0299(11) 0.0252(10) 0.0271(10) -0.0020(8) -0.0018(8) -0.0068(9)
C56A 0.0312(11) 0.0266(11) 0.0278(10) -0.0005(8) -0.0024(9) -0.0064(9)
C57A 0.0341(12) 0.0314(12) 0.0350(12) -0.0036(9) -0.0041(9) -0.0108(10)
C58A 0.0411(13) 0.0318(12) 0.0317(11) -0.0087(9) -0.0027(10) -0.0095(10)
C59A 0.0362(12) 0.0315(12) 0.0284(11) -0.0045(9) 0.0040(9) -0.0070(10)
C60A 0.0302(11) 0.0260(11) 0.0290(11) -0.0013(8) 0.0005(9) -0.0060(9)
C61A 0.0318(11) 0.0288(11) 0.0283(11) -0.0064(9) 0.0039(9) -0.0080(9)
C62A 0.0331(12) 0.0304(11) 0.0315(11) -0.0021(9) -0.0011(9) -0.0071(9)
C63A 0.0392(13) 0.0294(11) 0.0332(12) -0.0026(9) 0.0032(9) -0.0118(10)
C64A 0.0322(11) 0.0343(12) 0.0296(11) -0.0090(9) 0.0055(9) -0.0104(9)
C65A 0.0319(12) 0.0343(12) 0.0389(12) -0.0002(10) -0.0012(10) -0.0088(10)
C66A 0.0351(12) 0.0316(12) 0.0364(12) -0.0016(9) 0.0018(10) -0.0104(10)
C67A 0.0355(12) 0.0384(13) 0.0352(12) -0.0064(10) 0.0037(10) -0.0145(10)
C68A 0.0346(12) 0.0367(13) 0.0358(12) -0.0041(10) 0.0029(10) -0.0129(10)
C69A 0.0370(13) 0.0454(14) 0.0390(13) -0.0063(11) 0.0015(10) -0.0130(11)
C70A 0.0330(12) 0.0441(14) 0.0430(13) -0.0036(11) 0.0030(10) -0.0127(11)
C71A 0.0330(12) 0.0429(14) 0.0472(14) -0.0045(11) 0.0027(10) -0.0126(11)
C72A 0.0401(14) 0.0587(17) 0.0510(16) -0.0131(13) 0.0054(12) -0.0160(13)
C73A 0.0330(11) 0.0285(11) 0.0310(11) -0.0031(9) 0.0003(9) -0.0128(9)
C74A 0.0331(12) 0.0381(13) 0.0318(12) 0.0001(10) -0.0005(9) -0.0111(10)
C75A 0.0389(13) 0.0448(14) 0.0307(12) -0.0007(10) 0.0030(10) -0.0142(11)
C76A 0.0367(13) 0.0354(12) 0.0359(12) -0.0029(10) 0.0031(10) -0.0130(10)
C77A 0.0291(12) 0.0418(13) 0.0393(13) -0.0011(10) -0.0001(10) -0.0087(10)
C78A 0.0349(12) 0.0396(13) 0.0305(11) -0.0023(10) -0.0006(9) -0.0115(10)
C79A 0.0399(13) 0.0374(13) 0.0385(13) -0.0053(10) 0.0076(10) -0.0121(11)
C80A 0.0373(13) 0.0383(13) 0.0323(12) -0.0058(10) 0.0051(10) -0.0117(10)
C81A 0.0335(12) 0.0383(13) 0.0350(12) -0.0060(10) 0.0040(10) -0.0082(10)
C82A 0.0346(12) 0.0390(13) 0.0330(12) -0.0030(10) 0.0045(9) -0.0085(10)
C83A 0.0410(14) 0.0424(14) 0.0406(13) -0.0038(11) 0.0024(11) -0.0137(11)
C84A 0.0445(15) 0.0413(15) 0.0626(18) -0.0054(13) 0.0032(13) -0.0126(12)
N1B 0.0386(10) 0.0254(9) 0.0253(9) -0.0007(7) -0.0014(8) -0.0042(8)
N2B 0.0312(9) 0.0287(9) 0.0227(8) -0.0001(7) -0.0009(7) -0.0067(8)
O1B 0.0601(11) 0.0306(8) 0.0277(8) -0.0053(7) -0.0086(7) -0.0066(8)
O2B 0.0480(10) 0.0269(8) 0.0309(8) 0.0006(6) -0.0042(7) -0.0092(7)
O3B 0.0415(9) 0.0332(8) 0.0259(8) -0.0025(6) -0.0033(6) -0.0105(7)
O4B 0.0469(10) 0.0261(8) 0.0311(8) 0.0005(6) -0.0063(7) -0.0071(7)
C1B 0.0360(12) 0.0283(11) 0.0269(11) -0.0026(9) -0.0003(9) -0.0063(9)
C2B 0.0300(11) 0.0292(11) 0.0245(10) -0.0014(8) 0.0001(8) -0.0079(9)
C3B 0.0345(12) 0.0300(11) 0.0259(10) -0.0054(9) -0.0009(9) -0.0086(9)
C4B 0.0328(11) 0.0270(11) 0.0268(10) -0.0028(8) -0.0004(9) -0.0073(9)
C5B 0.0269(10) 0.0290(11) 0.0254(10) -0.0020(8) 0.0027(8) -0.0085(9)
C6B 0.0269(10) 0.0287(11) 0.0243(10) -0.0026(8) 0.0019(8) -0.0070(9)
C7B 0.0374(12) 0.0284(11) 0.0271(11) -0.0037(9) -0.0012(9) -0.0099(9)
C8B 0.0412(13) 0.0238(11) 0.0305(11) -0.0013(9) 0.0000(9) -0.0083(9)
C9B 0.0285(11) 0.0295(11) 0.0266(10) -0.0005(9) 0.0003(8) -0.0060(9)
C10B 0.0314(11) 0.0314(12) 0.0276(11) -0.0020(9) 0.0008(9) -0.0092(9)
C11B 0.0288(11) 0.0303(11) 0.0260(10) -0.0019(9) 0.0034(8) -0.0089(9)
C12B 0.0255(10) 0.0293(11) 0.0266(10) -0.0020(8) 0.0027(8) -0.0078(9)
C13B 0.0292(11) 0.0306(11) 0.0259(10) -0.0048(8) 0.0025(8) -0.0096(9)
C14B 0.0264(10) 0.0253(10) 0.0278(10) -0.0033(8) 0.0033(8) -0.0065(8)
C15B 0.0253(10) 0.0286(11) 0.0237(10) -0.0014(8) 0.0018(8) -0.0078(8)
C16B 0.0285(11) 0.0282(11) 0.0245(10) -0.0017(8) 0.0022(8) -0.0074(9)
C17B 0.0366(12) 0.0288(11) 0.0272(11) -0.0043(9) -0.0022(9) -0.0072(9)
C18B 0.0376(12) 0.0254(11) 0.0303(11) -0.0030(9) -0.0025(9) -0.0075(9)
C19B 0.0287(11) 0.0275(11) 0.0276(10) -0.0015(8) -0.0006(8) -0.0066(9)
C20B 0.0308(11) 0.0298(12) 0.0273(11) -0.0017(9) 0.0001(9) -0.0064(9)
C21B 0.0273(10) 0.0267(10) 0.0249(10) -0.0031(8) 0.0018(8) -0.0073(8)
C22B 0.0245(10) 0.0269(10) 0.0260(10) -0.0024(8) 0.0022(8) -0.0073(8)
C23B 0.0256(10) 0.0277(11) 0.0259(10) -0.0019(8) 0.0029(8) -0.0075(8)
C24B 0.0250(10) 0.0283(11) 0.0253(10) -0.0017(8) 0.0016(8) -0.0070(8)
C25B 0.0446(13) 0.0268(11) 0.0252(11) -0.0019(9) -0.0026(9) -0.0053(10)
C26B 0.0474(14) 0.0269(11) 0.0282(11) -0.0040(9) -0.0011(10) -0.0089(10)
C27B 0.0557(16) 0.0350(13) 0.0270(11) -0.0028(9) 0.0014(10) -0.0151(11)
C28B 0.0604(17) 0.0330(13) 0.0295(12) 0.0031(10) -0.0093(11) -0.0108(12)
C29B 0.0503(15) 0.0318(12) 0.0321(12) -0.0015(10) -0.0080(11) -0.0051(11)
C30B 0.0461(14) 0.0276(11) 0.0296(11) -0.0045(9) -0.0072(10) -0.0057(10)
C31B 0.0468(14) 0.0306(12) 0.0273(11) 0.0002(9) 0.0063(10) -0.0087(10)
C32B 0.0423(15) 0.0380(15) 0.085(2) -0.0253(15) 0.0014(14) -0.0058(12)
C33B 0.0427(15) 0.0427(15) 0.079(2) -0.0209(14) -0.0037(14) -0.0108(12)
C34B 0.0426(14) 0.0380(13) 0.0303(12) 0.0021(10) 0.0076(10) -0.0057(11)
C35B 0.064(2) 0.0560(18) 0.0577(18) -0.0308(15) -0.0124(15) 0.0120(15)
C36B 0.0615(19) 0.0572(19) 0.0601(18) -0.0302(15) -0.0168(15) 0.0043(15)
C37B 0.0428(14) 0.0439(14) 0.0386(13) -0.0016(11) 0.0082(11) -0.0032(11)
C38B 0.0411(14) 0.0356(13) 0.0484(15) 0.0002(11) 0.0079(11) -0.0079(11)
C39B 0.0405(14) 0.0433(15) 0.0491(15) -0.0004(12) 0.0074(11) -0.0098(12)
C40B 0.0446(15) 0.0372(14) 0.073(2) -0.0041(13) -0.0016(14) -0.0094(12)
C41B 0.0454(16) 0.0593(18) 0.0619(18) -0.0254(15) -0.0061(13) -0.0077(14)
C42B 0.0458(15) 0.074(2) 0.0427(15) -0.0136(14) 0.0106(12) -0.0241(15)
C43B 0.0423(13) 0.0303(12) 0.0295(11) -0.0033(9) -0.0092(10) -0.0049(10)
C44B 0.0417(14) 0.0307(12) 0.0410(13) -0.0054(10) -0.0029(10) -0.0039(10)
C45B 0.0451(14) 0.0343(13) 0.0411(13) -0.0021(10) -0.0034(11) -0.0087(11)
C46B 0.0404(13) 0.0352(13) 0.0342(12) -0.0046(10) -0.0073(10) -0.0051(10)
C47B 0.0494(15) 0.0319(13) 0.0395(13) -0.0072(10) -0.0017(11) -0.0042(11)
C48B 0.0486(15) 0.0309(12) 0.0371(13) -0.0017(10) -0.0034(11) -0.0060(11)
C49B 0.0420(14) 0.0417(14) 0.0407(13) -0.0068(11) -0.0035(11) -0.0065(11)
C50B 0.0465(15) 0.0351(14) 0.0690(19) -0.0074(13) -0.0147(13) -0.0068(12)
C51B 0.026(2) 0.033(4) 0.095(4) -0.003(3) -0.003(2) -0.011(3)
C52B 0.039(2) 0.034(2) 0.037(3) -0.0015(17) 0.0047(17) -0.0062(17)
C53B 0.040(2) 0.046(2) 0.036(2) -0.0032(18) 0.0053(17) -0.0116(19)
C54B 0.044(3) 0.049(5) 0.041(4) 0.005(3) 0.001(3) -0.009(3)
C51F 0.039(5) 0.031(5) 0.132(9) -0.003(7) -0.006(4) -0.019(5)
C52F 0.045(3) 0.040(3) 0.029(4) -0.004(3) 0.005(3) -0.016(3)
C53F 0.048(4) 0.045(4) 0.031(3) -0.005(3) 0.009(3) -0.014(3)
C54F 0.043(5) 0.070(10) 0.049(6) -0.017(6) 0.006(4) -0.020(5)
C55B 0.0358(12) 0.0266(11) 0.0253(10) -0.0008(8) -0.0017(9) -0.0087(9)
C56B 0.0354(12) 0.0276(11) 0.0290(11) 0.0005(9) -0.0011(9) -0.0088(9)
C57B 0.0380(13) 0.0373(12) 0.0266(11) 0.0006(9) 0.0026(9) -0.0121(10)
C58B 0.0400(13) 0.0351(12) 0.0263(11) 0.0042(9) -0.0019(9) -0.0104(10)
C59B 0.0333(12) 0.0290(11) 0.0303(11) 0.0026(9) -0.0034(9) -0.0077(9)
C60B 0.0351(12) 0.0252(11) 0.0279(11) 0.0001(8) -0.0003(9) -0.0093(9)
C61B 0.0335(11) 0.0240(10) 0.0256(10) 0.0020(8) -0.0013(9) -0.0015(9)
C62B 0.0325(12) 0.0306(11) 0.0260(10) -0.0020(9) -0.0002(9) -0.0044(9)
C63B 0.0323(12) 0.0355(12) 0.0312(11) -0.0002(9) 0.0012(9) -0.0049(10)
C64B 0.0369(13) 0.0320(12) 0.0288(11) 0.0020(9) 0.0024(9) 0.0016(10)
C65B 0.0524(15) 0.0270(11) 0.0241(11) -0.0005(9) 0.0012(10) 0.0029(10)
C66B 0.0434(13) 0.0255(11) 0.0295(11) 0.0021(9) -0.0039(10) -0.0061(10)
C67B 0.0464(15) 0.0440(14) 0.0350(13) -0.0008(11) 0.0118(11) -0.0013(12)
C68B 0.0369(15) 0.0325(15) 0.0294(14) -0.0040(11) 0.0048(11) -0.0094(12)
C69B 0.0405(16) 0.0373(16) 0.0315(14) -0.0063(12) 0.0073(12) -0.0117(13)
C70B 0.0464(19) 0.061(3) 0.029(3) -0.012(2) 0.007(2) -0.0134(18)
C71B 0.0445(18) 0.081(3) 0.036(2) -0.0137(19) 0.0080(17) -0.0151(17)
C72B 0.065(3) 0.082(3) 0.070(3) -0.025(2) 0.030(2) -0.042(3)
C68F 0.035(7) 0.055(8) 0.032(6) -0.006(6) 0.012(5) -0.017(6)
C69F 0.039(7) 0.034(7) 0.053(8) -0.001(6) 0.011(6) -0.008(6)
C70F 0.046(8) 0.049(8) 0.031(6) -0.013(6) 0.015(6) 0.000(6)
C71F 0.052(10) 0.074(11) 0.034(7) -0.007(7) 0.007(6) -0.009(8)
C72F 0.039(3) 0.0606(19) 0.051(3) -0.0001(17) 0.0092(18) -0.0161(19)
C73B 0.0339(12) 0.0342(12) 0.0244(10) 0.0018(9) 0.0014(9) -0.0096(10)
C74B 0.0373(13) 0.0373(13) 0.0337(12) -0.0078(10) 0.0028(10) -0.0087(10)
C75B 0.0385(13) 0.0402(13) 0.0316(12) -0.0074(10) -0.0006(10) -0.0129(11)
C76B 0.0365(12) 0.0352(12) 0.0224(10) 0.0008(9) 0.0018(9) -0.0089(10)
C77B 0.0377(12) 0.0328(12) 0.0261(11) -0.0010(9) 0.0029(9) -0.0066(10)
C78B 0.0382(12) 0.0350(12) 0.0262(11) -0.0006(9) -0.0001(9) -0.0122(10)
C79B 0.0348(12) 0.0425(13) 0.0280(11) -0.0036(10) 0.0053(9) -0.0094(10)
C80B 0.0359(13) 0.0446(14) 0.0359(12) -0.0049(10) 0.0033(10) -0.0107(11)
C81B 0.0351(13) 0.0489(15) 0.0331(12) -0.0033(11) 0.0044(10) -0.0126(11)
C82B 0.0340(13) 0.0468(14) 0.0391(13) -0.0082(11) 0.0016(10) -0.0126(11)
C83B 0.0360(13) 0.0507(15) 0.0438(14) -0.0068(12) 0.0016(11) -0.0126(12)
C84B 0.0418(15) 0.0670(19) 0.0452(15) -0.0021(13) -0.0053(12) -0.0134(14)
N1C 0.0312(9) 0.0285(9) 0.0223(8) -0.0037(7) 0.0023(7) -0.0070(8)
N2C 0.0656(15) 0.0319(11) 0.0315(10) -0.0079(8) 0.0121(10) -0.0159(10)
O1C 0.0453(9) 0.0281(8) 0.0295(8) -0.0036(6) 0.0076(7) -0.0091(7)
O2C 0.0704(13) 0.0363(9) 0.0292(9) -0.0060(7) 0.0132(8) -0.0163(9)
O3C 0.126(2) 0.0296(10) 0.0425(11) -0.0071(8) 0.0244(12) -0.0215(11)
O4C 0.0497(10) 0.0353(9) 0.0249(8) -0.0018(6) 0.0074(7) -0.0132(8)
C1C 0.0320(11) 0.0304(12) 0.0251(10) -0.0024(9) -0.0005(8) -0.0073(9)
C2C 0.0294(11) 0.0309(11) 0.0238(10) -0.0042(8) 0.0013(8) -0.0100(9)
C3C 0.0367(12) 0.0273(11) 0.0281(11) 0.0000(9) 0.0006(9) -0.0091(9)
C4C 0.0385(12) 0.0319(12) 0.0238(10) -0.0004(9) 0.0029(9) -0.0118(10)
C5C 0.0293(11) 0.0298(11) 0.0238(10) -0.0020(8) 0.0014(8) -0.0093(9)
C6C 0.0321(11) 0.0296(11) 0.0261(10) -0.0031(9) 0.0020(8) -0.0107(9)
C7C 0.0368(12) 0.0289(11) 0.0285(11) -0.0033(9) 0.0039(9) -0.0104(9)
C8C 0.0383(12) 0.0322(12) 0.0283(11) -0.0041(9) 0.0061(9) -0.0117(10)
C9C 0.0427(13) 0.0305(12) 0.0293(11) -0.0056(9) 0.0059(10) -0.0102(10)
C10C 0.0532(15) 0.0319(12) 0.0348(13) -0.0068(10) 0.0093(11) -0.0143(11)
C11C 0.077(2) 0.0302(13) 0.0365(13) -0.0047(10) 0.0099(13) -0.0168(13)
C12C 0.0627(17) 0.0296(12) 0.0352(13) -0.0050(10) 0.0099(12) -0.0133(12)
C13C 0.079(2) 0.0263(12) 0.0389(14) -0.0020(10) 0.0135(13) -0.0123(13)
C14C 0.0628(17) 0.0298(12) 0.0295(12) 0.0002(9) 0.0090(11) -0.0108(12)
C15C 0.0425(13) 0.0300(11) 0.0276(11) -0.0037(9) 0.0025(9) -0.0116(10)
C16C 0.0339(12) 0.0309(11) 0.0261(10) -0.0018(9) -0.0005(9) -0.0086(9)
C17C 0.0434(13) 0.0269(11) 0.0272(11) -0.0006(9) -0.0003(9) -0.0088(10)
C18C 0.0406(13) 0.0339(12) 0.0233(10) -0.0017(9) 0.0019(9) -0.0138(10)
C19C 0.0323(11) 0.0316(11) 0.0239(10) -0.0036(9) 0.0005(8) -0.0101(9)
C20C 0.0322(11) 0.0310(11) 0.0250(10) -0.0022(9) -0.0004(8) -0.0104(9)
C21C 0.0276(11) 0.0307(11) 0.0251(10) -0.0019(8) -0.0004(8) -0.0101(9)
C22C 0.0296(11) 0.0298(11) 0.0256(10) -0.0031(8) -0.0010(8) -0.0100(9)
C23C 0.0368(12) 0.0296(11) 0.0265(11) -0.0020(9) 0.0032(9) -0.0101(9)
C24C 0.0458(14) 0.0299(12) 0.0302(11) -0.0037(9) 0.0059(10) -0.0134(10)
C25C 0.0349(12) 0.0292(11) 0.0204(10) -0.0027(8) 0.0025(8) -0.0086(9)
C26C 0.0342(12) 0.0303(11) 0.0242(10) -0.0020(8) 0.0015(9) -0.0100(9)
C27C 0.0387(12) 0.0341(12) 0.0246(10) -0.0035(9) -0.0020(9) -0.0093(10)
C28C 0.0427(13) 0.0325(12) 0.0242(10) -0.0040(9) 0.0042(9) -0.0067(10)
C29C 0.0355(12) 0.0301(11) 0.0264(11) -0.0002(9) 0.0046(9) -0.0048(9)
C30C 0.0334(11) 0.0291(11) 0.0236(10) 0.0008(8) 0.0010(8) -0.0082(9)
C31C 0.0333(12) 0.0334(12) 0.0235(10) -0.0061(9) 0.0001(8) -0.0082(9)
C32C 0.0355(12) 0.0375(13) 0.0298(11) 0.0011(9) 0.0001(9) -0.0077(10)
C33C 0.0336(12) 0.0467(14) 0.0311(12) -0.0002(10) 0.0023(9) -0.0119(11)
C34C 0.0345(12) 0.0398(13) 0.0312(11) -0.0084(10) -0.0020(9) -0.0084(10)
C35C 0.0383(13) 0.0361(13) 0.0313(12) 0.0002(10) -0.0037(10) -0.0078(10)
C36C 0.0369(12) 0.0369(13) 0.0310(11) -0.0023(9) 0.0017(9) -0.0125(10)
C37C 0.0359(13) 0.0488(15) 0.0411(13) -0.0051(11) -0.0033(10) -0.0088(11)
C38C 0.0399(14) 0.0453(15) 0.0553(16) -0.0035(12) 0.0089(12) -0.0113(12)
C39C 0.039(3) 0.035(3) 0.068(4) -0.014(3) 0.009(2) -0.0083(19)
C40C 0.039(2) 0.062(3) 0.063(4) 0.030(3) 0.005(2) -0.015(2)
C41C 0.051(3) 0.062(3) 0.068(3) -0.003(2) 0.011(2) -0.008(2)
C42C 0.060(3) 0.108(5) 0.066(3) -0.028(3) 0.022(3) -0.042(3)
C39G 0.038(4) 0.038(5) 0.066(6) -0.030(5) 0.019(4) -0.015(3)
C40G 0.027(4) 0.099(7) 0.042(4) 0.008(4) -0.002(3) -0.004(4)
C41G 0.078(8) 0.105(8) 0.061(6) -0.006(6) -0.004(6) -0.009(7)
C42G 0.148(14) 0.109(8) 0.090(9) 0.002(7) -0.056(9) -0.070(9)
C43C 0.0305(11) 0.0320(11) 0.0240(10) -0.0037(9) 0.0021(8) -0.0034(9)
C44C 0.0329(12) 0.0408(13) 0.0252(11) -0.0014(9) 0.0037(9) -0.0090(10)
C45C 0.0324(12) 0.0446(14) 0.0320(12) -0.0058(10) 0.0041(9) -0.0121(10)
C46C 0.0300(12) 0.0477(14) 0.0286(11) -0.0076(10) 0.0011(9) -0.0065(10)
C47C 0.0348(12) 0.0413(13) 0.0243(10) -0.0032(9) 0.0016(9) -0.0050(10)
C48C 0.0335(12) 0.0338(12) 0.0288(11) -0.0031(9) 0.0033(9) -0.0063(10)
C49C 0.0368(13) 0.0717(19) 0.0313(12) -0.0128(12) 0.0009(10) -0.0171(13)
C50C 0.0341(13) 0.0505(15) 0.0365(13) -0.0126(11) 0.0001(10) -0.0079(11)
C51C 0.0386(14) 0.0722(19) 0.0393(14) -0.0171(13) 0.0012(11) -0.0184(13)
C52C 0.0380(14) 0.0713(19) 0.0378(14) -0.0052(13) -0.0009(11) -0.0173(13)
C53C 0.0462(17) 0.108(3) 0.0563(18) -0.0237(19) 0.0021(14) -0.0289(18)
C54C 0.0491(17) 0.101(3) 0.0494(17) -0.0092(17) 0.0019(13) -0.0323(18)
C55C 0.0733(19) 0.0299(12) 0.0338(13) -0.0057(10) 0.0129(12) -0.0165(13)
C56C 0.079(2) 0.0354(14) 0.0342(13) -0.0038(10) 0.0034(13) -0.0235(14)
C57C 0.093(2) 0.0412(15) 0.0398(14) -0.0101(12) 0.0071(15) -0.0249(16)
C58C 0.097(3) 0.0374(15) 0.0398(15) -0.0133(12) 0.0152(15) -0.0244(16)
C59C 0.084(2) 0.0326(14) 0.0425(15) -0.0063(11) 0.0190(14) -0.0162(14)
C60C 0.075(2) 0.0311(13) 0.0374(13) -0.0048(10) 0.0124(13) -0.0185(13)
C61C 0.0632(18) 0.0318(13) 0.0485(15) -0.0075(11) 0.0218(13) -0.0123(12)
C62C 0.0670(19) 0.0399(15) 0.0533(16) -0.0113(12) 0.0130(14) -0.0179(14)
C63C 0.070(2) 0.0401(16) 0.070(2) -0.0170(14) 0.0195(16) -0.0207(15)
C64C 0.070(2) 0.0567(19) 0.067(2) -0.0232(16) 0.0106(16) -0.0231(16)
C65C 0.069(2) 0.0435(17) 0.075(2) -0.0124(15) 0.0047(17) -0.0111(15)
C66C 0.069(2) 0.0419(16) 0.0627(19) -0.0176(14) 0.0113(15) -0.0158(14)
C67C 0.077(2) 0.065(2) 0.074(2) -0.0296(18) 0.0161(18) -0.0192(18)
C68C 0.079(2) 0.075(2) 0.071(2) -0.0291(18) 0.0220(18) -0.037(2)
C69C 0.070(2) 0.073(2) 0.095(3) -0.034(2) 0.020(2) -0.0296(19)
C70C 0.058(4) 0.054(5) 0.044(4) -0.005(4) 0.003(3) -0.019(3)
C71C 0.059(4) 0.061(5) 0.048(4) 0.003(4) -0.006(4) -0.025(3)
C72C 0.054(4) 0.054(5) 0.059(5) 0.001(3) -0.008(3) -0.013(4)
C70G 0.084(5) 0.066(6) 0.073(6) -0.018(5) 0.012(4) -0.035(4)
C71G 0.082(5) 0.075(8) 0.083(8) -0.031(6) 0.006(6) -0.023(6)
C72G 0.089(5) 0.081(5) 0.099(6) -0.042(5) -0.001(4) -0.015(4)
C73C 0.077(2) 0.0411(15) 0.0361(13) -0.0098(11) 0.0006(13) -0.0239(14)
C74C 0.071(2) 0.0508(18) 0.067(2) 0.0162(15) -0.0038(17) -0.0178(16)
C75C 0.067(2) 0.062(2) 0.066(2) 0.0136(16) -0.0023(16) -0.0243(17)
C76C 0.077(2) 0.0450(16) 0.0461(15) -0.0069(12) -0.0139(14) -0.0240(15)
C77C 0.084(2) 0.0463(17) 0.0484(17) 0.0000(13) -0.0041(16) -0.0107(16)
C78C 0.094(3) 0.0464(17) 0.0407(15) 0.0051(13) 0.0015(16) -0.0160(17)
C79C 0.070(2) 0.0512(17) 0.0590(18) -0.0041(14) -0.0228(15) -0.0212(15)
C80C 0.0606(19) 0.0453(16) 0.068(2) -0.0044(14) -0.0253(15) -0.0147(14)
C81C 0.0589(19) 0.0455(17) 0.091(2) -0.0050(16) -0.0293(18) -0.0151(15)
C82C 0.0506(18) 0.0555(19) 0.092(3) -0.0100(18) -0.0159(17) -0.0136(15)
C83C 0.069(2) 0.0515(18) 0.083(2) -0.0048(17) -0.0346(18) -0.0154(16)
C84C 0.068(2) 0.073(2) 0.103(3) -0.022(2) -0.023(2) -0.0154(19)
N1D 0.0545(13) 0.0298(10) 0.0249(9) -0.0015(8) 0.0075(8) -0.0143(9)
N2D 0.0328(10) 0.0302(9) 0.0220(8) -0.0004(7) 0.0004(7) -0.0071(8)
O1D 0.0668(12) 0.0285(9) 0.0312(8) -0.0013(7) 0.0093(8) -0.0107(8)
O2D 0.0438(9) 0.0372(9) 0.0228(7) -0.0017(6) 0.0040(7) -0.0064(7)
O3D 0.0392(9) 0.0301(8) 0.0281(8) 0.0007(6) 0.0015(6) -0.0044(7)
O4D 0.0623(11) 0.0351(9) 0.0266(8) -0.0038(7) 0.0114(8) -0.0138(8)
C1D 0.0537(15) 0.0307(12) 0.0270(11) -0.0051(9) 0.0048(10) -0.0128(11)
C2D 0.0479(14) 0.0320(12) 0.0267(11) -0.0051(9) 0.0036(10) -0.0146(10)
C3D 0.0541(15) 0.0282(12) 0.0318(12) -0.0039(9) 0.0066(10) -0.0123(11)
C4D 0.0543(15) 0.0317(12) 0.0272(11) -0.0059(9) 0.0078(10) -0.0148(11)
C5D 0.0405(13) 0.0313(12) 0.0260(11) -0.0048(9) 0.0035(9) -0.0138(10)
C6D 0.0367(12) 0.0320(12) 0.0245(10) -0.0020(9) 0.0008(9) -0.0123(10)
C7D 0.0418(13) 0.0277(11) 0.0280(11) -0.0024(9) 0.0009(9) -0.0089(10)
C8D 0.0390(12) 0.0356(12) 0.0237(10) -0.0067(9) 0.0035(9) -0.0113(10)
C9D 0.0314(11) 0.0335(12) 0.0231(10) -0.0021(9) -0.0007(8) -0.0097(9)
C10D 0.0308(11) 0.0319(11) 0.0255(10) -0.0027(9) -0.0010(9) -0.0084(9)
C11D 0.0281(11) 0.0334(12) 0.0256(10) -0.0017(9) -0.0012(8) -0.0083(9)
C12D 0.0271(11) 0.0323(11) 0.0243(10) -0.0008(8) -0.0007(8) -0.0101(9)
C13D 0.0332(11) 0.0278(11) 0.0279(11) -0.0023(9) 0.0011(9) -0.0087(9)
C14D 0.0367(12) 0.0329(12) 0.0254(10) -0.0058(9) 0.0042(9) -0.0098(10)
C15D 0.0313(11) 0.0318(11) 0.0245(10) -0.0026(9) -0.0003(8) -0.0107(9)
C16D 0.0382(12) 0.0303(11) 0.0245(10) -0.0029(9) 0.0010(9) -0.0123(10)
C17D 0.0454(13) 0.0274(11) 0.0289(11) -0.0040(9) 0.0019(10) -0.0097(10)
C18D 0.0486(14) 0.0328(12) 0.0258(11) -0.0040(9) 0.0061(10) -0.0121(11)
C19D 0.0467(14) 0.0325(12) 0.0237(10) -0.0034(9) 0.0051(9) -0.0156(10)
C20D 0.0504(14) 0.0333(12) 0.0259(11) -0.0034(9) 0.0043(10) -0.0157(11)
C21D 0.0422(13) 0.0309(12) 0.0256(11) -0.0038(9) 0.0022(9) -0.0140(10)
C22D 0.0401(12) 0.0300(11) 0.0252(10) -0.0043(9) 0.0011(9) -0.0129(10)
C23D 0.0311(11) 0.0321(11) 0.0236(10) -0.0022(8) -0.0015(8) -0.0123(9)
C24D 0.0289(11) 0.0332(11) 0.0234(10) -0.0028(8) -0.0006(8) -0.0117(9)
C25D 0.0606(16) 0.0283(12) 0.0236(11) -0.0031(9) 0.0094(10) -0.0131(11)
C26D 0.0597(16) 0.0291(12) 0.0285(11) -0.0079(9) 0.0126(11) -0.0134(11)
C27D 0.0590(16) 0.0318(12) 0.0315(12) -0.0052(10) 0.0148(11) -0.0154(11)
C28D 0.0630(17) 0.0303(12) 0.0272(11) 0.0014(9) 0.0117(11) -0.0087(12)
C29D 0.0554(16) 0.0330(13) 0.0290(12) -0.0015(10) 0.0063(11) -0.0062(11)
C30D 0.0550(15) 0.0266(11) 0.0295(11) -0.0040(9) 0.0076(10) -0.0073(11)
C31D 0.0668(18) 0.0323(12) 0.0323(12) -0.0046(10) 0.0118(12) -0.0225(12)
C32D 0.079(2) 0.0456(15) 0.0332(13) -0.0106(11) 0.0145(13) -0.0329(15)
C33D 0.093(2) 0.0504(16) 0.0303(13) -0.0086(12) 0.0085(14) -0.0345(16)
C34D 0.089(2) 0.0450(16) 0.0338(13) -0.0066(11) -0.0035(14) -0.0263(16)
C35D 0.072(2) 0.0493(16) 0.0424(15) -0.0095(12) 0.0023(14) -0.0203(15)
C36D 0.0680(18) 0.0441(15) 0.0298(12) -0.0089(11) 0.0059(12) -0.0216(13)
C37D 0.106(3) 0.065(2) 0.0426(16) -0.0100(15) -0.0053(17) -0.035(2)
C38D 0.081(5) 0.030(4) 0.059(4) -0.001(3) -0.021(4) -0.007(3)
C39D 0.058(4) 0.051(4) 0.042(3) -0.003(3) -0.001(3) -0.014(3)
C40D 0.061(4) 0.051(3) 0.052(3) 0.000(3) -0.006(3) -0.010(3)
C41D 0.049(3) 0.051(3) 0.056(3) -0.007(3) -0.001(3) -0.012(3)
C42D 0.071(4) 0.109(6) 0.058(4) -0.041(4) 0.009(3) -0.037(4)
C38H 0.106(7) 0.033(4) 0.062(4) 0.000(3) -0.017(5) -0.016(4)
C39H 0.056(4) 0.064(4) 0.061(4) -0.011(3) -0.002(3) -0.018(4)
C40H 0.055(4) 0.052(4) 0.077(4) -0.012(3) -0.004(3) -0.011(3)
C41H 0.098(6) 0.080(5) 0.067(5) -0.020(4) 0.016(4) -0.043(5)
C42H 0.076(6) 0.076(10) 0.062(7) -0.030(6) 0.013(5) -0.028(6)
C43D 0.0497(14) 0.0328(12) 0.0249(11) 0.0009(9) 0.0016(10) -0.0069(11)
C44D 0.0513(15) 0.0337(13) 0.0297(12) -0.0008(10) 0.0029(10) -0.0068(11)
C45D 0.0543(15) 0.0318(12) 0.0290(11) 0.0007(9) 0.0005(10) -0.0103(11)
C46D 0.0494(15) 0.0425(14) 0.0277(11) 0.0003(10) -0.0028(10) -0.0112(12)
C47D 0.0448(15) 0.0474(15) 0.0371(13) -0.0075(11) 0.0012(11) -0.0049(12)
C48D 0.0523(15) 0.0348(13) 0.0330(12) -0.0050(10) 0.0002(11) -0.0068(11)
C49D 0.0527(17) 0.0561(17) 0.0459(15) -0.0066(13) -0.0013(12) -0.0185(14)
C50D 0.0500(16) 0.0593(18) 0.0411(14) 0.0035(13) -0.0038(12) -0.0141(14)
C51D 0.0479(16) 0.079(2) 0.0444(15) -0.0031(15) -0.0057(12) -0.0204(15)
C52D 0.066(2) 0.132(4) 0.0507(19) -0.004(2) 0.0041(16) -0.050(2)
C53D 0.061(2) 0.192(6) 0.057(2) -0.012(3) 0.0053(18) -0.058(3)
C54D 0.058(2) 0.147(5) 0.094(3) 0.012(3) -0.025(2) -0.021(3)
C55D 0.0359(12) 0.0297(11) 0.0225(10) -0.0010(8) 0.0012(9) -0.0053(9)
C56D 0.0356(12) 0.0289(11) 0.0240(10) -0.0019(8) 0.0011(9) -0.0064(9)
C57D 0.0402(13) 0.0321(12) 0.0278(11) 0.0006(9) 0.0027(9) -0.0075(10)
C58D 0.0466(14) 0.0381(13) 0.0233(11) 0.0033(9) 0.0007(10) -0.0079(11)
C59D 0.0445(14) 0.0371(13) 0.0254(11) -0.0007(9) -0.0044(10) -0.0094(11)
C60D 0.0363(12) 0.0325(12) 0.0262(11) -0.0028(9) -0.0008(9) -0.0048(10)
C61D 0.0389(12) 0.0326(12) 0.0229(10) -0.0013(9) -0.0051(9) -0.0067(10)
C62D 0.0410(13) 0.0364(13) 0.0344(12) -0.0065(10) -0.0051(10) -0.0010(11)
C63D 0.0506(15) 0.0311(12) 0.0390(13) -0.0046(10) -0.0114(11) -0.0060(11)
C64D 0.0493(14) 0.0342(12) 0.0272(11) 0.0010(9) -0.0098(10) -0.0120(11)
C65D 0.0440(14) 0.0398(13) 0.0287(11) -0.0056(10) 0.0007(10) -0.0158(11)
C66D 0.0444(13) 0.0325(12) 0.0259(11) -0.0037(9) 0.0009(9) -0.0127(10)
C67D 0.0634(18) 0.0440(15) 0.0368(13) -0.0025(11) -0.0124(12) -0.0220(13)
C68D 0.0395(14) 0.0350(13) 0.0619(17) -0.0028(12) -0.0093(12) -0.0099(11)
C69D 0.0476(16) 0.0415(15) 0.074(2) 0.0049(14) -0.0207(14) -0.0171(13)
C70D 0.0396(16) 0.0380(16) 0.125(3) -0.0060(18) -0.0028(18) -0.0111(13)
C71D 0.059(2) 0.062(2) 0.113(3) -0.037(2) 0.030(2) -0.0292(17)
C72D 0.101(4) 0.096(3) 0.169(5) -0.041(3) 0.076(4) -0.045(3)
C73D 0.0373(12) 0.0280(11) 0.0246(10) 0.0022(8) 0.0001(9) -0.0107(9)
C74D 0.0382(12) 0.0288(11) 0.0287(11) 0.0002(9) 0.0037(9) -0.0102(10)
C75D 0.0456(13) 0.0298(11) 0.0239(10) -0.0022(9) 0.0032(9) -0.0147(10)
C76D 0.0400(13) 0.0329(12) 0.0269(11) 0.0003(9) 0.0008(9) -0.0150(10)
C77D 0.0344(12) 0.0344(12) 0.0301(11) -0.0015(9) 0.0019(9) -0.0102(10)
C78D 0.0393(13) 0.0336(12) 0.0249(10) -0.0030(9) 0.0021(9) -0.0105(10)
C79D 0.0434(14) 0.0477(14) 0.0291(11) -0.0052(10) 0.0025(10) -0.0193(12)
C80D 0.0381(13) 0.0421(14) 0.0342(12) -0.0022(10) -0.0015(10) -0.0126(11)
C81D 0.0379(13) 0.0449(14) 0.0337(12) -0.0074(10) 0.0010(10) -0.0150(11)
C82D 0.0404(13) 0.0435(14) 0.0327(12) -0.0044(10) 0.0032(10) -0.0157(11)
C83D 0.0407(13) 0.0464(14) 0.0354(12) -0.0119(11) 0.0053(10) -0.0172(11)
C84D 0.0423(14) 0.0500(15) 0.0409(13) -0.0128(11) 0.0066(11) -0.0200(12)
O1M 0.151(8) 0.038(4) 0.056(4) -0.011(3) 0.000(5) -0.021(4)
C1M 0.124(10) 0.021(7) 0.046(7) -0.003(5) 0.025(6) -0.013(6)
O2M 0.069(8) 0.067(7) 0.054(6) 0.004(5) 0.000(5) -0.007(6)
C2M 0.086(14) 0.089(11) 0.048(8) 0.000(7) 0.005(8) -0.047(10)

loop_
_atom_type_symbol
_atom_type_description
_atom_type_scat_dispersion_real
_atom_type_scat_dispersion_imag
_atom_type_scat_source
C C 0.0181 0.0091 'International Tables Vol C Tables 4.2.6.8 and 6.1.1.4'
H H 0.0000 0.0000 'International Tables Vol C Tables 4.2.6.8 and 6.1.1.4'
N N 0.0311 0.0180 'International Tables Vol C Tables 4.2.6.8 and 6.1.1.4'
O O 0.0492 0.0322 'International Tables Vol C Tables 4.2.6.8 and 6.1.1.4'

loop_
_geom_angle_atom_site_label_1
_geom_angle_atom_site_label_2
_geom_angle_atom_site_label_3
_geom_angle
_geom_angle_site_symmetry_1
_geom_angle_site_symmetry_3
_geom_angle_publ_flag
C1A N1A C20A 125.12(18) . . ?
C1A N1A C25A 118.85(18) . . ?
C20A N1A C25A 115.82(17) . . ?
C11A N2A C10A 124.95(18) . . ?
C11A N2A C55A 118.53(17) . . ?
C10A N2A C55A 116.32(17) . . ?
O1A C1A N1A 120.5(2) . . ?
O1A C1A C2A 122.9(2) . . ?
N1A C1A C2A 116.63(19) . . ?
C3A C2A C21A 119.4(2) . . ?
C3A C2A C1A 119.8(2) . . ?
C21A C2A C1A 120.78(19) . . ?
C2A C3A C4A 120.5(2) . . ?
C2A C3A H3A 119.8 . . ?
C4A C3A H3A 119.8 . . ?
C5A C4A C3A 121.9(2) . . ?
C5A C4A H4A 119.0 . . ?
C3A C4A H4A 119.0 . . ?
C4A C5A C22A 118.7(2) . . ?
C4A C5A C6A 122.16(19) . . ?
C22A C5A C6A 119.11(19) . . ?
C7A C6A C23A 118.73(19) . . ?
C7A C6A C5A 122.16(19) . . ?
C23A C6A C5A 119.11(19) . . ?
C8A C7A C6A 121.6(2) . . ?
C8A C7A H7A 119.2 . . ?
C6A C7A H7A 119.2 . . ?
C9A C8A C7A 120.9(2) . . ?
C9A C8A H8A 119.6 . . ?
C7A C8A H8A 119.6 . . ?
C8A C9A C24A 119.6(2) . . ?
C8A C9A C10A 119.97(19) . . ?
C24A C9A C10A 120.46(19) . . ?
O2A C10A N2A 120.1(2) . . ?
O2A C10A C9A 123.1(2) . . ?
N2A C10A C9A 116.84(18) . . ?
O3A C11A N2A 120.4(2) . . ?
O3A C11A C12A 123.0(2) . . ?
N2A C11A C12A 116.57(18) . . ?
C13A C12A C24A 119.6(2) . . ?
C13A C12A C11A 119.4(2) . . ?
C24A C12A C11A 120.99(19) . . ?
C12A C13A C14A 120.8(2) . . ?
C12A C13A H13A 119.6 . . ?
C14A C13A H13A 119.6 . . ?
C15A C14A C13A 121.7(2) . . ?
C15A C14A H14A 119.2 . . ?
C13A C14A H14A 119.2 . . ?
C14A C15A C23A 118.7(2) . . ?
C14A C15A C16A 122.08(19) . . ?
C23A C15A C16A 119.24(19) . . ?
C17A C16A C22A 118.48(19) . . ?
C17A C16A C15A 122.41(19) . . ?
C22A C16A C15A 119.11(19) . . ?
C16A C17A C18A 122.0(2) . . ?
C16A C17A H17A 119.0 . . ?
C18A C17A H17A 119.0 . . ?
C19A C18A C17A 120.4(2) . . ?
C19A C18A H18A 119.8 . . ?
C17A C18A H18A 119.8 . . ?
C18A C19A C21A 120.0(2) . . ?
C18A C19A C20A 119.28(19) . . ?
C21A C19A C20A 120.69(19) . . ?
O4A C20A N1A 120.4(2) . . ?
O4A C20A C19A 122.8(2) . . ?
N1A C20A C19A 116.77(18) . . ?
C19A C21A C22A 119.79(19) . . ?
C19A C21A C2A 119.81(19) . . ?
C22A C21A C2A 120.40(19) . . ?
C21A C22A C5A 119.00(19) . . ?
C21A C22A C16A 119.29(19) . . ?
C5A C22A C16A 121.72(19) . . ?
C24A C23A C6A 119.34(19) . . ?
C24A C23A C15A 118.97(19) . . ?
C6A C23A C15A 121.66(19) . . ?
C12A C24A C23A 120.31(19) . . ?
C12A C24A C9A 119.78(19) . . ?
C23A C24A C9A 119.89(19) . . ?
C30A C25A C26A 122.1(2) . . ?
C30A C25A N1A 117.7(2) . . ?
C26A C25A N1A 120.0(2) . . ?
C27A C26A C25A 117.9(2) . . ?
C27A C26A C31A 119.1(2) . . ?
C25A C26A C31A 123.0(2) . . ?
C28A C27A C26A 121.0(2) . . ?
C28A C27A H27A 119.5 . . ?
C26A C27A H27A 119.5 . . ?
C27A C28A C29A 120.2(2) . . ?
C27A C28A H28A 119.9 . . ?
C29A C28A H28A 119.9 . . ?
C28A C29A C30A 120.2(2) . . ?
C28A C29A H29A 119.9 . . ?
C30A C29A H29A 119.9 . . ?
C25A C30A C29A 118.5(2) . . ?
C25A C30A C43A 121.8(2) . . ?
C29A C30A C43A 119.7(2) . . ?
C32A C31A C36A 117.9(2) . . ?
C32A C31A C26A 122.7(2) . . ?
C36A C31A C26A 119.29(19) . . ?
C33A C32A C31A 120.4(2) . . ?
C33A C32A H32A 119.8 . . ?
C31A C32A H32A 119.8 . . ?
C32A C33A C34A 122.1(2) . . ?
C32A C33A H33A 119.0 . . ?
C34A C33A H33A 119.0 . . ?
C35A C34A C33A 117.2(2) . . ?
C35A C34A C37A 121.1(2) . . ?
C33A C34A C37A 121.7(2) . . ?
C36A C35A C34A 121.4(2) . . ?
C36A C35A H35A 119.3 . . ?
C34A C35A H35A 119.3 . . ?
C35A C36A C31A 120.9(2) . . ?
C35A C36A H36A 119.5 . . ?
C31A C36A H36A 119.6 . . ?
C38E C37A C34A 110.5(5) . . ?
C34A C37A C38A 114.7(2) . . ?
C34A C37A H37E 108.6 . . ?
C38A C37A H37E 108.6 . . ?
C34A C37A H37F 108.6 . . ?
C38A C37A H37F 108.6 . . ?
H37E C37A H37F 107.6 . . ?
C38E C37A H37G 109.5 . . ?
C34A C37A H37G 109.5 . . ?
C38E C37A H37H 109.5 . . ?
C34A C37A H37H 109.5 . . ?
H37G C37A H37H 108.1 . . ?
C39A C38A C37A 114.2(2) . . ?
C39A C38A H38G 108.7 . . ?
C37A C38A H38G 108.7 . . ?
C39A C38A H38H 108.7 . . ?
C37A C38A H38H 108.7 . . ?
H38G C38A H38H 107.6 . . ?
C38A C39A C40A 114.8(2) . . ?
C38A C39A H39G 108.6 . . ?
C40A C39A H39G 108.6 . . ?
C38A C39A H39H 108.6 . . ?
C40A C39A H39H 108.6 . . ?
H39G C39A H39H 107.5 . . ?
C41A C40A C39A 113.2(3) . . ?
C41A C40A H40G 108.9 . . ?
C39A C40A H40G 108.9 . . ?
C41A C40A H40H 108.9 . . ?
C39A C40A H40H 108.9 . . ?
H40G C40A H40H 107.8 . . ?
C40A C41A C42A 114.4(3) . . ?
C40A C41A H41G 108.7 . . ?
C42A C41A H41G 108.7 . . ?
C40A C41A H41H 108.7 . . ?
C42A C41A H41H 108.7 . . ?
H41G C41A H41H 107.6 . . ?
C41A C42A H42J 109.5 . . ?
C41A C42A H42K 109.5 . . ?
H42J C42A H42K 109.5 . . ?
C41A C42A H42L 109.5 . . ?
H42J C42A H42L 109.5 . . ?
H42K C42A H42L 109.5 . . ?
C37A C38E C39E 106.7(8) . . ?
C37A C38E H38I 110.4 . . ?
C39E C38E H38I 110.4 . . ?
C37A C38E H38J 110.4 . . ?
C39E C38E H38J 110.4 . . ?
H38I C38E H38J 108.6 . . ?
C38E C39E C40E 111.7(11) . . ?
C38E C39E H39I 109.3 . . ?
C40E C39E H39I 109.3 . . ?
C38E C39E H39J 109.3 . . ?
C40E C39E H39J 109.3 . . ?
H39I C39E H39J 107.9 . . ?
C39E C40E C41E 114.9(15) . . ?
C39E C40E H40I 108.5 . . ?
C41E C40E H40I 108.5 . . ?
C39E C40E H40J 108.5 . . ?
C41E C40E H40J 108.5 . . ?
H40I C40E H40J 107.5 . . ?
C40E C41E C42E 108(2) . . ?
C40E C41E H41I 110.1 . . ?
C42E C41E H41I 110.1 . . ?
C40E C41E H41J 110.1 . . ?
C42E C41E H41J 110.1 . . ?
H41I C41E H41J 108.4 . . ?
C41E C42E H42M 109.5 . . ?
C41E C42E H42N 109.5 . . ?
H42M C42E H42N 109.5 . . ?
C41E C42E H42O 109.5 . . ?
H42M C42E H42O 109.5 . . ?
H42N C42E H42O 109.5 . . ?
C44A C43A C48A 118.1(2) . . ?
C44A C43A C30A 120.4(2) . . ?
C48A C43A C30A 121.5(2) . . ?
C45A C44A C43A 121.0(2) . . ?
C45A C44A H44A 119.5 . . ?
C43A C44A H44A 119.5 . . ?
C44A C45A C46A 121.0(2) . . ?
C44A C45A H45A 119.5 . . ?
C46A C45A H45A 119.5 . . ?
C45A C46A C47A 117.8(2) . . ?
C45A C46A C49A 121.2(2) . . ?
C47A C46A C49A 120.9(2) . . ?
C48A C47A C46A 121.4(2) . . ?
C48A C47A H47A 119.3 . . ?
C46A C47A H47A 119.3 . . ?
C47A C48A C43A 120.6(2) . . ?
C47A C48A H48A 119.7 . . ?
C43A C48A H48A 119.7 . . ?
C46A C49A C50A 113.34(19) . . ?
C46A C49A H49E 108.9 . . ?
C50A C49A H49E 108.9 . . ?
C46A C49A H49F 108.9 . . ?
C50A C49A H49F 108.9 . . ?
H49E C49A H49F 107.7 . . ?
C51A C50A C49A 113.7(2) . . ?
C51A C50A H50G 108.8 . . ?
C49A C50A H50G 108.8 . . ?
C51A C50A H50H 108.8 . . ?
C49A C50A H50H 108.8 . . ?
H50G C50A H50H 107.7 . . ?
C52A C51A C50A 113.5(2) . . ?
C52A C51A H51G 108.9 . . ?
C50A C51A H51G 108.9 . . ?
C52A C51A H51H 108.9 . . ?
C50A C51A H51H 108.9 . . ?
H51G C51A H51H 107.7 . . ?
C51A C52A C53A 114.4(2) . . ?
C51A C52A H52G 108.7 . . ?
C53A C52A H52G 108.7 . . ?
C51A C52A H52H 108.7 . . ?
C53A C52A H52H 108.7 . . ?
H52G C52A H52H 107.6 . . ?
C54A C53A C52A 113.0(2) . . ?
C54A C53A H53G 109.0 . . ?
C52A C53A H53G 109.0 . . ?
C54A C53A H53H 109.0 . . ?
C52A C53A H53H 109.0 . . ?
H53G C53A H53H 107.8 . . ?
C53A C54A H54J 109.5 . . ?
C53A C54A H54K 109.5 . . ?
H54J C54A H54K 109.5 . . ?
C53A C54A H54L 109.5 . . ?
H54J C54A H54L 109.5 . . ?
H54K C54A H54L 109.5 . . ?
C56A C55A C60A 122.5(2) . . ?
C56A C55A N2A 119.91(19) . . ?
C60A C55A N2A 117.46(19) . . ?
C57A C56A C55A 117.3(2) . . ?
C57A C56A C73A 120.1(2) . . ?
C55A C56A C73A 122.6(2) . . ?
C58A C57A C56A 121.4(2) . . ?
C58A C57A H57A 119.3 . . ?
C56A C57A H57A 119.3 . . ?
C59A C58A C57A 119.9(2) . . ?
C59A C58A H58A 120.0 . . ?
C57A C58A H58A 120.0 . . ?
C58A C59A C60A 120.8(2) . . ?
C58A C59A H59A 119.6 . . ?
C60A C59A H59A 119.6 . . ?
C59A C60A C55A 117.9(2) . . ?
C59A C60A C61A 122.1(2) . . ?
C55A C60A C61A 119.9(2) . . ?
C62A C61A C66A 118.2(2) . . ?
C62A C61A C60A 122.7(2) . . ?
C66A C61A C60A 119.1(2) . . ?
C61A C62A C63A 120.2(2) . . ?
C61A C62A H62A 119.9 . . ?
C63A C62A H62A 119.9 . . ?
C64A C63A C62A 121.5(2) . . ?
C64A C63A H63A 119.2 . . ?
C62A C63A H63A 119.2 . . ?
C63A C64A C65A 117.7(2) . . ?
C63A C64A C67A 120.7(2) . . ?
C65A C64A C67A 121.7(2) . . ?
C66A C65A C64A 121.1(2) . . ?
C66A C65A H65A 119.4 . . ?
C64A C65A H65A 119.4 . . ?
C65A C66A C61A 121.2(2) . . ?
C65A C66A H66A 119.4 . . ?
C61A C66A H66A 119.4 . . ?
C64A C67A C68A 114.80(19) . . ?
C64A C67A H67G 108.6 . . ?
C68A C67A H67G 108.6 . . ?
C64A C67A H67H 108.6 . . ?
C68A C67A H67H 108.6 . . ?
H67G C67A H67H 107.5 . . ?
C69A C68A C67A 114.2(2) . . ?
C69A C68A H68G 108.7 . . ?
C67A C68A H68G 108.7 . . ?
C69A C68A H68H 108.7 . . ?
C67A C68A H68H 108.7 . . ?
H68G C68A H68H 107.6 . . ?
C70A C69A C68A 115.0(2) . . ?
C70A C69A H69I 108.5 . . ?
C68A C69A H69I 108.5 . . ?
C70A C69A H69J 108.5 . . ?
C68A C69A H69J 108.5 . . ?
H69I C69A H69J 107.5 . . ?
C69A C70A C71A 116.0(2) . . ?
C69A C70A H70I 108.3 . . ?
C71A C70A H70I 108.3 . . ?
C69A C70A H70J 108.3 . . ?
C71A C70A H70J 108.3 . . ?
H70I C70A H70J 107.4 . . ?
C72A C71A C70A 113.2(2) . . ?
C72A C71A H71I 108.9 . . ?
C70A C71A H71I 108.9 . . ?
C72A C71A H71J 108.9 . . ?
C70A C71A H71J 108.9 . . ?
H71I C71A H71J 107.8 . . ?
C71A C72A H72M 109.5 . . ?
C71A C72A H72N 109.5 . . ?
H72M C72A H72N 109.5 . . ?
C71A C72A H72O 109.5 . . ?
H72M C72A H72O 109.5 . . ?
H72N C72A H72O 109.5 . . ?
C78A C73A C74A 117.8(2) . . ?
C78A C73A C56A 119.8(2) . . ?
C74A C73A C56A 122.3(2) . . ?
C75A C74A C73A 120.6(2) . . ?
C75A C74A H74A 119.7 . . ?
C73A C74A H74A 119.7 . . ?
C74A C75A C76A 121.8(2) . . ?
C74A C75A H75A 119.1 . . ?
C76A C75A H75A 119.1 . . ?
C75A C76A C77A 117.5(2) . . ?
C75A C76A C79A 120.5(2) . . ?
C77A C76A C79A 122.0(2) . . ?
C78A C77A C76A 121.4(2) . . ?
C78A C77A H77A 119.3 . . ?
C76A C77A H77A 119.3 . . ?
C77A C78A C73A 120.9(2) . . ?
C77A C78A H78A 119.5 . . ?
C73A C78A H78A 119.5 . . ?
C76A C79A C80A 112.7(2) . . ?
C76A C79A H79E 109.1 . . ?
C80A C79A H79E 109.1 . . ?
C76A C79A H79F 109.1 . . ?
C80A C79A H79F 109.1 . . ?
H79E C79A H79F 107.8 . . ?
C81A C80A C79A 112.7(2) . . ?
C81A C80A H80E 109.1 . . ?
C79A C80A H80E 109.1 . . ?
C81A C80A H80F 109.1 . . ?
C79A C80A H80F 109.1 . . ?
H80E C80A H80F 107.8 . . ?
C80A C81A C82A 113.4(2) . . ?
C80A C81A H81E 108.9 . . ?
C82A C81A H81E 108.9 . . ?
C80A C81A H81F 108.9 . . ?
C82A C81A H81F 108.9 . . ?
H81E C81A H81F 107.7 . . ?
C83A C82A C81A 114.2(2) . . ?
C83A C82A H82E 108.7 . . ?
C81A C82A H82E 108.7 . . ?
C83A C82A H82F 108.7 . . ?
C81A C82A H82F 108.7 . . ?
H82E C82A H82F 107.6 . . ?
C82A C83A C84A 112.2(2) . . ?
C82A C83A H83E 109.2 . . ?
C84A C83A H83E 109.2 . . ?
C82A C83A H83F 109.2 . . ?
C84A C83A H83F 109.2 . . ?
H83E C83A H83F 107.9 . . ?
C83A C84A H84G 109.5 . . ?
C83A C84A H84H 109.5 . . ?
H84G C84A H84H 109.5 . . ?
C83A C84A H84I 109.5 . . ?
H84G C84A H84I 109.5 . . ?
H84H C84A H84I 109.5 . . ?
C20B N1B C1B 125.53(18) . . ?
C20B N1B C25B 116.52(18) . . ?
C1B N1B C25B 117.74(18) . . ?
C10B N2B C11B 125.26(18) . . ?
C10B N2B C55B 119.48(18) . . ?
C11B N2B C55B 114.98(17) . . ?
O1B C1B N1B 120.7(2) . . ?
O1B C1B C2B 122.6(2) . . ?
N1B C1B C2B 116.74(19) . . ?
C3B C2B C21B 119.95(19) . . ?
C3B C2B C1B 119.7(2) . . ?
C21B C2B C1B 120.40(19) . . ?
C2B C3B C4B 120.5(2) . . ?
C2B C3B H3B 119.8 . . ?
C4B C3B H3B 119.8 . . ?
C5B C4B C3B 121.7(2) . . ?
C5B C4B H4B 119.2 . . ?
C3B C4B H4B 119.2 . . ?
C4B C5B C22B 118.99(19) . . ?
C4B C5B C6B 122.6(2) . . ?
C22B C5B C6B 118.40(19) . . ?
C7B C6B C23B 118.66(19) . . ?
C7B C6B C5B 121.7(2) . . ?
C23B C6B C5B 119.62(19) . . ?
C6B C7B C8B 121.3(2) . . ?
C6B C7B H7B 119.3 . . ?
C8B C7B H7B 119.3 . . ?
C9B C8B C7B 120.9(2) . . ?
C9B C8B H8B 119.6 . . ?
C7B C8B H8B 119.6 . . ?
C8B C9B C24B 119.8(2) . . ?
C8B C9B C10B 119.5(2) . . ?
C24B C9B C10B 120.7(2) . . ?
O2B C10B N2B 120.9(2) . . ?
O2B C10B C9B 122.6(2) . . ?
N2B C10B C9B 116.48(19) . . ?
O3B C11B N2B 120.46(19) . . ?
O3B C11B C12B 123.1(2) . . ?
N2B C11B C12B 116.40(19) . . ?
C13B C12B C24B 120.41(19) . . ?
C13B C12B C11B 118.9(2) . . ?
C24B C12B C11B 120.64(19) . . ?
C12B C13B C14B 120.0(2) . . ?
C12B C13B H13B 120.0 . . ?
C14B C13B H13B 120.0 . . ?
C15B C14B C13B 121.8(2) . . ?
C15B C14B H14B 119.1 . . ?
C13B C14B H14B 119.1 . . ?
C14B C15B C23B 118.88(19) . . ?
C14B C15B C16B 122.26(19) . . ?
C23B C15B C16B 118.86(19) . . ?
C17B C16B C22B 118.88(19) . . ?
C17B C16B C15B 121.7(2) . . ?
C22B C16B C15B 119.43(19) . . ?
C16B C17B C18B 121.6(2) . . ?
C16B C17B H17B 119.2 . . ?
C18B C17B H17B 119.2 . . ?
C19B C18B C17B 120.5(2) . . ?
C19B C18B H18B 119.8 . . ?
C17B C18B H18B 119.8 . . ?
C18B C19B C21B 119.9(2) . . ?
C18B C19B C20B 119.1(2) . . ?
C21B C19B C20B 121.01(19) . . ?
O4B C20B N1B 121.0(2) . . ?
O4B C20B C19B 122.7(2) . . ?
N1B C20B C19B 116.21(19) . . ?
C19B C21B C2B 120.03(19) . . ?
C19B C21B C22B 120.10(19) . . ?
C2B C21B C22B 119.86(19) . . ?
C16B C22B C21B 119.05(19) . . ?
C16B C22B C5B 121.94(19) . . ?
C21B C22B C5B 119.00(19) . . ?
C6B C23B C24B 119.36(19) . . ?
C6B C23B C15B 121.59(19) . . ?
C24B C23B C15B 119.05(19) . . ?
C12B C24B C9B 120.28(19) . . ?
C12B C24B C23B 119.77(19) . . ?
C9B C24B C23B 120.0(2) . . ?
C30B C25B C26B 122.8(2) . . ?
C30B C25B N1B 120.0(2) . . ?
C26B C25B N1B 117.1(2) . . ?
C25B C26B C27B 118.1(2) . . ?
C25B C26B C31B 121.5(2) . . ?
C27B C26B C31B 120.4(2) . . ?
C28B C27B C26B 120.2(2) . . ?
C28B C27B H27B 119.9 . . ?
C26B C27B H27B 119.9 . . ?
C29B C28B C27B 120.8(2) . . ?
C29B C28B H28B 119.6 . . ?
C27B C28B H28B 119.6 . . ?
C28B C29B C30B 121.0(2) . . ?
C28B C29B H29B 119.5 . . ?
C30B C29B H29B 119.5 . . ?
C25B C30B C29B 117.2(2) . . ?
C25B C30B C43B 123.7(2) . . ?
C29B C30B C43B 119.0(2) . . ?
C32B C31B C36B 116.8(3) . . ?
C32B C31B C26B 121.9(2) . . ?
C36B C31B C26B 121.3(2) . . ?
C31B C32B C33B 121.5(3) . . ?
C31B C32B H32B 119.3 . . ?
C33B C32B H32B 119.3 . . ?
C34B C33B C32B 121.4(3) . . ?
C34B C33B H33B 119.3 . . ?
C32B C33B H33B 119.3 . . ?
C35B C34B C33B 117.0(3) . . ?
C35B C34B C37B 119.2(2) . . ?
C33B C34B C37B 123.8(3) . . ?
C34B C35B C36B 122.2(3) . . ?
C34B C35B H35B 118.9 . . ?
C36B C35B H35B 118.9 . . ?
C35B C36B C31B 121.0(3) . . ?
C35B C36B H36B 119.5 . . ?
C31B C36B H36B 119.5 . . ?
C34B C37B C38B 116.9(2) . . ?
C34B C37B H37A 108.1 . . ?
C38B C37B H37A 108.1 . . ?
C34B C37B H37B 108.1 . . ?
C38B C37B H37B 108.1 . . ?
H37A C37B H37B 107.3 . . ?
C37B C38B C39B 111.5(2) . . ?
C37B C38B H38A 109.3 . . ?
C39B C38B H38A 109.3 . . ?
C37B C38B H38B 109.3 . . ?
C39B C38B H38B 109.3 . . ?
H38A C38B H38B 108.0 . . ?
C40B C39B C38B 113.8(2) . . ?
C40B C39B H39A 108.8 . . ?
C38B C39B H39A 108.8 . . ?
C40B C39B H39B 108.8 . . ?
C38B C39B H39B 108.8 . . ?
H39A C39B H39B 107.7 . . ?
C39B C40B C41B 115.3(2) . . ?
C39B C40B H40A 108.4 . . ?
C41B C40B H40A 108.4 . . ?
C39B C40B H40B 108.4 . . ?
C41B C40B H40B 108.4 . . ?
H40A C40B H40B 107.5 . . ?
C42B C41B C40B 113.9(2) . . ?
C42B C41B H41A 108.8 . . ?
C40B C41B H41A 108.8 . . ?
C42B C41B H41B 108.8 . . ?
C40B C41B H41B 108.8 . . ?
H41A C41B H41B 107.7 . . ?
C41B C42B H42A 109.5 . . ?
C41B C42B H42B 109.5 . . ?
H42A C42B H42B 109.5 . . ?
C41B C42B H42C 109.5 . . ?
H42A C42B H42C 109.5 . . ?
H42B C42B H42C 109.5 . . ?
C48B C43B C44B 117.4(2) . . ?
C48B C43B C30B 118.4(2) . . ?
C44B C43B C30B 124.2(2) . . ?
C45B C44B C43B 120.4(2) . . ?
C45B C44B H44B 119.8 . . ?
C43B C44B H44B 119.8 . . ?
C44B C45B C46B 121.6(2) . . ?
C44B C45B H45B 119.2 . . ?
C46B C45B H45B 119.2 . . ?
C47B C46B C45B 117.9(2) . . ?
C47B C46B C49B 120.1(2) . . ?
C45B C46B C49B 122.0(2) . . ?
C48B C47B C46B 120.5(2) . . ?
C48B C47B H47B 119.7 . . ?
C46B C47B H47B 119.7 . . ?
C47B C48B C43B 122.1(2) . . ?
C47B C48B H48B 119.0 . . ?
C43B C48B H48B 119.0 . . ?
C46B C49B C50B 115.5(2) . . ?
C46B C49B H49A 108.4 . . ?
C50B C49B H49A 108.4 . . ?
C46B C49B H49B 108.4 . . ?
C50B C49B H49B 108.4 . . ?
H49A C49B H49B 107.5 . . ?
C51F C50B C49B 118.7(5) . . ?
C49B C50B C51B 109.3(3) . . ?
C49B C50B H50A 109.8 . . ?
C51B C50B H50A 109.8 . . ?
C49B C50B H50B 109.8 . . ?
C51B C50B H50B 109.8 . . ?
H50A C50B H50B 108.3 . . ?
C51F C50B H50C 107.6 . . ?
C49B C50B H50C 107.6 . . ?
C51F C50B H50D 107.6 . . ?
C49B C50B H50D 107.6 . . ?
H50C C50B H50D 107.1 . . ?
C50B C51B C52B 120.7(5) . . ?
C50B C51B H51A 107.1 . . ?
C52B C51B H51A 107.1 . . ?
C50B C51B H51B 107.1 . . ?
C52B C51B H51B 107.1 . . ?
H51A C51B H51B 106.8 . . ?
C53B C52B C51B 114.5(6) . . ?
C53B C52B H52A 108.6 . . ?
C51B C52B H52A 108.6 . . ?
C53B C52B H52B 108.6 . . ?
C51B C52B H52B 108.6 . . ?
H52A C52B H52B 107.6 . . ?
C52B C53B C54B 112.4(4) . . ?
C52B C53B H53A 109.1 . . ?
C54B C53B H53A 109.1 . . ?
C52B C53B H53B 109.1 . . ?
C54B C53B H53B 109.1 . . ?
H53A C53B H53B 107.8 . . ?
C53B C54B H54A 109.5 . . ?
C53B C54B H54B 109.5 . . ?
H54A C54B H54B 109.5 . . ?
C53B C54B H54C 109.5 . . ?
H54A C54B H54C 109.5 . . ?
H54B C54B H54C 109.5 . . ?
C50B C51F C52F 104.8(6) . . ?
C50B C51F H51C 110.8 . . ?
C52F C51F H51C 110.8 . . ?
C50B C51F H51D 110.8 . . ?
C52F C51F H51D 110.8 . . ?
H51C C51F H51D 108.9 . . ?
C53F C52F C51F 103.8(6) . . ?
C53F C52F H52C 111.0 . . ?
C51F C52F H52C 111.0 . . ?
C53F C52F H52D 111.0 . . ?
C51F C52F H52D 111.0 . . ?
H52C C52F H52D 109.0 . . ?
C52F C53F C54F 113.4(8) . . ?
C52F C53F H53C 108.9 . . ?
C54F C53F H53C 108.9 . . ?
C52F C53F H53D 108.9 . . ?
C54F C53F H53D 108.9 . . ?
H53C C53F H53D 107.7 . . ?
C53F C54F H54D 109.5 . . ?
C53F C54F H54E 109.5 . . ?
H54D C54F H54E 109.5 . . ?
C53F C54F H54F 109.5 . . ?
H54D C54F H54F 109.5 . . ?
H54E C54F H54F 109.5 . . ?
C56B C55B C60B 122.2(2) . . ?
C56B C55B N2B 117.33(19) . . ?
C60B C55B N2B 120.08(19) . . ?
C57B C56B C55B 118.1(2) . . ?
C57B C56B C73B 119.2(2) . . ?
C55B C56B C73B 122.77(19) . . ?
C58B C57B C56B 120.9(2) . . ?
C58B C57B H57B 119.5 . . ?
C56B C57B H57B 119.5 . . ?
C59B C58B C57B 120.0(2) . . ?
C59B C58B H58B 120.0 . . ?
C57B C58B H58B 120.0 . . ?
C58B C59B C60B 121.0(2) . . ?
C58B C59B H59B 119.5 . . ?
C60B C59B H59B 119.5 . . ?
C55B C60B C59B 117.8(2) . . ?
C55B C60B C61B 124.77(19) . . ?
C59B C60B C61B 117.4(2) . . ?
C66B C61B C62B 118.1(2) . . ?
C66B C61B C60B 123.3(2) . . ?
C62B C61B C60B 118.3(2) . . ?
C63B C62B C61B 121.4(2) . . ?
C63B C62B H62B 119.3 . . ?
C61B C62B H62B 119.3 . . ?
C62B C63B C64B 120.8(2) . . ?
C62B C63B H63B 119.6 . . ?
C64B C63B H63B 119.6 . . ?
C65B C64B C63B 118.0(2) . . ?
C65B C64B C67B 121.3(2) . . ?
C63B C64B C67B 120.7(2) . . ?
C64B C65B C66B 121.5(2) . . ?
C64B C65B H65B 119.3 . . ?
C66B C65B H65B 119.3 . . ?
C61B C66B C65B 120.1(2) . . ?
C61B C66B H66B 120.0 . . ?
C65B C66B H66B 120.0 . . ?
C64B C67B C68F 106.6(4) . . ?
C64B C67B C68B 115.4(2) . . ?
C64B C67B H67A 108.4 . . ?
C68B C67B H67A 108.4 . . ?
C64B C67B H67B 108.4 . . ?
C68B C67B H67B 108.4 . . ?
H67A C67B H67B 107.5 . . ?
C64B C67B H67C 110.4 . . ?
C68F C67B H67C 110.4 . . ?
C64B C67B H67D 110.4 . . ?
C68F C67B H67D 110.4 . . ?
H67C C67B H67D 108.6 . . ?
C69B C68B C67B 113.2(2) . . ?
C69B C68B H68A 108.9 . . ?
C67B C68B H68A 108.9 . . ?
C69B C68B H68B 108.9 . . ?
C67B C68B H68B 108.9 . . ?
H68A C68B H68B 107.7 . . ?
C68B C69B C70B 114.0(3) . . ?
C68B C69B H69A 108.8 . . ?
C70B C69B H69A 108.8 . . ?
C68B C69B H69B 108.8 . . ?
C70B C69B H69B 108.8 . . ?
H69A C69B H69B 107.6 . . ?
C69B C70B C71B 114.5(3) . . ?
C69B C70B H70A 108.6 . . ?
C71B C70B H70A 108.6 . . ?
C69B C70B H70B 108.6 . . ?
C71B C70B H70B 108.6 . . ?
H70A C70B H70B 107.6 . . ?
C72B C71B C70B 114.7(4) . . ?
C72B C71B H71A 108.6 . . ?
C70B C71B H71A 108.6 . . ?
C72B C71B H71B 108.6 . . ?
C70B C71B H71B 108.6 . . ?
H71A C71B H71B 107.6 . . ?
C71B C72B H72A 109.5 . . ?
C71B C72B H72B 109.5 . . ?
H72A C72B H72B 109.5 . . ?
C71B C72B H72C 109.5 . . ?
H72A C72B H72C 109.5 . . ?
H72B C72B H72C 109.5 . . ?
C69F C68F C67B 111.1(9) . . ?
C69F C68F H68C 109.4 . . ?
C67B C68F H68C 109.4 . . ?
C69F C68F H68D 109.4 . . ?
C67B C68F H68D 109.4 . . ?
H68C C68F H68D 108.0 . . ?
C70F C69F C68F 114.4(10) . . ?
C70F C69F H69C 108.7 . . ?
C68F C69F H69C 108.7 . . ?
C70F C69F H69D 108.7 . . ?
C68F C69F H69D 108.7 . . ?
H69C C69F H69D 107.6 . . ?
C69F C70F C71F 115.3(11) . . ?
C69F C70F H70C 108.5 . . ?
C71F C70F H70C 108.5 . . ?
C69F C70F H70D 108.5 . . ?
C71F C70F H70D 108.5 . . ?
H70C C70F H70D 107.5 . . ?
C70F C71F C72F 107.2(16) . . ?
C70F C71F H71C 110.3 . . ?
C72F C71F H71C 110.3 . . ?
C70F C71F H71D 110.3 . . ?
C72F C71F H71D 110.3 . . ?
H71C C71F H71D 108.5 . . ?
C71F C72F H72D 109.5 . . ?
C71F C72F H72E 109.5 . . ?
H72D C72F H72E 109.5 . . ?
C71F C72F H72F 109.5 . . ?
H72D C72F H72F 109.5 . . ?
H72E C72F H72F 109.5 . . ?
C74B C73B C78B 117.9(2) . . ?
C74B C73B C56B 121.0(2) . . ?
C78B C73B C56B 121.0(2) . . ?
C75B C74B C73B 121.0(2) . . ?
C75B C74B H74B 119.5 . . ?
C73B C74B H74B 119.5 . . ?
C74B C75B C76B 121.5(2) . . ?
C74B C75B H75B 119.3 . . ?
C76B C75B H75B 119.3 . . ?
C77B C76B C75B 117.4(2) . . ?
C77B C76B C79B 121.2(2) . . ?
C75B C76B C79B 121.3(2) . . ?
C76B C77B C78B 121.4(2) . . ?
C76B C77B H77B 119.3 . . ?
C78B C77B H77B 119.3 . . ?
C73B C78B C77B 120.7(2) . . ?
C73B C78B H78B 119.6 . . ?
C77B C78B H78B 119.6 . . ?
C76B C79B C80B 114.84(19) . . ?
C76B C79B H79A 108.6 . . ?
C80B C79B H79A 108.6 . . ?
C76B C79B H79B 108.6 . . ?
C80B C79B H79B 108.6 . . ?
H79A C79B H79B 107.5 . . ?
C81B C80B C79B 114.8(2) . . ?
C81B C80B H80A 108.6 . . ?
C79B C80B H80A 108.6 . . ?
C81B C80B H80B 108.6 . . ?
C79B C80B H80B 108.6 . . ?
H80A C80B H80B 107.5 . . ?
C80B C81B C82B 113.1(2) . . ?
C80B C81B H81A 109.0 . . ?
C82B C81B H81A 109.0 . . ?
C80B C81B H81B 109.0 . . ?
C82B C81B H81B 109.0 . . ?
H81A C81B H81B 107.8 . . ?
C83B C82B C81B 114.7(2) . . ?
C83B C82B H82A 108.6 . . ?
C81B C82B H82A 108.6 . . ?
C83B C82B H82B 108.6 . . ?
C81B C82B H82B 108.6 . . ?
H82A C82B H82B 107.6 . . ?
C82B C83B C84B 113.1(2) . . ?
C82B C83B H83A 109.0 . . ?
C84B C83B H83A 109.0 . . ?
C82B C83B H83B 109.0 . . ?
C84B C83B H83B 109.0 . . ?
H83A C83B H83B 107.8 . . ?
C83B C84B H84A 109.5 . . ?
C83B C84B H84B 109.5 . . ?
H84A C84B H84B 109.5 . . ?
C83B C84B H84C 109.5 . . ?
H84A C84B H84C 109.5 . . ?
H84B C84B H84C 109.5 . . ?
C1C N1C C20C 124.73(18) . . ?
C1C N1C C25C 118.62(18) . . ?
C20C N1C C25C 116.55(17) . . ?
C10C N2C C11C 125.0(2) . . ?
C10C N2C C55C 117.60(19) . . ?
C11C N2C C55C 117.3(2) . . ?
O1C C1C N1C 120.5(2) . . ?
O1C C1C C2C 122.92(19) . . ?
N1C C1C C2C 116.57(19) . . ?
C3C C2C C21C 119.8(2) . . ?
C3C C2C C1C 119.3(2) . . ?
C21C C2C C1C 120.86(19) . . ?
C2C C3C C4C 120.5(2) . . ?
C2C C3C H3C 119.8 . . ?
C4C C3C H3C 119.8 . . ?
C5C C4C C3C 121.8(2) . . ?
C5C C4C H4C 119.1 . . ?
C3C C4C H4C 119.1 . . ?
C4C C5C C22C 118.7(2) . . ?
C4C C5C C6C 122.02(19) . . ?
C22C C5C C6C 119.22(19) . . ?
C7C C6C C23C 118.6(2) . . ?
C7C C6C C5C 122.1(2) . . ?
C23C C6C C5C 119.27(19) . . ?
C6C C7C C8C 121.9(2) . . ?
C6C C7C H7C 119.1 . . ?
C8C C7C H7C 119.1 . . ?
C9C C8C C7C 120.4(2) . . ?
C9C C8C H8C 119.8 . . ?
C7C C8C H8C 119.8 . . ?
C8C C9C C24C 119.8(2) . . ?
C8C C9C C10C 119.8(2) . . ?
C24C C9C C10C 120.4(2) . . ?
O2C C10C N2C 120.3(2) . . ?
O2C C10C C9C 122.7(2) . . ?
N2C C10C C9C 117.0(2) . . ?
O3C C11C N2C 120.2(2) . . ?
O3C C11C C12C 123.0(2) . . ?
N2C C11C C12C 116.7(2) . . ?
C13C C12C C24C 119.5(2) . . ?
C13C C12C C11C 119.4(2) . . ?
C24C C12C C11C 121.1(2) . . ?
C12C C13C C14C 120.7(2) . . ?
C12C C13C H13C 119.7 . . ?
C14C C13C H13C 119.7 . . ?
C15C C14C C13C 121.7(2) . . ?
C15C C14C H14C 119.2 . . ?
C13C C14C H14C 119.2 . . ?
C14C C15C C23C 118.6(2) . . ?
C14C C15C C16C 122.1(2) . . ?
C23C C15C C16C 119.2(2) . . ?
C17C C16C C22C 118.6(2) . . ?
C17C C16C C15C 122.3(2) . . ?
C22C C16C C15C 119.05(19) . . ?
C16C C17C C18C 121.7(2) . . ?
C16C C17C H17C 119.2 . . ?
C18C C17C H17C 119.2 . . ?
C19C C18C C17C 120.9(2) . . ?
C19C C18C H18C 119.6 . . ?
C17C C18C H18C 119.6 . . ?
C18C C19C C21C 119.6(2) . . ?
C18C C19C C20C 120.08(19) . . ?
C21C C19C C20C 120.3(2) . . ?
O4C C20C N1C 120.3(2) . . ?
O4C C20C C19C 122.6(2) . . ?
N1C C20C C19C 117.11(18) . . ?
C2C C21C C19C 120.0(2) . . ?
C2C C21C C22C 120.01(19) . . ?
C19C C21C C22C 120.0(2) . . ?
C21C C22C C16C 119.29(19) . . ?
C21C C22C C5C 119.09(19) . . ?
C16C C22C C5C 121.6(2) . . ?
C24C C23C C6C 119.21(19) . . ?
C24C C23C C15C 119.2(2) . . ?
C6C C23C C15C 121.5(2) . . ?
C12C C24C C9C 119.7(2) . . ?
C12C C24C C23C 120.2(2) . . ?
C9C C24C C23C 120.1(2) . . ?
C30C C25C C26C 121.8(2) . . ?
C30C C25C N1C 120.26(19) . . ?
C26C C25C N1C 117.72(19) . . ?
C27C C26C C25C 118.4(2) . . ?
C27C C26C C31C 118.4(2) . . ?
C25C C26C C31C 123.18(19) . . ?
C28C C27C C26C 120.6(2) . . ?
C28C C27C H27C 119.7 . . ?
C26C C27C H27C 119.7 . . ?
C29C C28C C27C 120.2(2) . . ?
C29C C28C H28C 119.9 . . ?
C27C C28C H28C 119.9 . . ?
C28C C29C C30C 120.6(2) . . ?
C28C C29C H29C 119.7 . . ?
C30C C29C H29C 119.7 . . ?
C25C C30C C29C 118.5(2) . . ?
C25C C30C C43C 123.3(2) . . ?
C29C C30C C43C 118.2(2) . . ?
C32C C31C C36C 117.8(2) . . ?
C32C C31C C26C 123.0(2) . . ?
C36C C31C C26C 118.9(2) . . ?
C33C C32C C31C 120.6(2) . . ?
C33C C32C H32C 119.7 . . ?
C31C C32C H32C 119.7 . . ?
C32C C33C C34C 121.4(2) . . ?
C32C C33C H33C 119.3 . . ?
C34C C33C H33C 119.3 . . ?
C35C C34C C33C 117.8(2) . . ?
C35C C34C C37C 119.5(2) . . ?
C33C C34C C37C 122.7(2) . . ?
C36C C35C C34C 121.1(2) . . ?
C36C C35C H35C 119.5 . . ?
C34C C35C H35C 119.5 . . ?
C35C C36C C31C 121.2(2) . . ?
C35C C36C H36C 119.4 . . ?
C31C C36C H36C 119.4 . . ?
C34C C37C C38C 116.0(2) . . ?
C34C C37C H37C 108.3 . . ?
C38C C37C H37C 108.3 . . ?
C34C C37C H37D 108.3 . . ?
C38C C37C H37D 108.3 . . ?
H37C C37C H37D 107.4 . . ?
C39C C38C C37C 116.2(3) . . ?
C37C C38C C39G 105.0(5) . . ?
C39C C38C H38C 108.2 . . ?
C37C C38C H38C 108.2 . . ?
C39C C38C H38D 108.2 . . ?
C37C C38C H38D 108.2 . . ?
H38C C38C H38D 107.4 . . ?
C37C C38C H38E 110.8 . . ?
C39G C38C H38E 110.8 . . ?
C37C C38C H38F 110.8 . . ?
C39G C38C H38F 110.8 . . ?
H38E C38C H38F 108.8 . . ?
C40C C39C C38C 113.8(4) . . ?
C40C C39C H39C 108.8 . . ?
C38C C39C H39C 108.8 . . ?
C40C C39C H39D 108.8 . . ?
C38C C39C H39D 108.8 . . ?
H39C C39C H39D 107.7 . . ?
C41C C40C C39C 113.6(4) . . ?
C41C C40C H40C 108.8 . . ?
C39C C40C H40C 108.8 . . ?
C41C C40C H40D 108.8 . . ?
C39C C40C H40D 108.8 . . ?
H40C C40C H40D 107.7 . . ?
C40C C41C C42C 112.1(5) . . ?
C40C C41C H41C 109.2 . . ?
C42C C41C H41C 109.2 . . ?
C40C C41C H41D 109.2 . . ?
C42C C41C H41D 109.2 . . ?
H41C C41C H41D 107.9 . . ?
C41C C42C H42D 109.5 . . ?
C41C C42C H42E 109.5 . . ?
H42D C42C H42E 109.5 . . ?
C41C C42C H42F 109.5 . . ?
H42D C42C H42F 109.5 . . ?
H42E C42C H42F 109.5 . . ?
C40G C39G C38C 120.3(8) . . ?
C40G C39G H39E 107.2 . . ?
C38C C39G H39E 107.2 . . ?
C40G C39G H39F 107.2 . . ?
C38C C39G H39F 107.2 . . ?
H39E C39G H39F 106.9 . . ?
C41G C40G C39G 115.3(10) . . ?
C41G C40G H40E 108.5 . . ?
C39G C40G H40E 108.5 . . ?
C41G C40G H40F 108.5 . . ?
C39G C40G H40F 108.5 . . ?
H40E C40G H40F 107.5 . . ?
C42G C41G C40G 107.8(11) . . ?
C42G C41G H41E 110.2 . . ?
C40G C41G H41E 110.2 . . ?
C42G C41G H41F 110.2 . . ?
C40G C41G H41F 110.2 . . ?
H41E C41G H41F 108.5 . . ?
C41G C42G H42G 109.5 . . ?
C41G C42G H42H 109.5 . . ?
H42G C42G H42H 109.5 . . ?
C41G C42G H42I 109.5 . . ?
H42G C42G H42I 109.5 . . ?
H42H C42G H42I 109.5 . . ?
C48C C43C C44C 118.1(2) . . ?
C48C C43C C30C 123.1(2) . . ?
C44C C43C C30C 118.73(19) . . ?
C45C C44C C43C 121.2(2) . . ?
C45C C44C H44C 119.4 . . ?
C43C C44C H44C 119.4 . . ?
C44C C45C C46C 121.2(2) . . ?
C44C C45C H45C 119.4 . . ?
C46C C45C H45C 119.4 . . ?
C47C C46C C45C 117.3(2) . . ?
C47C C46C C49C 121.6(2) . . ?
C45C C46C C49C 121.1(2) . . ?
C48C C47C C46C 121.5(2) . . ?
C48C C47C H47C 119.2 . . ?
C46C C47C H47C 119.2 . . ?
C43C C48C C47C 120.7(2) . . ?
C43C C48C H48C 119.7 . . ?
C47C C48C H48C 119.7 . . ?
C50C C49C C46C 115.6(2) . . ?
C50C C49C H49C 108.4 . . ?
C46C C49C H49C 108.4 . . ?
C50C C49C H49D 108.4 . . ?
C46C C49C H49D 108.4 . . ?
H49C C49C H49D 107.5 . . ?
C51C C50C C49C 115.3(2) . . ?
C51C C50C H50E 108.4 . . ?
C49C C50C H50E 108.4 . . ?
C51C C50C H50F 108.4 . . ?
C49C C50C H50F 108.4 . . ?
H50E C50C H50F 107.5 . . ?
C52C C51C C50C 116.6(2) . . ?
C52C C51C H51E 108.1 . . ?
C50C C51C H51E 108.1 . . ?
C52C C51C H51F 108.1 . . ?
C50C C51C H51F 108.1 . . ?
H51E C51C H51F 107.3 . . ?
C51C C52C C53C 115.7(2) . . ?
C51C C52C H52E 108.4 . . ?
C53C C52C H52E 108.4 . . ?
C51C C52C H52F 108.4 . . ?
C53C C52C H52F 108.4 . . ?
H52E C52C H52F 107.4 . . ?
C54C C53C C52C 118.0(3) . . ?
C54C C53C H53E 107.8 . . ?
C52C C53C H53E 107.8 . . ?
C54C C53C H53F 107.8 . . ?
C52C C53C H53F 107.8 . . ?
H53E C53C H53F 107.1 . . ?
C53C C54C H54G 109.5 . . ?
C53C C54C H54H 109.5 . . ?
H54G C54C H54H 109.5 . . ?
C53C C54C H54I 109.5 . . ?
H54G C54C H54I 109.5 . . ?
H54H C54C H54I 109.5 . . ?
C56C C55C C60C 123.5(2) . . ?
C56C C55C N2C 117.9(3) . . ?
C60C C55C N2C 118.5(3) . . ?
C55C C56C C57C 117.7(3) . . ?
C55C C56C C73C 122.3(2) . . ?
C57C C56C C73C 119.8(3) . . ?
C58C C57C C56C 120.0(3) . . ?
C58C C57C H57C 120.0 . . ?
C56C C57C H57C 120.0 . . ?
C59C C58C C57C 121.3(3) . . ?
C59C C58C H58C 119.4 . . ?
C57C C58C H58C 119.4 . . ?
C58C C59C C60C 120.6(3) . . ?
C58C C59C H59C 119.7 . . ?
C60C C59C H59C 119.7 . . ?
C55C C60C C59C 116.8(3) . . ?
C55C C60C C61C 123.4(2) . . ?
C59C C60C C61C 119.7(3) . . ?
C62C C61C C66C 116.8(3) . . ?
C62C C61C C60C 123.4(3) . . ?
C66C C61C C60C 119.8(3) . . ?
C63C C62C C61C 121.2(3) . . ?
C63C C62C H62C 119.4 . . ?
C61C C62C H62C 119.4 . . ?
C62C C63C C64C 122.0(3) . . ?
C62C C63C H63C 119.0 . . ?
C64C C63C H63C 119.0 . . ?
C63C C64C C65C 116.9(3) . . ?
C63C C64C C67C 122.4(3) . . ?
C65C C64C C67C 120.7(3) . . ?
C66C C65C C64C 121.2(3) . . ?
C66C C65C H65C 119.4 . . ?
C64C C65C H65C 119.4 . . ?
C65C C66C C61C 121.7(3) . . ?
C65C C66C H66C 119.2 . . ?
C61C C66C H66C 119.2 . . ?
C64C C67C C68C 114.1(3) . . ?
C64C C67C H67E 108.7 . . ?
C68C C67C H67E 108.7 . . ?
C64C C67C H67F 108.7 . . ?
C68C C67C H67F 108.7 . . ?
H67E C67C H67F 107.6 . . ?
C67C C68C C69C 113.0(3) . . ?
C67C C68C H68E 109.0 . . ?
C69C C68C H68E 109.0 . . ?
C67C C68C H68F 109.0 . . ?
C69C C68C H68F 109.0 . . ?
H68E C68C H68F 107.8 . . ?
C68C C69C C70C 105.0(4) . . ?
C68C C69C C70G 120.5(4) . . ?
C68C C69C H69E 110.7 . . ?
C70C C69C H69E 110.7 . . ?
C68C C69C H69F 110.7 . . ?
C70C C69C H69F 110.7 . . ?
H69E C69C H69F 108.8 . . ?
C68C C69C H69G 107.2 . . ?
C70G C69C H69G 107.2 . . ?
C68C C69C H69H 107.2 . . ?
C70G C69C H69H 107.2 . . ?
H69G C69C H69H 106.8 . . ?
C71C C70C C69C 109.4(6) . . ?
C71C C70C H70E 109.8 . . ?
C69C C70C H70E 109.8 . . ?
C71C C70C H70F 109.8 . . ?
C69C C70C H70F 109.8 . . ?
H70E C70C H70F 108.2 . . ?
C70C C71C C72C 112.3(7) . . ?
C70C C71C H71E 109.1 . . ?
C72C C71C H71E 109.1 . . ?
C70C C71C H71F 109.1 . . ?
C72C C71C H71F 109.1 . . ?
H71E C71C H71F 107.9 . . ?
C71C C72C H72G 109.5 . . ?
C71C C72C H72H 109.5 . . ?
H72G C72C H72H 109.5 . . ?
C71C C72C H72I 109.5 . . ?
H72G C72C H72I 109.5 . . ?
H72H C72C H72I 109.5 . . ?
C71G C70G C69C 119.0(7) . . ?
C71G C70G H70G 107.6 . . ?
C69C C70G H70G 107.6 . . ?
C71G C70G H70H 107.6 . . ?
C69C C70G H70H 107.6 . . ?
H70G C70G H70H 107.0 . . ?
C70G C71G C72G 114.0(7) . . ?
C70G C71G H71G 108.7 . . ?
C72G C71G H71G 108.7 . . ?
C70G C71G H71H 108.7 . . ?
C72G C71G H71H 108.7 . . ?
H71G C71G H71H 107.6 . . ?
C71G C72G H72J 109.5 . . ?
C71G C72G H72K 109.5 . . ?
H72J C72G H72K 109.5 . . ?
C71G C72G H72L 109.5 . . ?
H72J C72G H72L 109.5 . . ?
H72K C72G H72L 109.5 . . ?
C78C C73C C74C 117.3(3) . . ?
C78C C73C C56C 123.3(3) . . ?
C74C C73C C56C 119.3(3) . . ?
C75C C74C C73C 121.3(3) . . ?
C75C C74C H74C 119.3 . . ?
C73C C74C H74C 119.3 . . ?
C74C C75C C76C 121.1(3) . . ?
C74C C75C H75C 119.4 . . ?
C76C C75C H75C 119.4 . . ?
C77C C76C C75C 116.8(3) . . ?
C77C C76C C79C 123.2(3) . . ?
C75C C76C C79C 120.0(3) . . ?
C76C C77C C78C 122.2(3) . . ?
C76C C77C H77C 118.9 . . ?
C78C C77C H77C 118.9 . . ?
C77C C78C C73C 121.2(3) . . ?
C77C C78C H78C 119.4 . . ?
C73C C78C H78C 119.4 . . ?
C76C C79C C80C 113.3(2) . . ?
C76C C79C H79C 108.9 . . ?
C80C C79C H79C 108.9 . . ?
C76C C79C H79D 108.9 . . ?
C80C C79C H79D 108.9 . . ?
H79C C79C H79D 107.7 . . ?
C79C C80C C81C 114.3(3) . . ?
C79C C80C H80C 108.7 . . ?
C81C C80C H80C 108.7 . . ?
C79C C80C H80D 108.7 . . ?
C81C C80C H80D 108.7 . . ?
H80C C80C H80D 107.6 . . ?
C80C C81C C82C 114.4(3) . . ?
C80C C81C H81C 108.7 . . ?
C82C C81C H81C 108.7 . . ?
C80C C81C H81D 108.7 . . ?
C82C C81C H81D 108.7 . . ?
H81C C81C H81D 107.6 . . ?
C83C C82C C81C 114.5(3) . . ?
C83C C82C H82C 108.6 . . ?
C81C C82C H82C 108.6 . . ?
C83C C82C H82D 108.6 . . ?
C81C C82C H82D 108.6 . . ?
H82C C82C H82D 107.6 . . ?
C84C C83C C82C 112.7(3) . . ?
C84C C83C H83C 109.0 . . ?
C82C C83C H83C 109.0 . . ?
C84C C83C H83D 109.0 . . ?
C82C C83C H83D 109.0 . . ?
H83C C83C H83D 107.8 . . ?
C83C C84C H84D 109.5 . . ?
C83C C84C H84E 109.5 . . ?
H84D C84C H84E 109.5 . . ?
C83C C84C H84F 109.5 . . ?
H84D C84C H84F 109.5 . . ?
H84E C84C H84F 109.5 . . ?
C1D N1D C20D 125.27(19) . . ?
C1D N1D C25D 116.67(19) . . ?
C20D N1D C25D 117.73(18) . . ?
C11D N2D C10D 125.24(18) . . ?
C11D N2D C55D 117.55(18) . . ?
C10D N2D C55D 117.00(17) . . ?
O1D C1D N1D 120.9(2) . . ?
O1D C1D C2D 122.7(2) . . ?
N1D C1D C2D 116.3(2) . . ?
C3D C2D C21D 120.3(2) . . ?
C3D C2D C1D 119.1(2) . . ?
C21D C2D C1D 120.6(2) . . ?
C2D C3D C4D 120.4(2) . . ?
C2D C3D H3D 119.8 . . ?
C4D C3D H3D 119.8 . . ?
C5D C4D C3D 121.6(2) . . ?
C5D C4D H4D 119.2 . . ?
C3D C4D H4D 119.2 . . ?
C4D C5D C22D 119.0(2) . . ?
C4D C5D C6D 121.9(2) . . ?
C22D C5D C6D 119.1(2) . . ?
C7D C6D C23D 118.8(2) . . ?
C7D C6D C5D 122.3(2) . . ?
C23D C6D C5D 118.9(2) . . ?
C6D C7D C8D 122.0(2) . . ?
C6D C7D H7D 119.0 . . ?
C8D C7D H7D 119.0 . . ?
C9D C8D C7D 120.0(2) . . ?
C9D C8D H8D 120.0 . . ?
C7D C8D H8D 120.0 . . ?
C8D C9D C24D 120.2(2) . . ?
C8D C9D C10D 119.2(2) . . ?
C24D C9D C10D 120.6(2) . . ?
O2D C10D N2D 120.58(19) . . ?
O2D C10D C9D 123.2(2) . . ?
N2D C10D C9D 116.27(19) . . ?
O3D C11D N2D 120.69(19) . . ?
O3D C11D C12D 122.8(2) . . ?
N2D C11D C12D 116.53(19) . . ?
C13D C12D C24D 120.17(19) . . ?
C13D C12D C11D 119.2(2) . . ?
C24D C12D C11D 120.65(19) . . ?
C12D C13D C14D 120.3(2) . . ?
C12D C13D H13D 119.9 . . ?
C14D C13D H13D 119.9 . . ?
C15D C14D C13D 121.5(2) . . ?
C15D C14D H14D 119.2 . . ?
C13D C14D H14D 119.2 . . ?
C14D C15D C23D 119.10(19) . . ?
C14D C15D C16D 122.0(2) . . ?
C23D C15D C16D 118.9(2) . . ?
C17D C16D C22D 118.9(2) . . ?
C17D C16D C15D 122.2(2) . . ?
C22D C16D C15D 118.84(19) . . ?
C16D C17D C18D 121.6(2) . . ?
C16D C17D H17D 119.2 . . ?
C18D C17D H17D 119.2 . . ?
C19D C18D C17D 120.6(2) . . ?
C19D C18D H18D 119.7 . . ?
C17D C18D H18D 119.7 . . ?
C18D C19D C21D 119.7(2) . . ?
C18D C19D C20D 120.2(2) . . ?
C21D C19D C20D 120.1(2) . . ?
O4D C20D N1D 120.7(2) . . ?
O4D C20D C19D 123.1(2) . . ?
N1D C20D C19D 116.3(2) . . ?
C2D C21D C19D 120.3(2) . . ?
C2D C21D C22D 119.7(2) . . ?
C19D C21D C22D 120.0(2) . . ?
C16D C22D C21D 119.0(2) . . ?
C16D C22D C5D 122.1(2) . . ?
C21D C22D C5D 118.9(2) . . ?
C6D C23D C24D 118.9(2) . . ?
C6D C23D C15D 122.05(19) . . ?
C24D C23D C15D 119.0(2) . . ?
C12D C24D C9D 120.19(19) . . ?
C12D C24D C23D 119.82(19) . . ?
C9D C24D C23D 120.0(2) . . ?
C30D C25D C26D 123.1(2) . . ?
C30D C25D N1D 117.3(2) . . ?
C26D C25D N1D 119.6(2) . . ?
C25D C26D C27D 116.9(2) . . ?
C25D C26D C31D 123.6(2) . . ?
C27D C26D C31D 119.5(2) . . ?
C28D C27D C26D 121.0(2) . . ?
C28D C27D H27D 119.5 . . ?
C26D C27D H27D 119.5 . . ?
C27D C28D C29D 120.6(2) . . ?
C27D C28D H28D 119.7 . . ?
C29D C28D H28D 119.7 . . ?
C28D C29D C30D 120.3(3) . . ?
C28D C29D H29D 119.8 . . ?
C30D C29D H29D 119.8 . . ?
C25D C30D C29D 118.0(2) . . ?
C25D C30D C43D 120.8(2) . . ?
C29D C30D C43D 121.2(2) . . ?
C36D C31D C32D 117.6(3) . . ?
C36D C31D C26D 120.0(2) . . ?
C32D C31D C26D 122.3(3) . . ?
C33D C32D C31D 121.0(3) . . ?
C33D C32D H32D 119.5 . . ?
C31D C32D H32D 119.5 . . ?
C32D C33D C34D 121.9(3) . . ?
C32D C33D H33D 119.1 . . ?
C34D C33D H33D 119.1 . . ?
C33D C34D C35D 117.5(3) . . ?
C33D C34D C37D 122.0(3) . . ?
C35D C34D C37D 120.5(3) . . ?
C36D C35D C34D 121.2(3) . . ?
C36D C35D H35D 119.4 . . ?
C34D C35D H35D 119.4 . . ?
C35D C36D C31D 120.8(3) . . ?
C35D C36D H36D 119.6 . . ?
C31D C36D H36D 119.6 . . ?
C38D C37D C34D 108.0(3) . . ?
C34D C37D C38H 118.9(3) . . ?
C38D C37D H37I 110.1 . . ?
C34D C37D H37I 110.1 . . ?
C38D C37D H37J 110.1 . . ?
C34D C37D H37J 110.1 . . ?
H37I C37D H37J 108.4 . . ?
C34D C37D H37K 107.6 . . ?
C38H C37D H37K 107.6 . . ?
C34D C37D H37L 107.6 . . ?
C38H C37D H37L 107.6 . . ?
H37K C37D H37L 107.0 . . ?
C37D C38D C39D 105.8(4) . . ?
C37D C38D H38K 110.6 . . ?
C39D C38D H38K 110.6 . . ?
C37D C38D H38L 110.6 . . ?
C39D C38D H38L 110.6 . . ?
H38K C38D H38L 108.7 . . ?
C40D C39D C38D 111.5(5) . . ?
C40D C39D H39K 109.3 . . ?
C38D C39D H39K 109.3 . . ?
C40D C39D H39L 109.3 . . ?
C38D C39D H39L 109.3 . . ?
H39K C39D H39L 108.0 . . ?
C39D C40D C41D 111.8(5) . . ?
C39D C40D H40K 109.3 . . ?
C41D C40D H40K 109.3 . . ?
C39D C40D H40L 109.3 . . ?
C41D C40D H40L 109.3 . . ?
H40K C40D H40L 107.9 . . ?
C42D C41D C40D 116.1(5) . . ?
C42D C41D H41K 108.3 . . ?
C40D C41D H41K 108.3 . . ?
C42D C41D H41L 108.3 . . ?
C40D C41D H41L 108.3 . . ?
H41K C41D H41L 107.4 . . ?
C41D C42D H42P 109.5 . . ?
C41D C42D H42Q 109.5 . . ?
H42P C42D H42Q 109.5 . . ?
C41D C42D H42R 109.5 . . ?
H42P C42D H42R 109.5 . . ?
H42Q C42D H42R 109.5 . . ?
C39H C38H C37D 119.5(5) . . ?
C39H C38H H38M 107.4 . . ?
C37D C38H H38M 107.4 . . ?
C39H C38H H38N 107.4 . . ?
C37D C38H H38N 107.4 . . ?
H38M C38H H38N 107.0 . . ?
C40H C39H C38H 118.4(5) . . ?
C40H C39H H39M 107.7 . . ?
C38H C39H H39M 107.7 . . ?
C40H C39H H39N 107.7 . . ?
C38H C39H H39N 107.7 . . ?
H39M C39H H39N 107.1 . . ?
C41H C40H C39H 114.4(6) . . ?
C41H C40H H40M 108.7 . . ?
C39H C40H H40M 108.7 . . ?
C41H C40H H40N 108.7 . . ?
C39H C40H H40N 108.7 . . ?
H40M C40H H40N 107.6 . . ?
C40H C41H C42H 114.3(10) . . ?
C40H C41H H41M 108.7 . . ?
C42H C41H H41M 108.7 . . ?
C40H C41H H41N 108.7 . . ?
C42H C41H H41N 108.7 . . ?
H41M C41H H41N 107.6 . . ?
C41H C42H H42S 109.5 . . ?
C41H C42H H42T 109.5 . . ?
H42S C42H H42T 109.5 . . ?
C41H C42H H42U 109.5 . . ?
H42S C42H H42U 109.5 . . ?
H42T C42H H42U 109.5 . . ?
C44D C43D C48D 118.1(2) . . ?
C44D C43D C30D 121.8(2) . . ?
C48D C43D C30D 120.0(2) . . ?
C45D C44D C43D 120.6(2) . . ?
C45D C44D H44D 119.7 . . ?
C43D C44D H44D 119.7 . . ?
C44D C45D C46D 121.4(2) . . ?
C44D C45D H45D 119.3 . . ?
C46D C45D H45D 119.3 . . ?
C45D C46D C47D 117.6(3) . . ?
C45D C46D C49D 120.5(2) . . ?
C47D C46D C49D 121.9(3) . . ?
C48D C47D C46D 121.2(3) . . ?
C48D C47D H47D 119.4 . . ?
C46D C47D H47D 119.4 . . ?
C47D C48D C43D 121.0(2) . . ?
C47D C48D H48D 119.5 . . ?
C43D C48D H48D 119.5 . . ?
C46D C49D C50D 115.4(2) . . ?
C46D C49D H49G 108.4 . . ?
C50D C49D H49G 108.4 . . ?
C46D C49D H49H 108.4 . . ?
C50D C49D H49H 108.4 . . ?
H49G C49D H49H 107.5 . . ?
C51D C50D C49D 112.8(3) . . ?
C51D C50D H50I 109.0 . . ?
C49D C50D H50I 109.0 . . ?
C51D C50D H50J 109.0 . . ?
C49D C50D H50J 109.0 . . ?
H50I C50D H50J 107.8 . . ?
C50D C51D C52D 114.3(3) . . ?
C50D C51D H51I 108.7 . . ?
C52D C51D H51I 108.7 . . ?
C50D C51D H51J 108.7 . . ?
C52D C51D H51J 108.7 . . ?
H51I C51D H51J 107.6 . . ?
C53D C52D C51D 117.8(3) . . ?
C53D C52D H52I 107.9 . . ?
C51D C52D H52I 107.9 . . ?
C53D C52D H52J 107.9 . . ?
C51D C52D H52J 107.9 . . ?
H52I C52D H52J 107.2 . . ?
C52D C53D C54D 114.7(4) . . ?
C52D C53D H53I 108.6 . . ?
C54D C53D H53I 108.6 . . ?
C52D C53D H53J 108.6 . . ?
C54D C53D H53J 108.6 . . ?
H53I C53D H53J 107.6 . . ?
C53D C54D H54M 109.5 . . ?
C53D C54D H54N 109.5 . . ?
H54M C54D H54N 109.5 . . ?
C53D C54D H54O 109.5 . . ?
H54M C54D H54O 109.5 . . ?
H54N C54D H54O 109.5 . . ?
C56D C55D C60D 122.5(2) . . ?
C56D C55D N2D 119.8(2) . . ?
C60D C55D N2D 117.7(2) . . ?
C55D C56D C57D 118.1(2) . . ?
C55D C56D C73D 123.88(19) . . ?
C57D C56D C73D 118.0(2) . . ?
C58D C57D C56D 120.4(2) . . ?
C58D C57D H57D 119.8 . . ?
C56D C57D H57D 119.8 . . ?
C59D C58D C57D 120.3(2) . . ?
C59D C58D H58D 119.8 . . ?
C57D C58D H58D 119.8 . . ?
C58D C59D C60D 120.8(2) . . ?
C58D C59D H59D 119.6 . . ?
C60D C59D H59D 119.6 . . ?
C55D C60D C59D 117.8(2) . . ?
C55D C60D C61D 122.6(2) . . ?
C59D C60D C61D 119.5(2) . . ?
C66D C61D C62D 118.0(2) . . ?
C66D C61D C60D 121.2(2) . . ?
C62D C61D C60D 120.6(2) . . ?
C63D C62D C61D 120.8(2) . . ?
C63D C62D H62D 119.6 . . ?
C61D C62D H62D 119.6 . . ?
C62D C63D C64D 121.7(2) . . ?
C62D C63D H63D 119.2 . . ?
C64D C63D H63D 119.2 . . ?
C65D C64D C63D 117.2(2) . . ?
C65D C64D C67D 122.6(2) . . ?
C63D C64D C67D 120.1(2) . . ?
C66D C65D C64D 121.4(2) . . ?
C66D C65D H65D 119.3 . . ?
C64D C65D H65D 119.3 . . ?
C61D C66D C65D 120.8(2) . . ?
C61D C66D H66D 119.6 . . ?
C65D C66D H66D 119.6 . . ?
C64D C67D C68D 116.8(2) . . ?
C64D C67D H67I 108.1 . . ?
C68D C67D H67I 108.1 . . ?
C64D C67D H67J 108.1 . . ?
C68D C67D H67J 108.1 . . ?
H67I C67D H67J 107.3 . . ?
C67D C68D C69D 111.5(2) . . ?
C67D C68D H68I 109.3 . . ?
C69D C68D H68I 109.3 . . ?
C67D C68D H68J 109.3 . . ?
C69D C68D H68J 109.3 . . ?
H68I C68D H68J 108.0 . . ?
C70D C69D C68D 116.3(3) . . ?
C70D C69D H69K 108.2 . . ?
C68D C69D H69K 108.2 . . ?
C70D C69D H69L 108.2 . . ?
C68D C69D H69L 108.2 . . ?
H69K C69D H69L 107.4 . . ?
C71D C70D C69D 114.3(3) . . ?
C71D C70D H70K 108.7 . . ?
C69D C70D H70K 108.7 . . ?
C71D C70D H70L 108.7 . . ?
C69D C70D H70L 108.7 . . ?
H70K C70D H70L 107.6 . . ?
C70D C71D C72D 113.0(4) . . ?
C70D C71D H71K 109.0 . . ?
C72D C71D H71K 109.0 . . ?
C70D C71D H71L 109.0 . . ?
C72D C71D H71L 109.0 . . ?
H71K C71D H71L 107.8 . . ?
C71D C72D H72P 109.5 . . ?
C71D C72D H72Q 109.5 . . ?
H72P C72D H72Q 109.5 . . ?
C71D C72D H72R 109.5 . . ?
H72P C72D H72R 109.5 . . ?
H72Q C72D H72R 109.5 . . ?
C78D C73D C74D 118.4(2) . . ?
C78D C73D C56D 118.8(2) . . ?
C74D C73D C56D 122.7(2) . . ?
C75D C74D C73D 119.9(2) . . ?
C75D C74D H74D 120.1 . . ?
C73D C74D H74D 120.1 . . ?
C74D C75D C76D 122.2(2) . . ?
C74D C75D H75D 118.9 . . ?
C76D C75D H75D 118.9 . . ?
C75D C76D C77D 117.5(2) . . ?
C75D C76D C79D 120.8(2) . . ?
C77D C76D C79D 121.7(2) . . ?
C78D C77D C76D 120.8(2) . . ?
C78D C77D H77D 119.6 . . ?
C76D C77D H77D 119.6 . . ?
C77D C78D C73D 121.2(2) . . ?
C77D C78D H78D 119.4 . . ?
C73D C78D H78D 119.4 . . ?
C76D C79D C80D 115.69(19) . . ?
C76D C79D H79G 108.4 . . ?
C80D C79D H79G 108.4 . . ?
C76D C79D H79H 108.4 . . ?
C80D C79D H79H 108.4 . . ?
H79G C79D H79H 107.4 . . ?
C81D C80D C79D 113.0(2) . . ?
C81D C80D H80G 109.0 . . ?
C79D C80D H80G 109.0 . . ?
C81D C80D H80H 109.0 . . ?
C79D C80D H80H 109.0 . . ?
H80G C80D H80H 107.8 . . ?
C80D C81D C82D 114.6(2) . . ?
C80D C81D H81G 108.6 . . ?
C82D C81D H81G 108.6 . . ?
C80D C81D H81H 108.6 . . ?
C82D C81D H81H 108.6 . . ?
H81G C81D H81H 107.6 . . ?
C83D C82D C81D 112.4(2) . . ?
C83D C82D H82G 109.1 . . ?
C81D C82D H82G 109.1 . . ?
C83D C82D H82H 109.1 . . ?
C81D C82D H82H 109.1 . . ?
H82G C82D H82H 107.8 . . ?
C82D C83D C84D 114.1(2) . . ?
C82D C83D H83G 108.7 . . ?
C84D C83D H83G 108.7 . . ?
C82D C83D H83H 108.7 . . ?
C84D C83D H83H 108.7 . . ?
H83G C83D H83H 107.6 . . ?
C83D C84D H84J 109.5 . . ?
C83D C84D H84K 109.5 . . ?
H84J C84D H84K 109.5 . . ?
C83D C84D H84L 109.5 . . ?
H84J C84D H84L 109.5 . . ?
H84K C84D H84L 109.5 . . ?
C1M O1M H1M 109.5 . . ?
O1M C1M H1MA 109.5 . . ?
O1M C1M H1MB 109.5 . . ?
H1MA C1M H1MB 109.5 . . ?
O1M C1M H1MC 109.5 . . ?
H1MA C1M H1MC 109.5 . . ?
H1MB C1M H1MC 109.5 . . ?
C2M O2M H2M 109.5 . . ?
O2M C2M H2MA 109.5 . . ?
O2M C2M H2MB 109.5 . . ?
H2MA C2M H2MB 109.5 . . ?
O2M C2M H2MC 109.5 . . ?
H2MA C2M H2MC 109.5 . . ?
H2MB C2M H2MC 109.5 . . ?

loop_
_geom_bond_atom_site_label_1
_geom_bond_atom_site_label_2
_geom_bond_distance
_geom_bond_site_symmetry_2
_geom_bond_publ_flag
N1A C1A 1.402(3) . ?
N1A C20A 1.405(3) . ?
N1A C25A 1.456(3) . ?
N2A C11A 1.403(3) . ?
N2A C10A 1.405(3) . ?
N2A C55A 1.448(3) . ?
O1A C1A 1.220(3) . ?
O2A C10A 1.219(3) . ?
O3A C11A 1.220(3) . ?
O4A C20A 1.216(3) . ?
C1A C2A 1.475(3) . ?
C2A C3A 1.378(3) . ?
C2A C21A 1.419(3) . ?
C3A C4A 1.397(3) . ?
C3A H3A 0.9500 . ?
C4A C5A 1.388(3) . ?
C4A H4A 0.9500 . ?
C5A C22A 1.429(3) . ?
C5A C6A 1.474(3) . ?
C6A C7A 1.393(3) . ?
C6A C23A 1.426(3) . ?
C7A C8A 1.392(3) . ?
C7A H7A 0.9500 . ?
C8A C9A 1.375(3) . ?
C8A H8A 0.9500 . ?
C9A C24A 1.421(3) . ?
C9A C10A 1.476(3) . ?
C11A C12A 1.472(3) . ?
C12A C13A 1.377(3) . ?
C12A C24A 1.416(3) . ?
C13A C14A 1.393(3) . ?
C13A H13A 0.9500 . ?
C14A C15A 1.391(3) . ?
C14A H14A 0.9500 . ?
C15A C23A 1.435(3) . ?
C15A C16A 1.465(3) . ?
C16A C17A 1.392(3) . ?
C16A C22A 1.433(3) . ?
C17A C18A 1.391(3) . ?
C17A H17A 0.9500 . ?
C18A C19A 1.376(3) . ?
C18A H18A 0.9500 . ?
C19A C21A 1.419(3) . ?
C19A C20A 1.474(3) . ?
C21A C22A 1.419(3) . ?
C23A C24A 1.419(3) . ?
C25A C30A 1.394(3) . ?
C25A C26A 1.396(3) . ?
C26A C27A 1.393(3) . ?
C26A C31A 1.490(3) . ?
C27A C28A 1.387(3) . ?
C27A H27A 0.9500 . ?
C28A C29A 1.389(3) . ?
C28A H28A 0.9500 . ?
C29A C30A 1.398(3) . ?
C29A H29A 0.9500 . ?
C30A C43A 1.493(3) . ?
C31A C32A 1.396(3) . ?
C31A C36A 1.401(3) . ?
C32A C33A 1.385(3) . ?
C32A H32A 0.9500 . ?
C33A C34A 1.394(3) . ?
C33A H33A 0.9500 . ?
C34A C35A 1.392(3) . ?
C34A C37A 1.511(3) . ?
C35A C36A 1.388(3) . ?
C35A H35A 0.9500 . ?
C36A H36A 0.9500 . ?
C37A C38E 1.502(7) . ?
C37A C38A 1.522(4) . ?
C37A H37E 0.9900 . ?
C37A H37F 0.9900 . ?
C37A H37G 0.9900 . ?
C37A H37H 0.9900 . ?
C38A C39A 1.518(3) . ?
C38A H38G 0.9900 . ?
C38A H38H 0.9900 . ?
C39A C40A 1.526(4) . ?
C39A H39G 0.9900 . ?
C39A H39H 0.9900 . ?
C40A C41A 1.524(4) . ?
C40A H40G 0.9900 . ?
C40A H40H 0.9900 . ?
C41A C42A 1.532(5) . ?
C41A H41G 0.9900 . ?
C41A H41H 0.9900 . ?
C42A H42J 0.9800 . ?
C42A H42K 0.9800 . ?
C42A H42L 0.9800 . ?
C38E C39E 1.517(7) . ?
C38E H38I 0.9900 . ?
C38E H38J 0.9900 . ?
C39E C40E 1.519(8) . ?
C39E H39I 0.9900 . ?
C39E H39J 0.9900 . ?
C40E C41E 1.520(8) . ?
C40E H40I 0.9900 . ?
C40E H40J 0.9900 . ?
C41E C42E 1.521(8) . ?
C41E H41I 0.9900 . ?
C41E H41J 0.9900 . ?
C42E H42M 0.9800 . ?
C42E H42N 0.9800 . ?
C42E H42O 0.9800 . ?
C43A C44A 1.393(3) . ?
C43A C48A 1.395(3) . ?
C44A C45A 1.388(3) . ?
C44A H44A 0.9500 . ?
C45A C46A 1.390(3) . ?
C45A H45A 0.9500 . ?
C46A C47A 1.394(3) . ?
C46A C49A 1.514(3) . ?
C47A C48A 1.386(3) . ?
C47A H47A 0.9500 . ?
C48A H48A 0.9500 . ?
C49A C50A 1.528(3) . ?
C49A H49E 0.9900 . ?
C49A H49F 0.9900 . ?
C50A C51A 1.528(3) . ?
C50A H50G 0.9900 . ?
C50A H50H 0.9900 . ?
C51A C52A 1.519(3) . ?
C51A H51G 0.9900 . ?
C51A H51H 0.9900 . ?
C52A C53A 1.521(3) . ?
C52A H52G 0.9900 . ?
C52A H52H 0.9900 . ?
C53A C54A 1.517(4) . ?
C53A H53G 0.9900 . ?
C53A H53H 0.9900 . ?
C54A H54J 0.9800 . ?
C54A H54K 0.9800 . ?
C54A H54L 0.9800 . ?
C55A C56A 1.396(3) . ?
C55A C60A 1.402(3) . ?
C56A C57A 1.395(3) . ?
C56A C73A 1.488(3) . ?
C57A C58A 1.389(3) . ?
C57A H57A 0.9500 . ?
C58A C59A 1.382(3) . ?
C58A H58A 0.9500 . ?
C59A C60A 1.395(3) . ?
C59A H59A 0.9500 . ?
C60A C61A 1.491(3) . ?
C61A C62A 1.391(3) . ?
C61A C66A 1.393(3) . ?
C62A C63A 1.396(3) . ?
C62A H62A 0.9500 . ?
C63A C64A 1.390(3) . ?
C63A H63A 0.9500 . ?
C64A C65A 1.392(3) . ?
C64A C67A 1.516(3) . ?
C65A C66A 1.381(3) . ?
C65A H65A 0.9500 . ?
C66A H66A 0.9500 . ?
C67A C68A 1.532(3) . ?
C67A H67G 0.9900 . ?
C67A H67H 0.9900 . ?
C68A C69A 1.523(3) . ?
C68A H68G 0.9900 . ?
C68A H68H 0.9900 . ?
C69A C70A 1.514(4) . ?
C69A H69I 0.9900 . ?
C69A H69J 0.9900 . ?
C70A C71A 1.529(3) . ?
C70A H70I 0.9900 . ?
C70A H70J 0.9900 . ?
C71A C72A 1.503(4) . ?
C71A H71I 0.9900 . ?
C71A H71J 0.9900 . ?
C72A H72M 0.9800 . ?
C72A H72N 0.9800 . ?
C72A H72O 0.9800 . ?
C73A C78A 1.393(3) . ?
C73A C74A 1.399(3) . ?
C74A C75A 1.384(3) . ?
C74A H74A 0.9500 . ?
C75A C76A 1.387(3) . ?
C75A H75A 0.9500 . ?
C76A C77A 1.392(3) . ?
C76A C79A 1.511(3) . ?
C77A C78A 1.386(3) . ?
C77A H77A 0.9500 . ?
C78A H78A 0.9500 . ?
C79A C80A 1.532(3) . ?
C79A H79E 0.9900 . ?
C79A H79F 0.9900 . ?
C80A C81A 1.526(3) . ?
C80A H80E 0.9900 . ?
C80A H80F 0.9900 . ?
C81A C82A 1.531(3) . ?
C81A H81E 0.9900 . ?
C81A H81F 0.9900 . ?
C82A C83A 1.514(4) . ?
C82A H82E 0.9900 . ?
C82A H82F 0.9900 . ?
C83A C84A 1.524(4) . ?
C83A H83E 0.9900 . ?
C83A H83F 0.9900 . ?
C84A H84G 0.9800 . ?
C84A H84H 0.9800 . ?
C84A H84I 0.9800 . ?
N1B C20B 1.398(3) . ?
N1B C1B 1.398(3) . ?
N1B C25B 1.458(3) . ?
N2B C10B 1.396(3) . ?
N2B C11B 1.410(3) . ?
N2B C55B 1.454(3) . ?
O1B C1B 1.216(3) . ?
O2B C10B 1.221(3) . ?
O3B C11B 1.209(3) . ?
O4B C20B 1.215(3) . ?
C1B C2B 1.486(3) . ?
C2B C3B 1.377(3) . ?
C2B C21B 1.414(3) . ?
C3B C4B 1.396(3) . ?
C3B H3B 0.9500 . ?
C4B C5B 1.384(3) . ?
C4B H4B 0.9500 . ?
C5B C22B 1.430(3) . ?
C5B C6B 1.481(3) . ?
C6B C7B 1.391(3) . ?
C6B C23B 1.424(3) . ?
C7B C8B 1.403(3) . ?
C7B H7B 0.9500 . ?
C8B C9B 1.370(3) . ?
C8B H8B 0.9500 . ?
C9B C24B 1.411(3) . ?
C9B C10B 1.484(3) . ?
C11B C12B 1.484(3) . ?
C12B C13B 1.382(3) . ?
C12B C24B 1.409(3) . ?
C13B C14B 1.397(3) . ?
C13B H13B 0.9500 . ?
C14B C15B 1.389(3) . ?
C14B H14B 0.9500 . ?
C15B C23B 1.430(3) . ?
C15B C16B 1.474(3) . ?
C16B C17B 1.393(3) . ?
C16B C22B 1.424(3) . ?
C17B C18B 1.395(3) . ?
C17B H17B 0.9500 . ?
C18B C19B 1.378(3) . ?
C18B H18B 0.9500 . ?
C19B C21B 1.412(3) . ?
C19B C20B 1.485(3) . ?
C21B C22B 1.424(3) . ?
C23B C24B 1.426(3) . ?
C25B C30B 1.392(3) . ?
C25B C26B 1.394(3) . ?
C26B C27B 1.402(3) . ?
C26B C31B 1.488(4) . ?
C27B C28B 1.381(4) . ?
C27B H27B 0.9500 . ?
C28B C29B 1.377(4) . ?
C28B H28B 0.9500 . ?
C29B C30B 1.408(3) . ?
C29B H29B 0.9500 . ?
C30B C43B 1.482(4) . ?
C31B C32B 1.375(4) . ?
C31B C36B 1.384(4) . ?
C32B C33B 1.392(4) . ?
C32B H32B 0.9500 . ?
C33B C34B 1.373(4) . ?
C33B H33B 0.9500 . ?
C34B C35B 1.366(4) . ?
C34B C37B 1.511(4) . ?
C35B C36B 1.383(4) . ?
C35B H35B 0.9500 . ?
C36B H36B 0.9500 . ?
C37B C38B 1.512(4) . ?
C37B H37A 0.9900 . ?
C37B H37B 0.9900 . ?
C38B C39B 1.524(4) . ?
C38B H38A 0.9900 . ?
C38B H38B 0.9900 . ?
C39B C40B 1.522(4) . ?
C39B H39A 0.9900 . ?
C39B H39B 0.9900 . ?
C40B C41B 1.524(4) . ?
C40B H40A 0.9900 . ?
C40B H40B 0.9900 . ?
C41B C42B 1.506(4) . ?
C41B H41A 0.9900 . ?
C41B H41B 0.9900 . ?
C42B H42A 0.9800 . ?
C42B H42B 0.9800 . ?
C42B H42C 0.9800 . ?
C43B C48B 1.392(3) . ?
C43B C44B 1.396(3) . ?
C44B C45B 1.389(4) . ?
C44B H44B 0.9500 . ?
C45B C46B 1.390(3) . ?
C45B H45B 0.9500 . ?
C46B C47B 1.389(4) . ?
C46B C49B 1.507(4) . ?
C47B C48B 1.381(4) . ?
C47B H47B 0.9500 . ?
C48B H48B 0.9500 . ?
C49B C50B 1.531(4) . ?
C49B H49A 0.9900 . ?
C49B H49B 0.9900 . ?
C50B C51F 1.512(7) . ?
C50B C51B 1.536(6) . ?
C50B H50A 0.9900 . ?
C50B H50B 0.9900 . ?
C50B H50C 0.9900 . ?
C50B H50D 0.9900 . ?
C51B C52B 1.551(5) . ?
C51B H51A 0.9900 . ?
C51B H51B 0.9900 . ?
C52B C53B 1.517(5) . ?
C52B H52A 0.9900 . ?
C52B H52B 0.9900 . ?
C53B C54B 1.525(6) . ?
C53B H53A 0.9900 . ?
C53B H53B 0.9900 . ?
C54B H54A 0.9800 . ?
C54B H54B 0.9800 . ?
C54B H54C 0.9800 . ?
C51F C52F 1.529(7) . ?
C51F H51C 0.9900 . ?
C51F H51D 0.9900 . ?
C52F C53F 1.522(6) . ?
C52F H52C 0.9900 . ?
C52F H52D 0.9900 . ?
C53F C54F 1.524(7) . ?
C53F H53C 0.9900 . ?
C53F H53D 0.9900 . ?
C54F H54D 0.9800 . ?
C54F H54E 0.9800 . ?
C54F H54F 0.9800 . ?
C55B C56B 1.396(3) . ?
C55B C60B 1.396(3) . ?
C56B C57B 1.393(3) . ?
C56B C73B 1.494(3) . ?
C57B C58B 1.384(3) . ?
C57B H57B 0.9500 . ?
C58B C59B 1.382(3) . ?
C58B H58B 0.9500 . ?
C59B C60B 1.398(3) . ?
C59B H59B 0.9500 . ?
C60B C61B 1.494(3) . ?
C61B C66B 1.392(3) . ?
C61B C62B 1.395(3) . ?
C62B C63B 1.386(3) . ?
C62B H62B 0.9500 . ?
C63B C64B 1.390(3) . ?
C63B H63B 0.9500 . ?
C64B C65B 1.387(4) . ?
C64B C67B 1.519(3) . ?
C65B C66B 1.401(3) . ?
C65B H65B 0.9500 . ?
C66B H66B 0.9500 . ?
C67B C68F 1.529(9) . ?
C67B C68B 1.564(4) . ?
C67B H67A 0.9900 . ?
C67B H67B 0.9900 . ?
C67B H67C 0.9900 . ?
C67B H67D 0.9900 . ?
C68B C69B 1.521(4) . ?
C68B H68A 0.9900 . ?
C68B H68B 0.9900 . ?
C69B C70B 1.525(7) . ?
C69B H69A 0.9900 . ?
C69B H69B 0.9900 . ?
C70B C71B 1.538(5) . ?
C70B H70A 0.9900 . ?
C70B H70B 0.9900 . ?
C71B C72B 1.500(6) . ?
C71B H71A 0.9900 . ?
C71B H71B 0.9900 . ?
C72B H72A 0.9800 . ?
C72B H72B 0.9800 . ?
C72B H72C 0.9800 . ?
C68F C69F 1.522(9) . ?
C68F H68C 0.9900 . ?
C68F H68D 0.9900 . ?
C69F C70F 1.520(9) . ?
C69F H69C 0.9900 . ?
C69F H69D 0.9900 . ?
C70F C71F 1.522(10) . ?
C70F H70C 0.9900 . ?
C70F H70D 0.9900 . ?
C71F C72F 1.522(10) . ?
C71F H71C 0.9900 . ?
C71F H71D 0.9900 . ?
C72F H72D 0.9800 . ?
C72F H72E 0.9800 . ?
C72F H72F 0.9800 . ?
C73B C74B 1.392(3) . ?
C73B C78B 1.394(3) . ?
C74B C75B 1.388(3) . ?
C74B H74B 0.9500 . ?
C75B C76B 1.393(3) . ?
C75B H75B 0.9500 . ?
C76B C77B 1.388(3) . ?
C76B C79B 1.513(3) . ?
C77B C78B 1.395(3) . ?
C77B H77B 0.9500 . ?
C78B H78B 0.9500 . ?
C79B C80B 1.527(3) . ?
C79B H79A 0.9900 . ?
C79B H79B 0.9900 . ?
C80B C81B 1.519(3) . ?
C80B H80A 0.9900 . ?
C80B H80B 0.9900 . ?
C81B C82B 1.532(3) . ?
C81B H81A 0.9900 . ?
C81B H81B 0.9900 . ?
C82B C83B 1.507(3) . ?
C82B H82A 0.9900 . ?
C82B H82B 0.9900 . ?
C83B C84B 1.516(4) . ?
C83B H83A 0.9900 . ?
C83B H83B 0.9900 . ?
C84B H84A 0.9800 . ?
C84B H84B 0.9800 . ?
C84B H84C 0.9800 . ?
N1C C1C 1.401(3) . ?
N1C C20C 1.407(3) . ?
N1C C25C 1.455(3) . ?
N2C C10C 1.397(3) . ?
N2C C11C 1.399(3) . ?
N2C C55C 1.461(3) . ?
O1C C1C 1.214(3) . ?
O2C C10C 1.221(3) . ?
O3C C11C 1.219(3) . ?
O4C C20C 1.218(3) . ?
C1C C2C 1.479(3) . ?
C2C C3C 1.381(3) . ?
C2C C21C 1.414(3) . ?
C3C C4C 1.392(3) . ?
C3C H3C 0.9500 . ?
C4C C5C 1.388(3) . ?
C4C H4C 0.9500 . ?
C5C C22C 1.431(3) . ?
C5C C6C 1.468(3) . ?
C6C C7C 1.393(3) . ?
C6C C23C 1.426(3) . ?
C7C C8C 1.396(3) . ?
C7C H7C 0.9500 . ?
C8C C9C 1.374(3) . ?
C8C H8C 0.9500 . ?
C9C C24C 1.418(3) . ?
C9C C10C 1.480(3) . ?
C11C C12C 1.473(3) . ?
C12C C13C 1.383(3) . ?
C12C C24C 1.412(3) . ?
C13C C14C 1.394(4) . ?
C13C H13C 0.9500 . ?
C14C C15C 1.388(3) . ?
C14C H14C 0.9500 . ?
C15C C23C 1.432(3) . ?
C15C C16C 1.470(3) . ?
C16C C17C 1.391(3) . ?
C16C C22C 1.428(3) . ?
C17C C18C 1.393(3) . ?
C17C H17C 0.9500 . ?
C18C C19C 1.375(3) . ?
C18C H18C 0.9500 . ?
C19C C21C 1.417(3) . ?
C19C C20C 1.476(3) . ?
C21C C22C 1.422(3) . ?
C23C C24C 1.419(3) . ?
C25C C30C 1.392(3) . ?
C25C C26C 1.401(3) . ?
C26C C27C 1.394(3) . ?
C26C C31C 1.494(3) . ?
C27C C28C 1.390(3) . ?
C27C H27C 0.9500 . ?
C28C C29C 1.387(3) . ?
C28C H28C 0.9500 . ?
C29C C30C 1.398(3) . ?
C29C H29C 0.9500 . ?
C30C C43C 1.500(3) . ?
C31C C32C 1.392(3) . ?
C31C C36C 1.398(3) . ?
C32C C33C 1.391(3) . ?
C32C H32C 0.9500 . ?
C33C C34C 1.394(3) . ?
C33C H33C 0.9500 . ?
C34C C35C 1.388(3) . ?
C34C C37C 1.515(3) . ?
C35C C36C 1.385(3) . ?
C35C H35C 0.9500 . ?
C36C H36C 0.9500 . ?
C37C C38C 1.525(4) . ?
C37C H37C 0.9900 . ?
C37C H37D 0.9900 . ?
C38C C39C 1.522(5) . ?
C38C C39G 1.526(7) . ?
C38C H38C 0.9900 . ?
C38C H38D 0.9900 . ?
C38C H38E 0.9900 . ?
C38C H38F 0.9900 . ?
C39C C40C 1.520(6) . ?
C39C H39C 0.9900 . ?
C39C H39D 0.9900 . ?
C40C C41C 1.488(5) . ?
C40C H40C 0.9900 . ?
C40C H40D 0.9900 . ?
C41C C42C 1.506(5) . ?
C41C H41C 0.9900 . ?
C41C H41D 0.9900 . ?
C42C H42D 0.9800 . ?
C42C H42E 0.9800 . ?
C42C H42F 0.9800 . ?
C39G C40G 1.511(7) . ?
C39G H39E 0.9900 . ?
C39G H39F 0.9900 . ?
C40G C41G 1.490(7) . ?
C40G H40E 0.9900 . ?
C40G H40F 0.9900 . ?
C41G C42G 1.483(8) . ?
C41G H41E 0.9900 . ?
C41G H41F 0.9900 . ?
C42G H42G 0.9800 . ?
C42G H42H 0.9800 . ?
C42G H42I 0.9800 . ?
C43C C48C 1.391(3) . ?
C43C C44C 1.395(3) . ?
C44C C45C 1.382(3) . ?
C44C H44C 0.9500 . ?
C45C C46C 1.401(3) . ?
C45C H45C 0.9500 . ?
C46C C47C 1.394(3) . ?
C46C C49C 1.513(3) . ?
C47C C48C 1.393(3) . ?
C47C H47C 0.9500 . ?
C48C H48C 0.9500 . ?
C49C C50C 1.510(3) . ?
C49C H49C 0.9900 . ?
C49C H49D 0.9900 . ?
C50C C51C 1.507(3) . ?
C50C H50E 0.9900 . ?
C50C H50F 0.9900 . ?
C51C C52C 1.496(4) . ?
C51C H51E 0.9900 . ?
C51C H51F 0.9900 . ?
C52C C53C 1.498(4) . ?
C52C H52E 0.9900 . ?
C52C H52F 0.9900 . ?
C53C C54C 1.478(4) . ?
C53C H53E 0.9900 . ?
C53C H53F 0.9900 . ?
C54C H54G 0.9800 . ?
C54C H54H 0.9800 . ?
C54C H54I 0.9800 . ?
C55C C56C 1.384(4) . ?
C55C C60C 1.393(4) . ?
C56C C57C 1.406(4) . ?
C56C C73C 1.490(4) . ?
C57C C58C 1.381(5) . ?
C57C H57C 0.9500 . ?
C58C C59C 1.372(5) . ?
C58C H58C 0.9500 . ?
C59C C60C 1.413(4) . ?
C59C H59C 0.9500 . ?
C60C C61C 1.477(4) . ?
C61C C62C 1.399(4) . ?
C61C C66C 1.399(4) . ?
C62C C63C 1.381(5) . ?
C62C H62C 0.9500 . ?
C63C C64C 1.392(5) . ?
C63C H63C 0.9500 . ?
C64C C65C 1.399(4) . ?
C64C C67C 1.509(5) . ?
C65C C66C 1.386(5) . ?
C65C H65C 0.9500 . ?
C66C H66C 0.9500 . ?
C67C C68C 1.521(5) . ?
C67C H67E 0.9900 . ?
C67C H67F 0.9900 . ?
C68C C69C 1.528(5) . ?
C68C H68E 0.9900 . ?
C68C H68F 0.9900 . ?
C69C C70C 1.529(6) . ?
C69C C70G 1.541(6) . ?
C69C H69E 0.9900 . ?
C69C H69F 0.9900 . ?
C69C H69G 0.9900 . ?
C69C H69H 0.9900 . ?
C70C C71C 1.526(7) . ?
C70C H70E 0.9900 . ?
C70C H70F 0.9900 . ?
C71C C72C 1.534(6) . ?
C71C H71E 0.9900 . ?
C71C H71F 0.9900 . ?
C72C H72G 0.9800 . ?
C72C H72H 0.9800 . ?
C72C H72I 0.9800 . ?
C70G C71G 1.525(7) . ?
C70G H70G 0.9900 . ?
C70G H70H 0.9900 . ?
C71G C72G 1.531(7) . ?
C71G H71G 0.9900 . ?
C71G H71H 0.9900 . ?
C72G H72J 0.9800 . ?
C72G H72K 0.9800 . ?
C72G H72L 0.9800 . ?
C73C C78C 1.383(4) . ?
C73C C74C 1.390(4) . ?
C74C C75C 1.378(5) . ?
C74C H74C 0.9500 . ?
C75C C76C 1.404(4) . ?
C75C H75C 0.9500 . ?
C76C C77C 1.373(4) . ?
C76C C79C 1.503(5) . ?
C77C C78C 1.379(5) . ?
C77C H77C 0.9500 . ?
C78C H78C 0.9500 . ?
C79C C80C 1.505(4) . ?
C79C H79C 0.9900 . ?
C79C H79D 0.9900 . ?
C80C C81C 1.513(5) . ?
C80C H80C 0.9900 . ?
C80C H80D 0.9900 . ?
C81C C82C 1.525(5) . ?
C81C H81C 0.9900 . ?
C81C H81D 0.9900 . ?
C82C C83C 1.514(4) . ?
C82C H82C 0.9900 . ?
C82C H82D 0.9900 . ?
C83C C84C 1.508(5) . ?
C83C H83C 0.9900 . ?
C83C H83D 0.9900 . ?
C84C H84D 0.9800 . ?
C84C H84E 0.9800 . ?
C84C H84F 0.9800 . ?
N1D C1D 1.399(3) . ?
N1D C20D 1.407(3) . ?
N1D C25D 1.460(3) . ?
N2D C11D 1.399(3) . ?
N2D C10D 1.408(3) . ?
N2D C55D 1.455(3) . ?
O1D C1D 1.215(3) . ?
O2D C10D 1.209(3) . ?
O3D C11D 1.218(3) . ?
O4D C20D 1.210(3) . ?
C1D C2D 1.479(3) . ?
C2D C3D 1.373(3) . ?
C2D C21D 1.412(3) . ?
C3D C4D 1.394(3) . ?
C3D H3D 0.9500 . ?
C4D C5D 1.389(3) . ?
C4D H4D 0.9500 . ?
C5D C22D 1.428(3) . ?
C5D C6D 1.473(3) . ?
C6D C7D 1.386(3) . ?
C6D C23D 1.426(3) . ?
C7D C8D 1.401(3) . ?
C7D H7D 0.9500 . ?
C8D C9D 1.376(3) . ?
C8D H8D 0.9500 . ?
C9D C24D 1.413(3) . ?
C9D C10D 1.481(3) . ?
C11D C12D 1.478(3) . ?
C12D C13D 1.379(3) . ?
C12D C24D 1.412(3) . ?
C13D C14D 1.399(3) . ?
C13D H13D 0.9500 . ?
C14D C15D 1.388(3) . ?
C14D H14D 0.9500 . ?
C15D C23D 1.428(3) . ?
C15D C16D 1.479(3) . ?
C16D C17D 1.391(3) . ?
C16D C22D 1.423(3) . ?
C17D C18D 1.396(3) . ?
C17D H17D 0.9500 . ?
C18D C19D 1.375(3) . ?
C18D H18D 0.9500 . ?
C19D C21D 1.418(3) . ?
C19D C20D 1.488(3) . ?
C21D C22D 1.425(3) . ?
C23D C24D 1.427(3) . ?
C25D C30D 1.390(4) . ?
C25D C26D 1.395(4) . ?
C26D C27D 1.408(3) . ?
C26D C31D 1.483(4) . ?
C27D C28D 1.380(4) . ?
C27D H27D 0.9500 . ?
C28D C29D 1.384(4) . ?
C28D H28D 0.9500 . ?
C29D C30D 1.399(3) . ?
C29D H29D 0.9500 . ?
C30D C43D 1.482(4) . ?
C31D C36D 1.390(4) . ?
C31D C32D 1.402(3) . ?
C32D C33D 1.374(4) . ?
C32D H32D 0.9500 . ?
C33D C34D 1.375(5) . ?
C33D H33D 0.9500 . ?
C34D C35D 1.404(4) . ?
C34D C37D 1.518(4) . ?
C35D C36D 1.384(4) . ?
C35D H35D 0.9500 . ?
C36D H36D 0.9500 . ?
C37D C38D 1.487(6) . ?
C37D C38H 1.576(6) . ?
C37D H37I 0.9900 . ?
C37D H37J 0.9900 . ?
C37D H37K 0.9900 . ?
C37D H37L 0.9900 . ?
C38D C39D 1.522(6) . ?
C38D H38K 0.9900 . ?
C38D H38L 0.9900 . ?
C39D C40D 1.519(6) . ?
C39D H39K 0.9900 . ?
C39D H39L 0.9900 . ?
C40D C41D 1.528(6) . ?
C40D H40K 0.9900 . ?
C40D H40L 0.9900 . ?
C41D C42D 1.521(6) . ?
C41D H41K 0.9900 . ?
C41D H41L 0.9900 . ?
C42D H42P 0.9800 . ?
C42D H42Q 0.9800 . ?
C42D H42R 0.9800 . ?
C38H C39H 1.548(6) . ?
C38H H38M 0.9900 . ?
C38H H38N 0.9900 . ?
C39H C40H 1.528(6) . ?
C39H H39M 0.9900 . ?
C39H H39N 0.9900 . ?
C40H C41H 1.509(6) . ?
C40H H40M 0.9900 . ?
C40H H40N 0.9900 . ?
C41H C42H 1.527(7) . ?
C41H H41M 0.9900 . ?
C41H H41N 0.9900 . ?
C42H H42S 0.9800 . ?
C42H H42T 0.9800 . ?
C42H H42U 0.9800 . ?
C43D C44D 1.393(3) . ?
C43D C48D 1.395(4) . ?
C44D C45D 1.387(4) . ?
C44D H44D 0.9500 . ?
C45D C46D 1.394(4) . ?
C45D H45D 0.9500 . ?
C46D C47D 1.394(4) . ?
C46D C49D 1.511(4) . ?
C47D C48D 1.380(4) . ?
C47D H47D 0.9500 . ?
C48D H48D 0.9500 . ?
C49D C50D 1.521(4) . ?
C49D H49G 0.9900 . ?
C49D H49H 0.9900 . ?
C50D C51D 1.510(4) . ?
C50D H50I 0.9900 . ?
C50D H50J 0.9900 . ?
C51D C52D 1.518(4) . ?
C51D H51I 0.9900 . ?
C51D H51J 0.9900 . ?
C52D C53D 1.508(5) . ?
C52D H52I 0.9900 . ?
C52D H52J 0.9900 . ?
C53D C54D 1.511(7) . ?
C53D H53I 0.9900 . ?
C53D H53J 0.9900 . ?
C54D H54M 0.9800 . ?
C54D H54N 0.9800 . ?
C54D H54O 0.9800 . ?
C55D C56D 1.391(3) . ?
C55D C60D 1.396(3) . ?
C56D C57D 1.404(3) . ?
C56D C73D 1.494(3) . ?
C57D C58D 1.389(3) . ?
C57D H57D 0.9500 . ?
C58D C59D 1.382(4) . ?
C58D H58D 0.9500 . ?
C59D C60D 1.402(3) . ?
C59D H59D 0.9500 . ?
C60D C61D 1.492(3) . ?
C61D C66D 1.389(3) . ?
C61D C62D 1.398(3) . ?
C62D C63D 1.378(4) . ?
C62D H62D 0.9500 . ?
C63D C64D 1.397(4) . ?
C63D H63D 0.9500 . ?
C64D C65D 1.393(3) . ?
C64D C67D 1.506(4) . ?
C65D C66D 1.391(3) . ?
C65D H65D 0.9500 . ?
C66D H66D 0.9500 . ?
C67D C68D 1.521(4) . ?
C67D H67I 0.9900 . ?
C67D H67J 0.9900 . ?
C68D C69D 1.522(4) . ?
C68D H68I 0.9900 . ?
C68D H68J 0.9900 . ?
C69D C70D 1.519(5) . ?
C69D H69K 0.9900 . ?
C69D H69L 0.9900 . ?
C70D C71D 1.500(5) . ?
C70D H70K 0.9900 . ?
C70D H70L 0.9900 . ?
C71D C72D 1.540(5) . ?
C71D H71K 0.9900 . ?
C71D H71L 0.9900 . ?
C72D H72P 0.9800 . ?
C72D H72Q 0.9800 . ?
C72D H72R 0.9800 . ?
C73D C78D 1.391(3) . ?
C73D C74D 1.395(3) . ?
C74D C75D 1.388(3) . ?
C74D H74D 0.9500 . ?
C75D C76D 1.390(3) . ?
C75D H75D 0.9500 . ?
C76D C77D 1.395(3) . ?
C76D C79D 1.513(3) . ?
C77D C78D 1.389(3) . ?
C77D H77D 0.9500 . ?
C78D H78D 0.9500 . ?
C79D C80D 1.525(3) . ?
C79D H79G 0.9900 . ?
C79D H79H 0.9900 . ?
C80D C81D 1.520(3) . ?
C80D H80G 0.9900 . ?
C80D H80H 0.9900 . ?
C81D C82D 1.524(3) . ?
C81D H81G 0.9900 . ?
C81D H81H 0.9900 . ?
C82D C83D 1.515(3) . ?
C82D H82G 0.9900 . ?
C82D H82H 0.9900 . ?
C83D C84D 1.526(3) . ?
C83D H83G 0.9900 . ?
C83D H83H 0.9900 . ?
C84D H84J 0.9800 . ?
C84D H84K 0.9800 . ?
C84D H84L 0.9800 . ?
O1M C1M 1.434(10) . ?
O1M H1M 0.8400 . ?
C1M H1MA 0.9800 . ?
C1M H1MB 0.9800 . ?
C1M H1MC 0.9800 . ?
O2M C2M 1.464(9) . ?
O2M H2M 0.8400 . ?
C2M H2MA 0.9800 . ?
C2M H2MB 0.9800 . ?
C2M H2MC 0.9800 . ?

loop_
_geom_torsion_atom_site_label_1
_geom_torsion_atom_site_label_2
_geom_torsion_atom_site_label_3
_geom_torsion_atom_site_label_4
_geom_torsion
_geom_torsion_site_symmetry_1
_geom_torsion_site_symmetry_2
_geom_torsion_site_symmetry_3
_geom_torsion_site_symmetry_4
_geom_torsion_publ_flag
C20A N1A C1A O1A 177.5(2) . . . . ?
C25A N1A C1A O1A 2.9(3) . . . . ?
C20A N1A C1A C2A -3.5(3) . . . . ?
C25A N1A C1A C2A -178.11(19) . . . . ?
O1A C1A C2A C3A 3.6(3) . . . . ?
N1A C1A C2A C3A -175.4(2) . . . . ?
O1A C1A C2A C21A -175.9(2) . . . . ?
N1A C1A C2A C21A 5.2(3) . . . . ?
C21A C2A C3A C4A 1.0(3) . . . . ?
C1A C2A C3A C4A -178.4(2) . . . . ?
C2A C3A C4A C5A 1.1(4) . . . . ?
C3A C4A C5A C22A -2.0(3) . . . . ?
C3A C4A C5A C6A 177.7(2) . . . . ?
C4A C5A C6A C7A 1.2(3) . . . . ?
C22A C5A C6A C7A -179.1(2) . . . . ?
C4A C5A C6A C23A -178.9(2) . . . . ?
C22A C5A C6A C23A 0.8(3) . . . . ?
C23A C6A C7A C8A 1.5(3) . . . . ?
C5A C6A C7A C8A -178.6(2) . . . . ?
C6A C7A C8A C9A -0.5(3) . . . . ?
C7A C8A C9A C24A -1.5(3) . . . . ?
C7A C8A C9A C10A 178.0(2) . . . . ?
C11A N2A C10A O2A 177.2(2) . . . . ?
C55A N2A C10A O2A 2.6(3) . . . . ?
C11A N2A C10A C9A -3.4(3) . . . . ?
C55A N2A C10A C9A -178.09(18) . . . . ?
C8A C9A C10A O2A -2.6(3) . . . . ?
C24A C9A C10A O2A 176.8(2) . . . . ?
C8A C9A C10A N2A 178.02(19) . . . . ?
C24A C9A C10A N2A -2.5(3) . . . . ?
C10A N2A C11A O3A -174.8(2) . . . . ?
C55A N2A C11A O3A -0.2(3) . . . . ?
C10A N2A C11A C12A 7.0(3) . . . . ?
C55A N2A C11A C12A -178.42(18) . . . . ?
O3A C11A C12A C13A -2.4(3) . . . . ?
N2A C11A C12A C13A 175.7(2) . . . . ?
O3A C11A C12A C24A 177.0(2) . . . . ?
N2A C11A C12A C24A -4.9(3) . . . . ?
C24A C12A C13A C14A 0.9(3) . . . . ?
C11A C12A C13A C14A -179.7(2) . . . . ?
C12A C13A C14A C15A -1.1(4) . . . . ?
C13A C14A C15A C23A 0.3(3) . . . . ?
C13A C14A C15A C16A -178.7(2) . . . . ?
C14A C15A C16A C17A -0.8(3) . . . . ?
C23A C15A C16A C17A -179.8(2) . . . . ?
C14A C15A C16A C22A 179.4(2) . . . . ?
C23A C15A C16A C22A 0.4(3) . . . . ?
C22A C16A C17A C18A 0.5(3) . . . . ?
C15A C16A C17A C18A -179.3(2) . . . . ?
C16A C17A C18A C19A 0.6(3) . . . . ?
C17A C18A C19A C21A -0.6(3) . . . . ?
C17A C18A C19A C20A -179.85(19) . . . . ?
C1A N1A C20A O4A -179.9(2) . . . . ?
C25A N1A C20A O4A -5.2(3) . . . . ?
C1A N1A C20A C19A -0.2(3) . . . . ?
C25A N1A C20A C19A 174.54(18) . . . . ?
C18A C19A C20A O4A 1.5(3) . . . . ?
C21A C19A C20A O4A -177.8(2) . . . . ?
C18A C19A C20A N1A -178.25(19) . . . . ?
C21A C19A C20A N1A 2.5(3) . . . . ?
C18A C19A C21A C22A -0.5(3) . . . . ?
C20A C19A C21A C22A 178.80(19) . . . . ?
C18A C19A C21A C2A 179.9(2) . . . . ?
C20A C19A C21A C2A -0.8(3) . . . . ?
C3A C2A C21A C19A 177.5(2) . . . . ?
C1A C2A C21A C19A -3.1(3) . . . . ?
C3A C2A C21A C22A -2.2(3) . . . . ?
C1A C2A C21A C22A 177.28(19) . . . . ?
C19A C21A C22A C5A -178.38(19) . . . . ?
C2A C21A C22A C5A 1.2(3) . . . . ?
C19A C21A C22A C16A 1.5(3) . . . . ?
C2A C21A C22A C16A -178.86(19) . . . . ?
C4A C5A C22A C21A 0.8(3) . . . . ?
C6A C5A C22A C21A -178.91(19) . . . . ?
C4A C5A C22A C16A -179.1(2) . . . . ?
C6A C5A C22A C16A 1.2(3) . . . . ?
C17A C16A C22A C21A -1.5(3) . . . . ?
C15A C16A C22A C21A 178.30(18) . . . . ?
C17A C16A C22A C5A 178.34(19) . . . . ?
C15A C16A C22A C5A -1.8(3) . . . . ?
C7A C6A C23A C24A -0.5(3) . . . . ?
C5A C6A C23A C24A 179.64(19) . . . . ?
C7A C6A C23A C15A 177.6(2) . . . . ?
C5A C6A C23A C15A -2.3(3) . . . . ?
C14A C15A C23A C24A 0.7(3) . . . . ?
C16A C15A C23A C24A 179.75(19) . . . . ?
C14A C15A C23A C6A -177.4(2) . . . . ?
C16A C15A C23A C6A 1.7(3) . . . . ?
C13A C12A C24A C23A 0.2(3) . . . . ?
C11A C12A C24A C23A -179.21(19) . . . . ?
C13A C12A C24A C9A 178.8(2) . . . . ?
C11A C12A C24A C9A -0.6(3) . . . . ?
C6A C23A C24A C12A 177.2(2) . . . . ?
C15A C23A C24A C12A -1.0(3) . . . . ?
C6A C23A C24A C9A -1.5(3) . . . . ?
C15A C23A C24A C9A -179.60(19) . . . . ?
C8A C9A C24A C12A -176.2(2) . . . . ?
C10A C9A C24A C12A 4.4(3) . . . . ?
C8A C9A C24A C23A 2.5(3) . . . . ?
C10A C9A C24A C23A -176.99(19) . . . . ?
C1A N1A C25A C30A 89.6(2) . . . . ?
C20A N1A C25A C30A -85.5(2) . . . . ?
C1A N1A C25A C26A -95.7(2) . . . . ?
C20A N1A C25A C26A 89.3(2) . . . . ?
C30A C25A C26A C27A -0.2(3) . . . . ?
N1A C25A C26A C27A -174.69(19) . . . . ?
C30A C25A C26A C31A 178.3(2) . . . . ?
N1A C25A C26A C31A 3.8(3) . . . . ?
C25A C26A C27A C28A -1.8(3) . . . . ?
C31A C26A C27A C28A 179.7(2) . . . . ?
C26A C27A C28A C29A 1.7(3) . . . . ?
C27A C28A C29A C30A 0.4(3) . . . . ?
C26A C25A C30A C29A 2.2(3) . . . . ?
N1A C25A C30A C29A 176.83(19) . . . . ?
C26A C25A C30A C43A -175.3(2) . . . . ?
N1A C25A C30A C43A -0.7(3) . . . . ?
C28A C29A C30A C25A -2.3(3) . . . . ?
C28A C29A C30A C43A 175.3(2) . . . . ?
C27A C26A C31A C32A -120.6(2) . . . . ?
C25A C26A C31A C32A 61.0(3) . . . . ?
C27A C26A C31A C36A 55.2(3) . . . . ?
C25A C26A C31A C36A -123.2(2) . . . . ?
C36A C31A C32A C33A -1.3(3) . . . . ?
C26A C31A C32A C33A 174.6(2) . . . . ?
C31A C32A C33A C34A 1.5(4) . . . . ?
C32A C33A C34A C35A 0.0(4) . . . . ?
C32A C33A C34A C37A -179.1(2) . . . . ?
C33A C34A C35A C36A -1.5(4) . . . . ?
C37A C34A C35A C36A 177.6(2) . . . . ?
C34A C35A C36A C31A 1.6(4) . . . . ?
C32A C31A C36A C35A -0.2(3) . . . . ?
C26A C31A C36A C35A -176.2(2) . . . . ?
C35A C34A C37A C38E 136.0(7) . . . . ?
C33A C34A C37A C38E -44.9(7) . . . . ?
C35A C34A C37A C38A -52.7(3) . . . . ?
C33A C34A C37A C38A 126.4(3) . . . . ?
C34A C37A C38A C39A -176.2(2) . . . . ?
C37A C38A C39A C40A 174.9(2) . . . . ?
C38A C39A C40A C41A 167.2(3) . . . . ?
C39A C40A C41A C42A 168.9(3) . . . . ?
C34A C37A C38E C39E -177.0(10) . . . . ?
C37A C38E C39E C40E 178.4(12) . . . . ?
C38E C39E C40E C41E 80(2) . . . . ?
C39E C40E C41E C42E 87(2) . . . . ?
C25A C30A C43A C44A 92.4(3) . . . . ?
C29A C30A C43A C44A -85.2(3) . . . . ?
C25A C30A C43A C48A -91.2(3) . . . . ?
C29A C30A C43A C48A 91.3(3) . . . . ?
C48A C43A C44A C45A -0.8(3) . . . . ?
C30A C43A C44A C45A 175.7(2) . . . . ?
C43A C44A C45A C46A -0.3(3) . . . . ?
C44A C45A C46A C47A 1.2(3) . . . . ?
C44A C45A C46A C49A -176.5(2) . . . . ?
C45A C46A C47A C48A -1.0(3) . . . . ?
C49A C46A C47A C48A 176.7(2) . . . . ?
C46A C47A C48A C43A -0.2(4) . . . . ?
C44A C43A C48A C47A 1.0(3) . . . . ?
C30A C43A C48A C47A -175.5(2) . . . . ?
C45A C46A C49A C50A -119.4(2) . . . . ?
C47A C46A C49A C50A 63.0(3) . . . . ?
C46A C49A C50A C51A 177.3(2) . . . . ?
C49A C50A C51A C52A -174.4(2) . . . . ?
C50A C51A C52A C53A -177.4(2) . . . . ?
C51A C52A C53A C54A -175.3(2) . . . . ?
C11A N2A C55A C56A 93.2(2) . . . . ?
C10A N2A C55A C56A -91.7(2) . . . . ?
C11A N2A C55A C60A -90.8(2) . . . . ?
C10A N2A C55A C60A 84.3(2) . . . . ?
C60A C55A C56A C57A -0.3(3) . . . . ?
N2A C55A C56A C57A 175.51(19) . . . . ?
C60A C55A C56A C73A -178.5(2) . . . . ?
N2A C55A C56A C73A -2.8(3) . . . . ?
C55A C56A C57A C58A -0.8(3) . . . . ?
C73A C56A C57A C58A 177.5(2) . . . . ?
C56A C57A C58A C59A 0.8(3) . . . . ?
C57A C58A C59A C60A 0.2(3) . . . . ?
C58A C59A C60A C55A -1.3(3) . . . . ?
C58A C59A C60A C61A 176.4(2) . . . . ?
C56A C55A C60A C59A 1.3(3) . . . . ?
N2A C55A C60A C59A -174.58(19) . . . . ?
C56A C55A C60A C61A -176.5(2) . . . . ?
N2A C55A C60A C61A 7.7(3) . . . . ?
C59A C60A C61A C62A 85.4(3) . . . . ?
C55A C60A C61A C62A -96.9(3) . . . . ?
C59A C60A C61A C66A -95.3(3) . . . . ?
C55A C60A C61A C66A 82.3(3) . . . . ?
C66A C61A C62A C63A 0.3(3) . . . . ?
C60A C61A C62A C63A 179.6(2) . . . . ?
C61A C62A C63A C64A 0.0(3) . . . . ?
C62A C63A C64A C65A 0.4(3) . . . . ?
C62A C63A C64A C67A -180.0(2) . . . . ?
C63A C64A C65A C66A -1.1(3) . . . . ?
C67A C64A C65A C66A 179.2(2) . . . . ?
C64A C65A C66A C61A 1.5(4) . . . . ?
C62A C61A C66A C65A -1.1(3) . . . . ?
C60A C61A C66A C65A 179.6(2) . . . . ?
C63A C64A C67A C68A 151.8(2) . . . . ?
C65A C64A C67A C68A -28.6(3) . . . . ?
C64A C67A C68A C69A 178.3(2) . . . . ?
C67A C68A C69A C70A 54.5(3) . . . . ?
C68A C69A C70A C71A 57.9(3) . . . . ?
C69A C70A C71A C72A 69.9(3) . . . . ?
C57A C56A C73A C78A -51.7(3) . . . . ?
C55A C56A C73A C78A 126.5(2) . . . . ?
C57A C56A C73A C74A 128.3(2) . . . . ?
C55A C56A C73A C74A -53.4(3) . . . . ?
C78A C73A C74A C75A -2.4(3) . . . . ?
C56A C73A C74A C75A 177.5(2) . . . . ?
C73A C74A C75A C76A 0.6(4) . . . . ?
C74A C75A C76A C77A 1.8(4) . . . . ?
C74A C75A C76A C79A 179.9(2) . . . . ?
C75A C76A C77A C78A -2.3(4) . . . . ?
C79A C76A C77A C78A 179.6(2) . . . . ?
C76A C77A C78A C73A 0.5(4) . . . . ?
C74A C73A C78A C77A 1.9(4) . . . . ?
C56A C73A C78A C77A -178.1(2) . . . . ?
C75A C76A C79A C80A -79.1(3) . . . . ?
C77A C76A C79A C80A 99.0(3) . . . . ?
C76A C79A C80A C81A 175.8(2) . . . . ?
C79A C80A C81A C82A -169.9(2) . . . . ?
C80A C81A C82A C83A -64.0(3) . . . . ?
C81A C82A C83A C84A -174.4(2) . . . . ?
C20B N1B C1B O1B 178.5(2) . . . . ?
C25B N1B C1B O1B -7.0(3) . . . . ?
C20B N1B C1B C2B -1.0(3) . . . . ?
C25B N1B C1B C2B 173.45(19) . . . . ?
O1B C1B C2B C3B 3.6(3) . . . . ?
N1B C1B C2B C3B -176.9(2) . . . . ?
O1B C1B C2B C21B -176.8(2) . . . . ?
N1B C1B C2B C21B 2.7(3) . . . . ?
C21B C2B C3B C4B 1.5(3) . . . . ?
C1B C2B C3B C4B -178.9(2) . . . . ?
C2B C3B C4B C5B -0.3(3) . . . . ?
C3B C4B C5B C22B -1.3(3) . . . . ?
C3B C4B C5B C6B 179.4(2) . . . . ?
C4B C5B C6B C7B -4.1(3) . . . . ?
C22B C5B C6B C7B 176.5(2) . . . . ?
C4B C5B C6B C23B 176.1(2) . . . . ?
C22B C5B C6B C23B -3.2(3) . . . . ?
C23B C6B C7B C8B 1.1(3) . . . . ?
C5B C6B C7B C8B -178.7(2) . . . . ?
C6B C7B C8B C9B -2.4(4) . . . . ?
C7B C8B C9B C24B 1.0(3) . . . . ?
C7B C8B C9B C10B 180.0(2) . . . . ?
C11B N2B C10B O2B -176.7(2) . . . . ?
C55B N2B C10B O2B -3.1(3) . . . . ?
C11B N2B C10B C9B 3.4(3) . . . . ?
C55B N2B C10B C9B 177.00(19) . . . . ?
C8B C9B C10B O2B -4.0(3) . . . . ?
C24B C9B C10B O2B 175.0(2) . . . . ?
C8B C9B C10B N2B 175.9(2) . . . . ?
C24B C9B C10B N2B -5.1(3) . . . . ?
C10B N2B C11B O3B 179.6(2) . . . . ?
C55B N2B C11B O3B 5.7(3) . . . . ?
C10B N2B C11B C12B 0.7(3) . . . . ?
C55B N2B C11B C12B -173.17(18) . . . . ?
O3B C11B C12B C13B -1.2(3) . . . . ?
N2B C11B C12B C13B 177.73(19) . . . . ?
O3B C11B C12B C24B 177.7(2) . . . . ?
N2B C11B C12B C24B -3.4(3) . . . . ?
C24B C12B C13B C14B 1.3(3) . . . . ?
C11B C12B C13B C14B -179.85(19) . . . . ?
C12B C13B C14B C15B -1.2(3) . . . . ?
C13B C14B C15B C23B -0.6(3) . . . . ?
C13B C14B C15B C16B 179.51(19) . . . . ?
C14B C15B C16B C17B -2.8(3) . . . . ?
C23B C15B C16B C17B 177.3(2) . . . . ?
C14B C15B C16B C22B 175.95(19) . . . . ?
C23B C15B C16B C22B -3.9(3) . . . . ?
C22B C16B C17B C18B -1.6(3) . . . . ?
C15B C16B C17B C18B 177.2(2) . . . . ?
C16B C17B C18B C19B 0.7(4) . . . . ?
C17B C18B C19B C21B 0.5(3) . . . . ?
C17B C18B C19B C20B -178.4(2) . . . . ?
C1B N1B C20B O4B 177.9(2) . . . . ?
C25B N1B C20B O4B 3.4(3) . . . . ?
C1B N1B C20B C19B -1.4(3) . . . . ?
C25B N1B C20B C19B -175.86(19) . . . . ?
C18B C19B C20B O4B 1.8(3) . . . . ?
C21B C19B C20B O4B -177.1(2) . . . . ?
C18B C19B C20B N1B -179.0(2) . . . . ?
C21B C19B C20B N1B 2.2(3) . . . . ?
C18B C19B C21B C2B -179.4(2) . . . . ?
C20B C19B C21B C2B -0.5(3) . . . . ?
C18B C19B C21B C22B -0.7(3) . . . . ?
C20B C19B C21B C22B 178.16(19) . . . . ?
C3B C2B C21B C19B 177.6(2) . . . . ?
C1B C2B C21B C19B -2.0(3) . . . . ?
C3B C2B C21B C22B -1.0(3) . . . . ?
C1B C2B C21B C22B 179.4(2) . . . . ?
C17B C16B C22B C21B 1.3(3) . . . . ?
C15B C16B C22B C21B -177.50(19) . . . . ?
C17B C16B C22B C5B -179.7(2) . . . . ?
C15B C16B C22B C5B 1.5(3) . . . . ?
C19B C21B C22B C16B -0.2(3) . . . . ?
C2B C21B C22B C16B 178.5(2) . . . . ?
C19B C21B C22B C5B -179.22(19) . . . . ?
C2B C21B C22B C5B -0.5(3) . . . . ?
C4B C5B C22B C16B -177.3(2) . . . . ?
C6B C5B C22B C16B 2.1(3) . . . . ?
C4B C5B C22B C21B 1.7(3) . . . . ?
C6B C5B C22B C21B -178.96(19) . . . . ?
C7B C6B C23B C24B 1.5(3) . . . . ?
C5B C6B C23B C24B -178.72(19) . . . . ?
C7B C6B C23B C15B -179.0(2) . . . . ?
C5B C6B C23B C15B 0.8(3) . . . . ?
C14B C15B C23B C6B -177.09(19) . . . . ?
C16B C15B C23B C6B 2.8(3) . . . . ?
C14B C15B C23B C24B 2.4(3) . . . . ?
C16B C15B C23B C24B -177.72(18) . . . . ?
C13B C12B C24B C9B -179.4(2) . . . . ?
C11B C12B C24B C9B 1.7(3) . . . . ?
C13B C12B C24B C23B 0.6(3) . . . . ?
C11B C12B C24B C23B -178.31(19) . . . . ?
C8B C9B C24B C12B -178.4(2) . . . . ?
C10B C9B C24B C12B 2.6(3) . . . . ?
C8B C9B C24B C23B 1.6(3) . . . . ?
C10B C9B C24B C23B -177.36(19) . . . . ?
C6B C23B C24B C12B 177.12(19) . . . . ?
C15B C23B C24B C12B -2.4(3) . . . . ?
C6B C23B C24B C9B -2.9(3) . . . . ?
C15B C23B C24B C9B 177.60(19) . . . . ?
C20B N1B C25B C30B -85.1(3) . . . . ?
C1B N1B C25B C30B 100.0(3) . . . . ?
C20B N1B C25B C26B 91.0(3) . . . . ?
C1B N1B C25B C26B -84.0(3) . . . . ?
C30B C25B C26B C27B -1.3(4) . . . . ?
N1B C25B C26B C27B -177.3(2) . . . . ?
C30B C25B C26B C31B 178.3(2) . . . . ?
N1B C25B C26B C31B 2.3(3) . . . . ?
C25B C26B C27B C28B 0.8(4) . . . . ?
C31B C26B C27B C28B -178.8(2) . . . . ?
C26B C27B C28B C29B -0.1(4) . . . . ?
C27B C28B C29B C30B -0.2(4) . . . . ?
C26B C25B C30B C29B 1.1(4) . . . . ?
N1B C25B C30B C29B 176.9(2) . . . . ?
C26B C25B C30B C43B -174.2(2) . . . . ?
N1B C25B C30B C43B 1.6(4) . . . . ?
C28B C29B C30B C25B -0.3(4) . . . . ?
C28B C29B C30B C43B 175.2(2) . . . . ?
C25B C26B C31B C32B -82.2(3) . . . . ?
C27B C26B C31B C32B 97.4(3) . . . . ?
C25B C26B C31B C36B 97.9(3) . . . . ?
C27B C26B C31B C36B -82.5(3) . . . . ?
C36B C31B C32B C33B 0.5(4) . . . . ?
C26B C31B C32B C33B -179.4(3) . . . . ?
C31B C32B C33B C34B 0.1(5) . . . . ?
C32B C33B C34B C35B -1.2(5) . . . . ?
C32B C33B C34B C37B 179.5(3) . . . . ?
C33B C34B C35B C36B 1.6(5) . . . . ?
C37B C34B C35B C36B -179.1(3) . . . . ?
C34B C35B C36B C31B -0.9(6) . . . . ?
C32B C31B C36B C35B -0.2(5) . . . . ?
C26B C31B C36B C35B 179.8(3) . . . . ?
C35B C34B C37B C38B -164.4(3) . . . . ?
C33B C34B C37B C38B 15.0(4) . . . . ?
C34B C37B C38B C39B 177.8(2) . . . . ?
C37B C38B C39B C40B -179.2(2) . . . . ?
C38B C39B C40B C41B 65.4(3) . . . . ?
C39B C40B C41B C42B 62.5(3) . . . . ?
C25B C30B C43B C48B 123.5(3) . . . . ?
C29B C30B C43B C48B -51.7(3) . . . . ?
C25B C30B C43B C44B -56.9(4) . . . . ?
C29B C30B C43B C44B 127.9(3) . . . . ?
C48B C43B C44B C45B -1.2(4) . . . . ?
C30B C43B C44B C45B 179.2(2) . . . . ?
C43B C44B C45B C46B -0.1(4) . . . . ?
C44B C45B C46B C47B 1.1(4) . . . . ?
C44B C45B C46B C49B -177.0(2) . . . . ?
C45B C46B C47B C48B -0.8(4) . . . . ?
C49B C46B C47B C48B 177.3(2) . . . . ?
C46B C47B C48B C43B -0.5(4) . . . . ?
C44B C43B C48B C47B 1.5(4) . . . . ?
C30B C43B C48B C47B -178.9(2) . . . . ?
C47B C46B C49B C50B 62.9(3) . . . . ?
C45B C46B C49B C50B -119.0(3) . . . . ?
C46B C49B C50B C51F 175.4(12) . . . . ?
C46B C49B C50B C51B -173.3(7) . . . . ?
C49B C50B C51B C52B -178.1(8) . . . . ?
C50B C51B C52B C53B 61.9(12) . . . . ?
C51B C52B C53B C54B 169.5(6) . . . . ?
C49B C50B C51F C52F -173.7(8) . . . . ?
C50B C51F C52F C53F 172.8(12) . . . . ?
C51F C52F C53F C54F -177.4(12) . . . . ?
C10B N2B C55B C56B -94.3(2) . . . . ?
C11B N2B C55B C56B 79.9(3) . . . . ?
C10B N2B C55B C60B 92.9(3) . . . . ?
C11B N2B C55B C60B -92.8(2) . . . . ?
C60B C55B C56B C57B 0.1(3) . . . . ?
N2B C55B C56B C57B -172.5(2) . . . . ?
C60B C55B C56B C73B 179.3(2) . . . . ?
N2B C55B C56B C73B 6.7(3) . . . . ?
C55B C56B C57B C58B 0.9(4) . . . . ?
C73B C56B C57B C58B -178.4(2) . . . . ?
C56B C57B C58B C59B -1.2(4) . . . . ?
C57B C58B C59B C60B 0.6(4) . . . . ?
C56B C55B C60B C59B -0.7(3) . . . . ?
N2B C55B C60B C59B 171.7(2) . . . . ?
C56B C55B C60B C61B -177.3(2) . . . . ?
N2B C55B C60B C61B -4.9(3) . . . . ?
C58B C59B C60B C55B 0.4(3) . . . . ?
C58B C59B C60B C61B 177.2(2) . . . . ?
C55B C60B C61B C66B -65.2(3) . . . . ?
C59B C60B C61B C66B 118.1(2) . . . . ?
C55B C60B C61B C62B 121.3(2) . . . . ?
C59B C60B C61B C62B -55.4(3) . . . . ?
C66B C61B C62B C63B 2.4(3) . . . . ?
C60B C61B C62B C63B 176.2(2) . . . . ?
C61B C62B C63B C64B -2.1(3) . . . . ?
C62B C63B C64B C65B -0.1(3) . . . . ?
C62B C63B C64B C67B 178.1(2) . . . . ?
C63B C64B C65B C66B 2.0(3) . . . . ?
C67B C64B C65B C66B -176.2(2) . . . . ?
C62B C61B C66B C65B -0.5(3) . . . . ?
C60B C61B C66B C65B -174.1(2) . . . . ?
C64B C65B C66B C61B -1.7(3) . . . . ?
C65B C64B C67B C68F 77.2(6) . . . . ?
C63B C64B C67B C68F -101.0(6) . . . . ?
C65B C64B C67B C68B -132.4(3) . . . . ?
C63B C64B C67B C68B 49.4(3) . . . . ?
C64B C67B C68B C69B -174.9(2) . . . . ?
C67B C68B C69B C70B -175.7(3) . . . . ?
C68B C69B C70B C71B -170.6(4) . . . . ?
C69B C70B C71B C72B 66.4(6) . . . . ?
C64B C67B C68F C69F -174.8(8) . . . . ?
C67B C68F C69F C70F 75.5(14) . . . . ?
C68F C69F C70F C71F 55.3(16) . . . . ?
C69F C70F C71F C72F -176.1(15) . . . . ?
C57B C56B C73B C74B -103.9(3) . . . . ?
C55B C56B C73B C74B 76.9(3) . . . . ?
C57B C56B C73B C78B 71.8(3) . . . . ?
C55B C56B C73B C78B -107.5(3) . . . . ?
C78B C73B C74B C75B -2.3(3) . . . . ?
C56B C73B C74B C75B 173.5(2) . . . . ?
C73B C74B C75B C76B 0.9(4) . . . . ?
C74B C75B C76B C77B 1.2(3) . . . . ?
C74B C75B C76B C79B -177.4(2) . . . . ?
C75B C76B C77B C78B -1.9(3) . . . . ?
C79B C76B C77B C78B 176.7(2) . . . . ?
C74B C73B C78B C77B 1.6(3) . . . . ?
C56B C73B C78B C77B -174.2(2) . . . . ?
C76B C77B C78B C73B 0.5(3) . . . . ?
C77B C76B C79B C80B 136.9(2) . . . . ?
C75B C76B C79B C80B -44.6(3) . . . . ?
C76B C79B C80B C81B -165.1(2) . . . . ?
C79B C80B C81B C82B 166.2(2) . . . . ?
C80B C81B C82B C83B 174.7(2) . . . . ?
C81B C82B C83B C84B 176.3(2) . . . . ?
C20C N1C C1C O1C -177.7(2) . . . . ?
C25C N1C C1C O1C -1.3(3) . . . . ?
C20C N1C C1C C2C 2.8(3) . . . . ?
C25C N1C C1C C2C 179.23(19) . . . . ?
O1C C1C C2C C3C -4.9(3) . . . . ?
N1C C1C C2C C3C 174.6(2) . . . . ?
O1C C1C C2C C21C 174.0(2) . . . . ?
N1C C1C C2C C21C -6.5(3) . . . . ?
C21C C2C C3C C4C -0.6(3) . . . . ?
C1C C2C C3C C4C 178.3(2) . . . . ?
C2C C3C C4C C5C -1.3(4) . . . . ?
C3C C4C C5C C22C 1.6(3) . . . . ?
C3C C4C C5C C6C 179.7(2) . . . . ?
C4C C5C C6C C7C -0.8(3) . . . . ?
C22C C5C C6C C7C 177.3(2) . . . . ?
C4C C5C C6C C23C -179.1(2) . . . . ?
C22C C5C C6C C23C -1.0(3) . . . . ?
C23C C6C C7C C8C 1.9(3) . . . . ?
C5C C6C C7C C8C -176.4(2) . . . . ?
C6C C7C C8C C9C 0.1(4) . . . . ?
C7C C8C C9C C24C -2.1(4) . . . . ?
C7C C8C C9C C10C 176.3(2) . . . . ?
C11C N2C C10C O2C 178.8(3) . . . . ?
C55C N2C C10C O2C 1.3(4) . . . . ?
C11C N2C C10C C9C -1.1(4) . . . . ?
C55C N2C C10C C9C -178.6(2) . . . . ?
C8C C9C C10C O2C 1.6(4) . . . . ?
C24C C9C C10C O2C -180.0(3) . . . . ?
C8C C9C C10C N2C -178.5(2) . . . . ?
C24C C9C C10C N2C -0.1(4) . . . . ?
C10C N2C C11C O3C -180.0(3) . . . . ?
C55C N2C C11C O3C -2.5(5) . . . . ?
C10C N2C C11C C12C 1.1(4) . . . . ?
C55C N2C C11C C12C 178.5(3) . . . . ?
O3C C11C C12C C13C -0.2(5) . . . . ?
N2C C11C C12C C13C 178.8(3) . . . . ?
O3C C11C C12C C24C -178.7(3) . . . . ?
N2C C11C C12C C24C 0.2(4) . . . . ?
C24C C12C C13C C14C 1.4(5) . . . . ?
C11C C12C C13C C14C -177.2(3) . . . . ?
C12C C13C C14C C15C 1.8(5) . . . . ?
C13C C14C C15C C23C -3.9(4) . . . . ?
C13C C14C C15C C16C 173.6(3) . . . . ?
C14C C15C C16C C17C -2.5(4) . . . . ?
C23C C15C C16C C17C 175.0(2) . . . . ?
C14C C15C C16C C22C 179.9(2) . . . . ?
C23C C15C C16C C22C -2.6(3) . . . . ?
C22C C16C C17C C18C -0.3(4) . . . . ?
C15C C16C C17C C18C -178.0(2) . . . . ?
C16C C17C C18C C19C -1.4(4) . . . . ?
C17C C18C C19C C21C 1.0(3) . . . . ?
C17C C18C C19C C20C 179.4(2) . . . . ?
C1C N1C C20C O4C -177.8(2) . . . . ?
C25C N1C C20C O4C 5.8(3) . . . . ?
C1C N1C C20C C19C 2.8(3) . . . . ?
C25C N1C C20C C19C -173.70(19) . . . . ?
C18C C19C C20C O4C -2.9(3) . . . . ?
C21C C19C C20C O4C 175.4(2) . . . . ?
C18C C19C C20C N1C 176.6(2) . . . . ?
C21C C19C C20C N1C -5.1(3) . . . . ?
C3C C2C C21C C19C -176.8(2) . . . . ?
C1C C2C C21C C19C 4.3(3) . . . . ?
C3C C2C C21C C22C 2.2(3) . . . . ?
C1C C2C C21C C22C -176.7(2) . . . . ?
C18C C19C C21C C2C 179.9(2) . . . . ?
C20C C19C C21C C2C 1.6(3) . . . . ?
C18C C19C C21C C22C 0.9(3) . . . . ?
C20C C19C C21C C22C -177.4(2) . . . . ?
C2C C21C C22C C16C 178.5(2) . . . . ?
C19C C21C C22C C16C -2.5(3) . . . . ?
C2C C21C C22C C5C -1.9(3) . . . . ?
C19C C21C C22C C5C 177.1(2) . . . . ?
C17C C16C C22C C21C 2.2(3) . . . . ?
C15C C16C C22C C21C 180.0(2) . . . . ?
C17C C16C C22C C5C -177.4(2) . . . . ?
C15C C16C C22C C5C 0.3(3) . . . . ?
C4C C5C C22C C21C 0.0(3) . . . . ?
C6C C5C C22C C21C -178.1(2) . . . . ?
C4C C5C C22C C16C 179.7(2) . . . . ?
C6C C5C C22C C16C 1.5(3) . . . . ?
C7C C6C C23C C24C -1.8(3) . . . . ?
C5C C6C C23C C24C 176.6(2) . . . . ?
C7C C6C C23C C15C -179.7(2) . . . . ?
C5C C6C C23C C15C -1.3(3) . . . . ?
C14C C15C C23C C24C 2.8(4) . . . . ?
C16C C15C C23C C24C -174.7(2) . . . . ?
C14C C15C C23C C6C -179.3(2) . . . . ?
C16C C15C C23C C6C 3.2(4) . . . . ?
C13C C12C C24C C9C -179.9(3) . . . . ?
C11C C12C C24C C9C -1.3(4) . . . . ?
C13C C12C C24C C23C -2.4(4) . . . . ?
C11C C12C C24C C23C 176.2(3) . . . . ?
C8C C9C C24C C12C 179.7(2) . . . . ?
C10C C9C C24C C12C 1.3(4) . . . . ?
C8C C9C C24C C23C 2.2(4) . . . . ?
C10C C9C C24C C23C -176.2(2) . . . . ?
C6C C23C C24C C12C -177.7(2) . . . . ?
C15C C23C C24C C12C 0.3(4) . . . . ?
C6C C23C C24C C9C -0.2(4) . . . . ?
C15C C23C C24C C9C 177.8(2) . . . . ?
C1C N1C C25C C30C 86.7(3) . . . . ?
C20C N1C C25C C30C -96.6(2) . . . . ?
C1C N1C C25C C26C -98.4(2) . . . . ?
C20C N1C C25C C26C 78.3(3) . . . . ?
C30C C25C C26C C27C -0.3(3) . . . . ?
N1C C25C C26C C27C -175.07(19) . . . . ?
C30C C25C C26C C31C 176.1(2) . . . . ?
N1C C25C C26C C31C 1.3(3) . . . . ?
C25C C26C C27C C28C 0.7(3) . . . . ?
C31C C26C C27C C28C -175.9(2) . . . . ?
C26C C27C C28C C29C -0.7(3) . . . . ?
C27C C28C C29C C30C 0.3(3) . . . . ?
C26C C25C C30C C29C -0.1(3) . . . . ?
N1C C25C C30C C29C 174.57(19) . . . . ?
C26C C25C C30C C43C -176.9(2) . . . . ?
N1C C25C C30C C43C -2.2(3) . . . . ?
C28C C29C C30C C25C 0.1(3) . . . . ?
C28C C29C C30C C43C 177.0(2) . . . . ?
C27C C26C C31C C32C -104.2(3) . . . . ?
C25C C26C C31C C32C 79.5(3) . . . . ?
C27C C26C C31C C36C 70.9(3) . . . . ?
C25C C26C C31C C36C -105.4(3) . . . . ?
C36C C31C C32C C33C -2.1(4) . . . . ?
C26C C31C C32C C33C 173.0(2) . . . . ?
C31C C32C C33C C34C 0.2(4) . . . . ?
C32C C33C C34C C35C 2.0(4) . . . . ?
C32C C33C C34C C37C -175.8(2) . . . . ?
C33C C34C C35C C36C -2.4(4) . . . . ?
C37C C34C C35C C36C 175.5(2) . . . . ?
C34C C35C C36C C31C 0.5(4) . . . . ?
C32C C31C C36C C35C 1.8(4) . . . . ?
C26C C31C C36C C35C -173.6(2) . . . . ?
C35C C34C C37C C38C 145.3(2) . . . . ?
C33C C34C C37C C38C -36.9(4) . . . . ?
C34C C37C C38C C39C -161.1(4) . . . . ?
C34C C37C C38C C39G -174.9(7) . . . . ?
C37C C38C C39C C40C 172.8(5) . . . . ?
C38C C39C C40C C41C -172.8(5) . . . . ?
C39C C40C C41C C42C 174.3(6) . . . . ?
C37C C38C C39G C40G -163.3(10) . . . . ?
C38C C39G C40G C41G -43.8(16) . . . . ?
C39G C40G C41G C42G -88.0(14) . . . . ?
C25C C30C C43C C48C -71.9(3) . . . . ?
C29C C30C C43C C48C 111.2(2) . . . . ?
C25C C30C C43C C44C 112.0(2) . . . . ?
C29C C30C C43C C44C -64.9(3) . . . . ?
C48C C43C C44C C45C 1.9(3) . . . . ?
C30C C43C C44C C45C 178.2(2) . . . . ?
C43C C44C C45C C46C -1.6(4) . . . . ?
C44C C45C C46C C47C -0.1(4) . . . . ?
C44C C45C C46C C49C 177.6(2) . . . . ?
C45C C46C C47C C48C 1.6(4) . . . . ?
C49C C46C C47C C48C -176.1(2) . . . . ?
C44C C43C C48C C47C -0.5(3) . . . . ?
C30C C43C C48C C47C -176.6(2) . . . . ?
C46C C47C C48C C43C -1.3(4) . . . . ?
C47C C46C C49C C50C -132.0(3) . . . . ?
C45C C46C C49C C50C 50.4(4) . . . . ?
C46C C49C C50C C51C -175.4(3) . . . . ?
C49C C50C C51C C52C 179.4(3) . . . . ?
C50C C51C C52C C53C 179.4(3) . . . . ?
C51C C52C C53C C54C 179.1(3) . . . . ?
C10C N2C C55C C56C -85.1(3) . . . . ?
C11C N2C C55C C56C 97.2(3) . . . . ?
C10C N2C C55C C60C 97.7(3) . . . . ?
C11C N2C C55C C60C -79.9(3) . . . . ?
C60C C55C C56C C57C -2.4(4) . . . . ?
N2C C55C C56C C57C -179.4(2) . . . . ?
C60C C55C C56C C73C 173.0(2) . . . . ?
N2C C55C C56C C73C -4.0(4) . . . . ?
C55C C56C C57C C58C 1.4(4) . . . . ?
C73C C56C C57C C58C -174.1(3) . . . . ?
C56C C57C C58C C59C 0.1(4) . . . . ?
C57C C58C C59C C60C -0.8(4) . . . . ?
C56C C55C C60C C59C 1.7(4) . . . . ?
N2C C55C C60C C59C 178.7(2) . . . . ?
C56C C55C C60C C61C -174.7(2) . . . . ?
N2C C55C C60C C61C 2.3(4) . . . . ?
C58C C59C C60C C55C 0.0(4) . . . . ?
C58C C59C C60C C61C 176.5(2) . . . . ?
C55C C60C C61C C62C -51.1(4) . . . . ?
C59C C60C C61C C62C 132.6(3) . . . . ?
C55C C60C C61C C66C 126.9(3) . . . . ?
C59C C60C C61C C66C -49.4(4) . . . . ?
C66C C61C C62C C63C -2.0(4) . . . . ?
C60C C61C C62C C63C 176.1(3) . . . . ?
C61C C62C C63C C64C -1.0(5) . . . . ?
C62C C63C C64C C65C 3.6(5) . . . . ?
C62C C63C C64C C67C -177.3(3) . . . . ?
C63C C64C C65C C66C -3.3(5) . . . . ?
C67C C64C C65C C66C 177.6(3) . . . . ?
C64C C65C C66C C61C 0.3(5) . . . . ?
C62C C61C C66C C65C 2.3(4) . . . . ?
C60C C61C C66C C65C -175.8(3) . . . . ?
C63C C64C C67C C68C -118.6(4) . . . . ?
C65C C64C C67C C68C 60.5(5) . . . . ?
C64C C67C C68C C69C 179.0(3) . . . . ?
C67C C68C C69C C70C -167.5(5) . . . . ?
C67C C68C C69C C70G 175.1(5) . . . . ?
C68C C69C C70C C71C 177.3(5) . . . . ?
C69C C70C C71C C72C 60.6(10) . . . . ?
C68C C69C C70G C71G -177.2(7) . . . . ?
C69C C70G C71G C72G -172.1(8) . . . . ?
C55C C56C C73C C78C 102.7(3) . . . . ?
C57C C56C C73C C78C -82.0(4) . . . . ?
C55C C56C C73C C74C -80.4(4) . . . . ?
C57C C56C C73C C74C 94.9(3) . . . . ?
C78C C73C C74C C75C 1.5(5) . . . . ?
C56C C73C C74C C75C -175.5(3) . . . . ?
C73C C74C C75C C76C 1.4(6) . . . . ?
C74C C75C C76C C77C -3.4(5) . . . . ?
C74C C75C C76C C79C 178.7(3) . . . . ?
C75C C76C C77C C78C 2.7(5) . . . . ?
C79C C76C C77C C78C -179.6(3) . . . . ?
C76C C77C C78C C73C 0.2(5) . . . . ?
C74C C73C C78C C77C -2.3(5) . . . . ?
C56C C73C C78C C77C 174.6(3) . . . . ?
C77C C76C C79C C80C -100.9(4) . . . . ?
C75C C76C C79C C80C 76.8(4) . . . . ?
C76C C79C C80C C81C -174.0(3) . . . . ?
C79C C80C C81C C82C 175.4(3) . . . . ?
C80C C81C C82C C83C 64.3(4) . . . . ?
C81C C82C C83C C84C 175.2(3) . . . . ?
C20D N1D C1D O1D -171.9(2) . . . . ?
C25D N1D C1D O1D 1.4(4) . . . . ?
C20D N1D C1D C2D 10.8(4) . . . . ?
C25D N1D C1D C2D -176.0(2) . . . . ?
O1D C1D C2D C3D -5.6(4) . . . . ?
N1D C1D C2D C3D 171.6(2) . . . . ?
O1D C1D C2D C21D 173.5(2) . . . . ?
N1D C1D C2D C21D -9.3(4) . . . . ?
C21D C2D C3D C4D 2.1(4) . . . . ?
C1D C2D C3D C4D -178.8(2) . . . . ?
C2D C3D C4D C5D -2.3(4) . . . . ?
C3D C4D C5D C22D -0.9(4) . . . . ?
C3D C4D C5D C6D -179.0(2) . . . . ?
C4D C5D C6D C7D -6.3(4) . . . . ?
C22D C5D C6D C7D 175.5(2) . . . . ?
C4D C5D C6D C23D 173.6(2) . . . . ?
C22D C5D C6D C23D -4.6(3) . . . . ?
C23D C6D C7D C8D -2.1(4) . . . . ?
C5D C6D C7D C8D 177.8(2) . . . . ?
C6D C7D C8D C9D 1.1(4) . . . . ?
C7D C8D C9D C24D 1.0(3) . . . . ?
C7D C8D C9D C10D -178.3(2) . . . . ?
C11D N2D C10D O2D 179.4(2) . . . . ?
C55D N2D C10D O2D -5.9(3) . . . . ?
C11D N2D C10D C9D -0.5(3) . . . . ?
C55D N2D C10D C9D 174.14(19) . . . . ?
C8D C9D C10D O2D 4.6(3) . . . . ?
C24D C9D C10D O2D -174.7(2) . . . . ?
C8D C9D C10D N2D -175.5(2) . . . . ?
C24D C9D C10D N2D 5.3(3) . . . . ?
C10D N2D C11D O3D 174.9(2) . . . . ?
C55D N2D C11D O3D 0.2(3) . . . . ?
C10D N2D C11D C12D -5.5(3) . . . . ?
C55D N2D C11D C12D 179.88(19) . . . . ?
O3D C11D C12D C13D 5.8(3) . . . . ?
N2D C11D C12D C13D -173.8(2) . . . . ?
O3D C11D C12D C24D -173.2(2) . . . . ?
N2D C11D C12D C24D 7.2(3) . . . . ?
C24D C12D C13D C14D 1.5(3) . . . . ?
C11D C12D C13D C14D -177.5(2) . . . . ?
C12D C13D C14D C15D 1.0(4) . . . . ?
C13D C14D C15D C23D -2.3(3) . . . . ?
C13D C14D C15D C16D 176.1(2) . . . . ?
C14D C15D C16D C17D -1.0(4) . . . . ?
C23D C15D C16D C17D 177.4(2) . . . . ?
C14D C15D C16D C22D 178.4(2) . . . . ?
C23D C15D C16D C22D -3.2(3) . . . . ?
C22D C16D C17D C18D 2.3(4) . . . . ?
C15D C16D C17D C18D -178.2(2) . . . . ?
C16D C17D C18D C19D -2.6(4) . . . . ?
C17D C18D C19D C21D -0.6(4) . . . . ?
C17D C18D C19D C20D 177.7(2) . . . . ?
C1D N1D C20D O4D 177.2(2) . . . . ?
C25D N1D C20D O4D 4.0(4) . . . . ?
C1D N1D C20D C19D -3.4(4) . . . . ?
C25D N1D C20D C19D -176.5(2) . . . . ?
C18D C19D C20D O4D -4.9(4) . . . . ?
C21D C19D C20D O4D 173.4(2) . . . . ?
C18D C19D C20D N1D 175.7(2) . . . . ?
C21D C19D C20D N1D -6.0(4) . . . . ?
C3D C2D C21D C19D 179.7(2) . . . . ?
C1D C2D C21D C19D 0.6(4) . . . . ?
C3D C2D C21D C22D 1.2(4) . . . . ?
C1D C2D C21D C22D -177.8(2) . . . . ?
C18D C19D C21D C2D -174.5(2) . . . . ?
C20D C19D C21D C2D 7.2(4) . . . . ?
C18D C19D C21D C22D 3.9(4) . . . . ?
C20D C19D C21D C22D -174.3(2) . . . . ?
C17D C16D C22D C21D 1.0(3) . . . . ?
C15D C16D C22D C21D -178.4(2) . . . . ?
C17D C16D C22D C5D 179.6(2) . . . . ?
C15D C16D C22D C5D 0.1(3) . . . . ?
C2D C21D C22D C16D 174.3(2) . . . . ?
C19D C21D C22D C16D -4.2(3) . . . . ?
C2D C21D C22D C5D -4.3(3) . . . . ?
C19D C21D C22D C5D 177.3(2) . . . . ?
C4D C5D C22D C16D -174.4(2) . . . . ?
C6D C5D C22D C16D 3.7(3) . . . . ?
C4D C5D C22D C21D 4.1(3) . . . . ?
C6D C5D C22D C21D -177.7(2) . . . . ?
C7D C6D C23D C24D 1.2(3) . . . . ?
C5D C6D C23D C24D -178.7(2) . . . . ?
C7D C6D C23D C15D -178.5(2) . . . . ?
C5D C6D C23D C15D 1.6(3) . . . . ?
C14D C15D C23D C6D -179.3(2) . . . . ?
C16D C15D C23D C6D 2.3(3) . . . . ?
C14D C15D C23D C24D 1.0(3) . . . . ?
C16D C15D C23D C24D -177.4(2) . . . . ?
C13D C12D C24D C9D 178.2(2) . . . . ?
C11D C12D C24D C9D -2.8(3) . . . . ?
C13D C12D C24D C23D -2.7(3) . . . . ?
C11D C12D C24D C23D 176.3(2) . . . . ?
C8D C9D C24D C12D 177.2(2) . . . . ?
C10D C9D C24D C12D -3.6(3) . . . . ?
C8D C9D C24D C23D -1.9(3) . . . . ?
C10D C9D C24D C23D 177.3(2) . . . . ?
C6D C23D C24D C12D -178.3(2) . . . . ?
C15D C23D C24D C12D 1.4(3) . . . . ?
C6D C23D C24D C9D 0.8(3) . . . . ?
C15D C23D C24D C9D -179.5(2) . . . . ?
C1D N1D C25D C30D -86.9(3) . . . . ?
C20D N1D C25D C30D 86.9(3) . . . . ?
C1D N1D C25D C26D 93.0(3) . . . . ?
C20D N1D C25D C26D -93.2(3) . . . . ?
C30D C25D C26D C27D -1.1(4) . . . . ?
N1D C25D C26D C27D 179.0(2) . . . . ?
C30D C25D C26D C31D 179.5(2) . . . . ?
N1D C25D C26D C31D -0.4(4) . . . . ?
C25D C26D C27D C28D 0.7(4) . . . . ?
C31D C26D C27D C28D -179.8(2) . . . . ?
C26D C27D C28D C29D 0.6(4) . . . . ?
C27D C28D C29D C30D -1.5(4) . . . . ?
C26D C25D C30D C29D 0.2(4) . . . . ?
N1D C25D C30D C29D -179.9(2) . . . . ?
C26D C25D C30D C43D -178.7(2) . . . . ?
N1D C25D C30D C43D 1.2(3) . . . . ?
C28D C29D C30D C25D 1.1(4) . . . . ?
C28D C29D C30D C43D -180.0(2) . . . . ?
C25D C26D C31D C36D 126.5(3) . . . . ?
C27D C26D C31D C36D -52.9(3) . . . . ?
C25D C26D C31D C32D -56.4(4) . . . . ?
C27D C26D C31D C32D 124.2(3) . . . . ?
C36D C31D C32D C33D -1.0(4) . . . . ?
C26D C31D C32D C33D -178.2(2) . . . . ?
C31D C32D C33D C34D 0.5(4) . . . . ?
C32D C33D C34D C35D 0.2(4) . . . . ?
C32D C33D C34D C37D 179.8(3) . . . . ?
C33D C34D C35D C36D -0.1(4) . . . . ?
C37D C34D C35D C36D -179.8(3) . . . . ?
C34D C35D C36D C31D -0.5(4) . . . . ?
C32D C31D C36D C35D 1.0(4) . . . . ?
C26D C31D C36D C35D 178.3(2) . . . . ?
C33D C34D C37D C38D -101.4(5) . . . . ?
C35D C34D C37D C38D 78.2(5) . . . . ?
C33D C34D C37D C38H -129.8(5) . . . . ?
C35D C34D C37D C38H 49.8(6) . . . . ?
C34D C37D C38D C39D 176.1(5) . . . . ?
C37D C38D C39D C40D 173.9(6) . . . . ?
C38D C39D C40D C41D -179.3(6) . . . . ?
C39D C40D C41D C42D -68.1(8) . . . . ?
C34D C37D C38H C39H -176.8(5) . . . . ?
C37D C38H C39H C40H -173.8(6) . . . . ?
C38H C39H C40H C41H -70.4(9) . . . . ?
C39H C40H C41H C42H -165.1(8) . . . . ?
C25D C30D C43D C44D -83.5(3) . . . . ?
C29D C30D C43D C44D 97.7(3) . . . . ?
C25D C30D C43D C48D 94.1(3) . . . . ?
C29D C30D C43D C48D -84.7(3) . . . . ?
C48D C43D C44D C45D 0.6(4) . . . . ?
C30D C43D C44D C45D 178.2(2) . . . . ?
C43D C44D C45D C46D 0.0(4) . . . . ?
C44D C45D C46D C47D -0.5(4) . . . . ?
C44D C45D C46D C49D 178.4(2) . . . . ?
C45D C46D C47D C48D 0.4(4) . . . . ?
C49D C46D C47D C48D -178.4(2) . . . . ?
C46D C47D C48D C43D 0.2(4) . . . . ?
C44D C43D C48D C47D -0.7(4) . . . . ?
C30D C43D C48D C47D -178.3(2) . . . . ?
C45D C46D C49D C50D 143.6(3) . . . . ?
C47D C46D C49D C50D -37.6(4) . . . . ?
C46D C49D C50D C51D -176.8(2) . . . . ?
C49D C50D C51D C52D 175.7(3) . . . . ?
C50D C51D C52D C53D -66.2(5) . . . . ?
C51D C52D C53D C54D -64.4(5) . . . . ?
C11D N2D C55D C56D -86.0(3) . . . . ?
C10D N2D C55D C56D 98.9(3) . . . . ?
C11D N2D C55D C60D 96.9(2) . . . . ?
C10D N2D C55D C60D -78.1(3) . . . . ?
C60D C55D C56D C57D -0.5(3) . . . . ?
N2D C55D C56D C57D -177.4(2) . . . . ?
C60D C55D C56D C73D 176.8(2) . . . . ?
N2D C55D C56D C73D -0.2(3) . . . . ?
C55D C56D C57D C58D -0.9(3) . . . . ?
C73D C56D C57D C58D -178.3(2) . . . . ?
C56D C57D C58D C59D 1.6(4) . . . . ?
C57D C58D C59D C60D -0.9(4) . . . . ?
C56D C55D C60D C59D 1.2(3) . . . . ?
N2D C55D C60D C59D 178.2(2) . . . . ?
C56D C55D C60D C61D -177.7(2) . . . . ?
N2D C55D C60D C61D -0.7(3) . . . . ?
C58D C59D C60D C55D -0.5(4) . . . . ?
C58D C59D C60D C61D 178.5(2) . . . . ?
C55D C60D C61D C66D -84.5(3) . . . . ?
C59D C60D C61D C66D 96.6(3) . . . . ?
C55D C60D C61D C62D 100.1(3) . . . . ?
C59D C60D C61D C62D -78.8(3) . . . . ?
C66D C61D C62D C63D -1.9(3) . . . . ?
C60D C61D C62D C63D 173.7(2) . . . . ?
C61D C62D C63D C64D -0.5(4) . . . . ?
C62D C63D C64D C65D 2.6(3) . . . . ?
C62D C63D C64D C67D -173.4(2) . . . . ?
C63D C64D C65D C66D -2.3(3) . . . . ?
C67D C64D C65D C66D 173.5(2) . . . . ?
C62D C61D C66D C65D 2.1(3) . . . . ?
C60D C61D C66D C65D -173.4(2) . . . . ?
C64D C65D C66D C61D 0.0(3) . . . . ?
C65D C64D C67D C68D 28.3(3) . . . . ?
C63D C64D C67D C68D -155.9(2) . . . . ?
C64D C67D C68D C69D 168.6(2) . . . . ?
C67D C68D C69D C70D 178.0(3) . . . . ?
C68D C69D C70D C71D 60.7(4) . . . . ?
C69D C70D C71D C72D 168.8(3) . . . . ?
C55D C56D C73D C78D -114.0(3) . . . . ?
C57D C56D C73D C78D 63.3(3) . . . . ?
C55D C56D C73D C74D 70.3(3) . . . . ?
C57D C56D C73D C74D -112.5(2) . . . . ?
C78D C73D C74D C75D -0.1(3) . . . . ?
C56D C73D C74D C75D 175.6(2) . . . . ?
C73D C74D C75D C76D 0.5(3) . . . . ?
C74D C75D C76D C77D 0.2(3) . . . . ?
C74D C75D C76D C79D 179.1(2) . . . . ?
C75D C76D C77D C78D -1.2(3) . . . . ?
C79D C76D C77D C78D 179.9(2) . . . . ?
C76D C77D C78D C73D 1.6(3) . . . . ?
C74D C73D C78D C77D -0.9(3) . . . . ?
C56D C73D C78D C77D -176.8(2) . . . . ?
C75D C76D C79D C80D 141.5(2) . . . . ?
C77D C76D C79D C80D -39.6(3) . . . . ?
C76D C79D C80D C81D -178.8(2) . . . . ?
C79D C80D C81D C82D -175.7(2) . . . . ?
C80D C81D C82D C83D -179.1(2) . . . . ?
C81D C82D C83D C84D -178.5(2) . . . . ?
